data_7124297
loop_
_publ_author_name
'Shi, Dongliang'
'Yang, Xiaoping'
'Chen, Hongfen'
'Jiang, Dongmei'
'Liu, Jieni'
'Ma, Yanan'
'Schipper, Desmond'
'Jones, Richard A.'

_publ_section_title
;
 Large Ln42 coordination nanorings: NIR luminescent sensing of metal ions
 and nitro explosives
;
_journal_name_full 'Chemical Communications'
_journal_paper_doi 10.1039/C9CC07430A
_journal_year 2019
_chemical_formula_sum 'C280 H378 Nd42 O238'
_chemical_formula_weight 13609.90
_chemical_name_systematic Cluster-1
_chemical_properties_physical Heat-sensitive
_space_group_IT_number 14
_space_group_name_Hall '-P 2ybc'
_space_group_name_H-M_alt 'P 1 21/c 1'
_symmetry_cell_setting monoclinic
_symmetry_space_group_name_Hall '-P 2ybc'
_symmetry_space_group_name_H-M 'P 1 21/c 1'
_atom_sites_solution_hydrogens geom
_atom_sites_solution_primary direct
_atom_sites_solution_secondary difmap
_audit_creation_method SHELXL-97
_audit_update_record
;
2019-07-25 deposited with the CCDC.    2019-10-01 downloaded from the CCDC.
;
_cell_angle_alpha 90.00
_cell_angle_beta 110.06(3)
_cell_angle_gamma 90.00
_cell_formula_units_Z 2
_cell_length_a 24.556(5)
_cell_length_b 39.353(8)
_cell_length_c 34.244(7)
_cell_measurement_reflns_used 9157
_cell_measurement_temperature 190(1)
_cell_measurement_theta_max 27.8110
_cell_measurement_theta_min 1.3299
_cell_volume 31084(12)
_computing_cell_refinement 'Collect software, Nonius B.V. 1998'
_computing_data_collection 'Collect software, Nonius B.V. 1998'
_computing_data_reduction
;
DENZO and Scalepack (Otwinoski and Minor, 1997)
;
_computing_molecular_graphics 'XP SHELXTL/PC, Siemens Analytical'
_computing_structure_refinement 'XL SHELXTL/PC, Siemens Analytical'
_computing_structure_solution
;

SIR97 - Altomare A., Burla M.C., Camalli M., Cascarano G.L., Giacovazzo C., 
Guagliardi A., Moliterni A.G.G., Polidori G.,Spagna R.
;
_diffrn_ambient_temperature 190(1)
_diffrn_detector_area_resol_mean 13.6612
_diffrn_measured_fraction_theta_full 0.992
_diffrn_measured_fraction_theta_max 0.992
_diffrn_measurement_device_type 'Mercury2 (2x2 bin mode)'
_diffrn_measurement_method dtprofit.ref
_diffrn_radiation_monochromator graphite
_diffrn_radiation_source 'fine-focus sealed tube'
_diffrn_radiation_type MoK\a
_diffrn_radiation_wavelength 0.71073
_diffrn_reflns_av_R_equivalents 0.0000
_diffrn_reflns_av_sigmaI/netI 0.0982
_diffrn_reflns_limit_h_max 27
_diffrn_reflns_limit_h_min -29
_diffrn_reflns_limit_k_max 46
_diffrn_reflns_limit_k_min 0
_diffrn_reflns_limit_l_max 40
_diffrn_reflns_limit_l_min 0
_diffrn_reflns_number 54284
_diffrn_reflns_theta_full 25.00
_diffrn_reflns_theta_max 25.00
_diffrn_reflns_theta_min 3.00
_exptl_absorpt_coefficient_mu 3.504
_exptl_absorpt_correction_T_max 1.0000
_exptl_absorpt_correction_T_min 0.8021
_exptl_absorpt_correction_type multi-scan
_exptl_absorpt_process_details 'DENZO and Scalepack (Otwinoski and Minor, 1997)'
_exptl_crystal_colour Yellow
_exptl_crystal_density_diffrn 1.454
_exptl_crystal_density_method 'not measured'
_exptl_crystal_description Block
_exptl_crystal_F_000 12964
_exptl_crystal_preparation Luminescent
_exptl_crystal_recrystallization_method 'Vapour deposition'
_exptl_crystal_size_max 0.18
_exptl_crystal_size_mid 0.15
_exptl_crystal_size_min 0.06
_platon_squeeze_details
;
;
_refine_diff_density_max 2.986
_refine_diff_density_min -1.484
_refine_diff_density_rms 0.201
_refine_ls_extinction_method none
_refine_ls_goodness_of_fit_ref 0.983
_refine_ls_hydrogen_treatment constr
_refine_ls_matrix_type full
_refine_ls_number_parameters 2521
_refine_ls_number_reflns 54284
_refine_ls_number_restraints 1680
_refine_ls_restrained_S_all 0.983
_refine_ls_R_factor_all 0.1132
_refine_ls_R_factor_gt 0.0667
_refine_ls_shift/su_max 0.001
_refine_ls_shift/su_mean 0.000
_refine_ls_structure_factor_coef Fsqd
_refine_ls_weighting_details 'calc w=1/[\s^2^(Fo^2^)+(0.1066P)^2^+0.0000P] where P=(Fo^2^+2Fc^2^)/3'
_refine_ls_weighting_scheme calc
_refine_ls_wR_factor_gt 0.1696
_refine_ls_wR_factor_ref 0.1925
_reflns_number_gt 30947
_reflns_number_total 54284
_reflns_threshold_expression >2sigma(I)
_cod_data_source_file c9cc07430a2.cif
_cod_data_source_block cluster-1
_cod_depositor_comments
;
The following automatic conversions were performed:

'_symmetry_cell_setting' value 'Monoclinic' changed to 'monoclinic'
according to
/home/data/users/saulius/crontab/automatic-downloads/rss-feeds/RSC/lib/dictionaries/cif_core.dic
dictionary named 'cif_core.dic' version 2.4.2 from 2011-04-26.

'_exptl_absorpt_correction_type' value 'Multi-scan' changed to
'multi-scan' according to
/home/data/users/saulius/crontab/automatic-downloads/rss-feeds/RSC/lib/dictionaries/cif_core.dic
dictionary named 'cif_core.dic' version 2.4.2 from 2011-04-26.

Automatic conversion script
Id: cif_fix_values 4973 2017-02-22 13:04:09Z antanas 
;
_cod_original_cell_volume 31084(11)
_cod_original_sg_symbol_H-M P2(1)/c
_cod_database_code 7124297

loop_
_symmetry_equiv_pos_as_xyz
'x, y, z'
'-x, y+1/2, -z+1/2'
'-x, -y, -z'
'x, -y-1/2, z-1/2'

loop_
_atom_site_label
_atom_site_type_symbol
_atom_site_fract_x
_atom_site_fract_y
_atom_site_fract_z
_atom_site_U_iso_or_equiv
_atom_site_adp_type
_atom_site_occupancy
_atom_site_symmetry_multiplicity
_atom_site_calc_flag
_atom_site_refinement_flags
Nd1 Nd -0.32285(3) 0.503915(18) -0.419492(18) 0.04427(17) Uani 1 1 d U
Nd2 Nd -0.37853(3) 0.497292(18) -0.323011(18) 0.04362(17) Uani 1 1 d U
Nd3 Nd -0.30922(3) 0.408080(18) -0.290350(19) 0.04496(17) Uani 1 1 d U
Nd4 Nd 0.36862(3) 0.666162(18) -0.169676(18) 0.04540(17) Uani 1 1 d U
Nd5 Nd 0.34990(3) 0.596760(17) -0.106158(18) 0.04077(16) Uani 1 1 d U
Nd6 Nd 0.24246(3) 0.600139(18) -0.223896(18) 0.04330(17) Uani 1 1 d U
Nd7 Nd -0.41262(3) 0.363551(18) -0.237653(19) 0.04556(17) Uani 1 1 d U
Nd8 Nd 0.00263(3) 0.531949(19) -0.322569(19) 0.04768(18) Uani 1 1 d U
Nd9 Nd -0.15511(3) 0.494563(19) -0.369771(19) 0.04603(17) Uani 1 1 d U
Nd10 Nd -0.24877(3) 0.554989(19) -0.32815(2) 0.04897(18) Uani 1 1 d U
Nd11 Nd -0.47184(3) 0.437466(18) -0.187006(19) 0.04600(17) Uani 1 1 d U
Nd12 Nd -0.49271(3) 0.394161(17) -0.088247(18) 0.04169(16) Uani 1 1 d U
Nd13 Nd 0.34157(3) 0.688129(18) -0.066075(19) 0.04635(17) Uani 1 1 d U
Nd14 Nd -0.50198(3) 0.317126(19) -0.01907(2) 0.05148(19) Uani 1 1 d U
Nd15 Nd 0.14033(3) 0.64885(2) -0.32232(2) 0.0550(2) Uani 1 1 d U
Nd16 Nd -0.01847(3) 0.63044(2) -0.31938(2) 0.05362(19) Uani 1 1 d U
Nd17 Nd -0.46365(3) 0.410933(19) -0.345966(19) 0.04640(17) Uani 1 1 d U
Nd18 Nd -0.55190(3) 0.358648(19) -0.205564(19) 0.04769(18) Uani 1 1 d U
Nd19 Nd -0.09175(3) 0.57239(2) -0.41667(2) 0.0578(2) Uani 1 1 d U
Nd20 Nd 0.11724(3) 0.661447(19) -0.22458(2) 0.05260(19) Uani 1 1 d U
Nd21 Nd -0.37772(3) 0.322232(19) -0.05401(2) 0.05226(19) Uani 1 1 d U
O1 O 0.3275(4) 0.7507(2) -0.0735(3) 0.058(2) Uani 1 1 d U
O2 O 0.3310(4) 0.7098(2) -0.1343(2) 0.050(2) Uani 1 1 d U
O3 O 0.2988(4) 0.7014(2) -0.2195(3) 0.069(3) Uani 1 1 d U
O4 O 0.2931(4) 0.5626(2) -0.2589(3) 0.062(2) Uani 1 1 d U
O5 O 0.2012(3) 0.5995(2) -0.2991(2) 0.052(2) Uani 1 1 d U
O6 O 0.1047(4) 0.6060(2) -0.3733(3) 0.067(3) Uani 1 1 d U
O7 O -0.0677(5) 0.6851(3) -0.3469(3) 0.085(3) Uani 1 1 d U
O8 O -0.0993(4) 0.6259(2) -0.3839(3) 0.066(3) Uani 1 1 d U
O9 O -0.1927(4) 0.5876(3) -0.4347(3) 0.074(3) Uani 1 1 d U
O10 O -0.1393(4) 0.4461(2) -0.4130(3) 0.058(2) Uani 1 1 d U
O11 O -0.2419(3) 0.4662(2) -0.4127(2) 0.050(2) Uani 1 1 d U
O12 O -0.3544(4) 0.4467(2) -0.4230(3) 0.063(2) Uani 1 1 d U
O13 O -0.4618(4) 0.5378(2) -0.3455(3) 0.060(2) Uani 1 1 d U
O14 O -0.4723(4) 0.4718(2) -0.3359(3) 0.064(2) Uani 1 1 d U
O15 O -0.5460(4) 0.4203(3) -0.3244(3) 0.070(3) Uani 1 1 d U
O16 O -0.4136(4) 0.3021(2) -0.2615(3) 0.064(2) Uani 1 1 d U
O17 O -0.4780(4) 0.3253(2) -0.2199(2) 0.052(2) Uani 1 1 d U
O18 O -0.5358(4) 0.3081(2) -0.1644(3) 0.065(3) Uani 1 1 d U
O19 O -0.5808(4) 0.4255(2) -0.0858(3) 0.061(2) Uani 1 1 d U
O20 O -0.5344(4) 0.3743(2) -0.0380(2) 0.054(2) Uani 1 1 d U
O21 O -0.5125(4) 0.3442(2) 0.0404(3) 0.063(2) Uani 1 1 d U
O22 O 0.4359(4) 0.7109(2) -0.0475(3) 0.059(2) Uani 1 1 d U
O23 O 0.4045(4) 0.6589(2) -0.0040(2) 0.056(2) Uani 1 1 d U
H23A H 0.4040 0.6341 -0.0070 0.085 Uiso 1 1 calc R
O24 O 0.3093(4) 0.7032(2) -0.0102(2) 0.064(2) Uani 1 1 d U
O25 O 0.3995(4) 0.5896(2) -0.0337(2) 0.051(2) Uani 1 1 d U
O26 O 0.4750(4) 0.6670(3) -0.1410(3) 0.067(3) Uani 1 1 d U
O27 O 0.4315(4) 0.7152(2) -0.1651(3) 0.068(3) Uani 1 1 d U
O28 O 0.3906(4) 0.6515(2) -0.0980(2) 0.055(2) Uani 1 1 d U
H28B H 0.4325 0.6510 -0.0829 0.066 Uiso 1 1 calc R
O29 O 0.3953(4) 0.6593(2) -0.2332(3) 0.063(2) Uani 1 1 d U
O30 O 0.3168(4) 0.6326(2) -0.2347(2) 0.056(2) Uani 1 1 d U
O31 O 0.2890(3) 0.6333(2) -0.1616(2) 0.047(2) Uani 1 1 d U
H31A H 0.2617 0.6471 -0.1532 0.056 Uiso 1 1 calc R
O32 O 0.3955(4) 0.6063(2) -0.1609(2) 0.052(2) Uani 1 1 d U
O33 O 0.4481(4) 0.5813(2) -0.1033(3) 0.065(2) Uani 1 1 d U
O34 O 0.2939(4) 0.5627(2) -0.1678(2) 0.053(2) Uani 1 1 d U
O35 O 0.3403(4) 0.5335(2) -0.1115(3) 0.063(2) Uani 1 1 d U
O36 O 0.2602(4) 0.5841(2) -0.0921(3) 0.063(2) Uani 1 1 d U
O37 O 0.3005(4) 0.6341(2) -0.0708(2) 0.054(2) Uani 1 1 d U
O38 O 0.1883(4) 0.6760(2) -0.1600(3) 0.057(2) Uani 1 1 d U
O39 O 0.2433(4) 0.6973(2) -0.1000(3) 0.061(2) Uani 1 1 d U
O40 O 0.1971(3) 0.6524(2) -0.2484(2) 0.049(2) Uani 1 1 d U
H40B H 0.2245 0.6715 -0.2418 0.059 Uiso 1 1 calc R
O41 O 0.1680(4) 0.6077(2) -0.1965(2) 0.053(2) Uani 1 1 d U
O42 O 0.0858(4) 0.6171(3) -0.1865(3) 0.071(3) Uani 1 1 d U
O43 O 0.2054(5) 0.6966(3) -0.3145(3) 0.081(3) Uani 1 1 d U
O44 O 0.2148(5) 0.6554(3) -0.3545(3) 0.091(3) Uani 1 1 d U
O45 O 0.0853(3) 0.6236(2) -0.2835(2) 0.059(2) Uani 1 1 d U
H45B H 0.0963 0.6000 -0.2759 0.071 Uiso 1 1 calc R
O46 O 0.0906(5) 0.6817(3) -0.3859(3) 0.081(3) Uani 1 1 d U
O47 O 0.0328(4) 0.6548(3) -0.3597(3) 0.073(3) Uani 1 1 d U
O48 O 0.1380(5) 0.7213(3) -0.2350(3) 0.090(3) Uani 1 1 d U
O49 O 0.0991(5) 0.6920(3) -0.2926(3) 0.077(3) Uani 1 1 d U
O50 O 0.0464(5) 0.6916(3) -0.1994(3) 0.087(3) Uani 1 1 d U
O51 O 0.0108(4) 0.6649(2) -0.2594(3) 0.060(2) Uani 1 1 d U
O52 O -0.0031(4) 0.5844(2) -0.3589(3) 0.063(2) Uani 1 1 d U
H52B H 0.0303 0.5880 -0.3679 0.075 Uiso 1 1 calc R
O53 O -0.0992(3) 0.5470(2) -0.3547(2) 0.052(2) Uani 1 1 d U
H53B H -0.1126 0.5630 -0.3380 0.063 Uiso 1 1 calc R
O54 O -0.0971(6) 0.6159(3) -0.4700(4) 0.100(4) Uani 1 1 d U
O55 O -0.0179(4) 0.5830(3) -0.4475(3) 0.081(3) Uani 1 1 d U
O56 O -0.0562(4) 0.4803(2) -0.3340(3) 0.064(2) Uani 1 1 d U
O57 O 0.0336(4) 0.4735(3) -0.2954(3) 0.075(3) Uani 1 1 d U
O58 O -0.0109(4) 0.5804(2) -0.2802(3) 0.057(2) Uani 1 1 d U
O59 O -0.0185(4) 0.5298(3) -0.2572(3) 0.066(3) Uani 1 1 d U
O60 O -0.0336(4) 0.5213(3) -0.4005(3) 0.072(3) Uani 1 1 d U
O61 O 0.0588(4) 0.5137(3) -0.3666(3) 0.079(3) Uani 1 1 d U
O62 O -0.1326(4) 0.5426(3) -0.4839(3) 0.077(3) Uani 1 1 d U
O63 O -0.1532(4) 0.5193(2) -0.4323(3) 0.062(2) Uani 1 1 d U
O64 O -0.1674(4) 0.5905(3) -0.3154(3) 0.066(3) Uani 1 1 d U
O65 O -0.1010(4) 0.6313(2) -0.3012(3) 0.066(3) Uani 1 1 d U
O66 O -0.1654(4) 0.5154(2) -0.3083(2) 0.052(2) Uani 1 1 d U
O67 O -0.1987(4) 0.5309(3) -0.2585(3) 0.072(3) Uani 1 1 d U
O68 O -0.2323(4) 0.5335(2) -0.3876(2) 0.059(2) Uani 1 1 d U
H68A H -0.2270 0.5518 -0.4053 0.071 Uiso 1 1 calc R
O69 O -0.2346(4) 0.4345(2) -0.3090(3) 0.064(2) Uani 1 1 d U
O70 O -0.1641(4) 0.4457(2) -0.3334(3) 0.060(2) Uani 1 1 d U
O71 O -0.3176(4) 0.5398(2) -0.4753(3) 0.063(2) Uani 1 1 d U
O72 O -0.3327(4) 0.4872(3) -0.4904(3) 0.064(2) Uani 1 1 d U
O73 O -0.2867(4) 0.6034(2) -0.3739(3) 0.074(3) Uani 1 1 d U
O74 O -0.3409(4) 0.5575(2) -0.3909(3) 0.058(2) Uani 1 1 d U
O75 O -0.4100(3) 0.5009(2) -0.3961(2) 0.056(2) Uani 1 1 d U
O76 O -0.4233(4) 0.5131(2) -0.4608(2) 0.059(2) Uani 1 1 d U
O77 O -0.2742(5) 0.5938(3) -0.2802(3) 0.077(3) Uani 1 1 d U
O78 O -0.3301(4) 0.5493(2) -0.3008(3) 0.057(2) Uani 1 1 d U
O79 O -0.2937(4) 0.4998(2) -0.3452(2) 0.055(2) Uani 1 1 d U
H79D H -0.2664 0.4812 -0.3338 0.066 Uiso 1 1 calc R
O80 O -0.3101(4) 0.3747(2) -0.3529(3) 0.071(3) Uani 1 1 d U
O81 O -0.3871(4) 0.3692(2) -0.3327(3) 0.060(2) Uani 1 1 d U
O82 O -0.5312(4) 0.4316(3) -0.4119(3) 0.080(3) Uani 1 1 d U
O83 O -0.4540(4) 0.4016(3) -0.4130(3) 0.068(3) Uani 1 1 d U
O84 O -0.3069(4) 0.4683(2) -0.2689(2) 0.055(2) Uani 1 1 d U
O85 O -0.2600(4) 0.4313(2) -0.2206(2) 0.060(2) Uani 1 1 d U
O86 O -0.4049(4) 0.5086(2) -0.2641(2) 0.058(2) Uani 1 1 d U
O87 O -0.4373(4) 0.4698(2) -0.2310(3) 0.060(2) Uani 1 1 d U
O88 O -0.2375(4) 0.3638(2) -0.2563(3) 0.072(3) Uani 1 1 d U
O89 O -0.3185(4) 0.3611(2) -0.2447(3) 0.059(2) Uani 1 1 d U
O90 O -0.3762(4) 0.4407(2) -0.3427(2) 0.055(2) Uani 1 1 d U
H90A H -0.3690 0.4390 -0.3691 0.066 Uiso 1 1 calc R
O91 O -0.3991(3) 0.4134(2) -0.2749(2) 0.049(2) Uani 1 1 d U
H91D H -0.4018 0.4347 -0.2610 0.059 Uiso 1 1 calc R
O92 O -0.4799(4) 0.3608(2) -0.3055(3) 0.060(2) Uani 1 1 d U
O93 O -0.5221(4) 0.3595(2) -0.3732(3) 0.071(3) Uani 1 1 d U
O94 O -0.3723(4) 0.4439(2) -0.1373(2) 0.056(2) Uani 1 1 d U
O95 O -0.3839(4) 0.4070(2) -0.1875(2) 0.052(2) Uani 1 1 d U
O96 O -0.4777(4) 0.4925(2) -0.1532(3) 0.067(3) Uani 1 1 d U
O97 O -0.4960(4) 0.3934(2) -0.2367(2) 0.052(2) Uani 1 1 d U
H97D H -0.5195 0.4016 -0.2644 0.062 Uiso 1 1 calc R
O98 O -0.5651(5) 0.4617(3) -0.2365(3) 0.074(3) Uani 1 1 d U
O99 O -0.5733(4) 0.4176(2) -0.1981(3) 0.066(3) Uani 1 1 d U
O100 O -0.4871(4) 0.4468(2) -0.1203(2) 0.056(2) Uani 1 1 d U
O101 O -0.6174(5) 0.3719(3) -0.2741(3) 0.078(3) Uani 1 1 d U
O102 O -0.6088(5) 0.3169(3) -0.2587(3) 0.091(3) Uani 1 1 d U
O103 O -0.3574(4) 0.3335(2) -0.1797(3) 0.057(2) Uani 1 1 d U
O104 O -0.3760(4) 0.3326(2) -0.1205(3) 0.065(3) Uani 1 1 d U
O105 O -0.4721(3) 0.3838(2) -0.1515(2) 0.050(2) Uani 1 1 d U
H10P H -0.4361 0.3710 -0.1463 0.060 Uiso 1 1 calc R
O106 O -0.4779(4) 0.3347(2) -0.0784(2) 0.052(2) Uani 1 1 d U
H10Q H -0.4991 0.3217 -0.1034 0.063 Uiso 1 1 calc R
O107 O -0.5746(4) 0.3695(2) -0.1387(2) 0.054(2) Uani 1 1 d U
O108 O -0.6461(4) 0.3540(2) -0.1950(3) 0.066(3) Uani 1 1 d U
O109 O -0.4162(5) 0.2677(3) -0.0903(3) 0.088(3) Uani 1 1 d U
O110 O -0.4350(5) 0.2770(2) -0.0320(3) 0.075(3) Uani 1 1 d U
O111 O -0.2850(5) 0.2923(3) -0.0461(3) 0.100(4) Uani 1 1 d U
O112 O -0.3927(4) 0.3840(2) -0.0650(2) 0.054(2) Uani 1 1 d U
O113 O -0.3038(5) 0.3675(3) -0.0310(3) 0.080(3) Uani 1 1 d U
O114 O -0.4543(4) 0.4272(2) -0.0292(2) 0.050(2) Uani 1 1 d U
O115 O -0.5217(4) 0.2662(2) 0.0165(3) 0.074(3) Uani 1 1 d U
O116 O -0.5692(5) 0.2861(3) -0.0786(3) 0.090(3) Uani 1 1 d U
O117 O -0.6076(6) 0.3173(4) -0.0314(5) 0.133(5) Uani 1 1 d U
O118 O 0.1887(3) 0.5498(2) -0.2416(2) 0.050(2) Uani 1 1 d U
O119 O 0.0969(4) 0.5480(2) -0.2813(2) 0.060(2) Uani 1 1 d U
C1 C 0.3286(7) 0.7731(4) -0.0419(4) 0.079(4) Uani 1 1 d U
H1A H 0.3353 0.7958 -0.0496 0.119 Uiso 1 1 calc R
H1B H 0.3591 0.7667 -0.0168 0.119 Uiso 1 1 calc R
H1C H 0.2921 0.7723 -0.0374 0.119 Uiso 1 1 calc R
C2 C 0.2977(6) 0.7613(4) -0.1146(4) 0.069(4) Uani 1 1 d U
C3 C 0.2692(7) 0.7922(4) -0.1233(5) 0.079(4) Uani 1 1 d U
H3A H 0.2696 0.8065 -0.1015 0.095 Uiso 1 1 calc R
C4 C 0.2404(8) 0.8020(5) -0.1632(5) 0.095(5) Uani 1 1 d U
H4A H 0.2179 0.8216 -0.1694 0.114 Uiso 1 1 calc R
C5 C 0.2466(8) 0.7807(5) -0.1952(5) 0.093(5) Uani 1 1 d U
H5A H 0.2321 0.7880 -0.2227 0.112 Uiso 1 1 calc R
C6 C 0.2744(6) 0.7486(3) -0.1858(4) 0.056(3) Uani 1 1 d U
C7 C 0.3034(6) 0.7390(4) -0.1450(4) 0.059(3) Uani 1 1 d U
C8 C 0.2729(7) 0.7285(4) -0.2206(5) 0.070(4) Uani 1 1 d U
H8A H 0.2503 0.7365 -0.2467 0.084 Uiso 1 1 calc R
C9 C 0.3474(8) 0.5466(4) -0.2397(5) 0.097(5) Uani 1 1 d U
H9A H 0.3599 0.5362 -0.2605 0.145 Uiso 1 1 calc R
H9B H 0.3436 0.5295 -0.2208 0.145 Uiso 1 1 calc R
H9C H 0.3754 0.5632 -0.2247 0.145 Uiso 1 1 calc R
C10 C 0.2610(6) 0.5526(4) -0.2981(4) 0.058(3) Uani 1 1 d U
C11 C 0.2723(7) 0.5233(4) -0.3151(5) 0.076(4) Uani 1 1 d U
H11C H 0.3037 0.5099 -0.3000 0.091 Uiso 1 1 calc R
C12 C 0.2359(7) 0.5128(5) -0.3562(5) 0.088(5) Uani 1 1 d U
H12A H 0.2441 0.4932 -0.3683 0.106 Uiso 1 1 calc R
C13 C 0.1904(7) 0.5321(4) -0.3762(5) 0.078(4) Uani 1 1 d U
H13A H 0.1665 0.5254 -0.4025 0.094 Uiso 1 1 calc R
C14 C 0.1766(6) 0.5630(4) -0.3587(4) 0.066(4) Uani 1 1 d U
C15 C 0.2119(6) 0.5717(4) -0.3176(4) 0.057(3) Uani 1 1 d U
C16 C 0.1245(6) 0.5802(4) -0.3822(4) 0.062(4) Uani 1 1 d U
H16A H 0.1032 0.5703 -0.4076 0.075 Uiso 1 1 calc R
C17 C -0.0480(9) 0.7184(5) -0.3348(6) 0.111(6) Uani 1 1 d U
H17A H -0.0694 0.7341 -0.3559 0.167 Uiso 1 1 calc R
H17B H -0.0075 0.7200 -0.3310 0.167 Uiso 1 1 calc R
H17C H -0.0537 0.7239 -0.3091 0.167 Uiso 1 1 calc R
C18 C -0.1232(8) 0.6813(5) -0.3768(6) 0.096(5) Uani 1 1 d U
C19 C -0.1633(8) 0.7103(5) -0.3835(5) 0.092(5) Uani 1 1 d U
H19A H -0.1516 0.7315 -0.3715 0.111 Uiso 1 1 calc R
C20 C -0.2211(9) 0.7036(5) -0.4097(6) 0.114(6) Uani 1 1 d U
H20A H -0.2486 0.7206 -0.4136 0.137 Uiso 1 1 calc R
C21 C -0.2379(9) 0.6738(5) -0.4293(6) 0.104(6) Uani 1 1 d U
H21A H -0.2747 0.6713 -0.4490 0.125 Uiso 1 1 calc R
C22 C -0.1975(7) 0.6454(5) -0.4190(5) 0.085(5) Uani 1 1 d U
C23 C -0.1394(8) 0.6497(4) -0.3941(5) 0.081(5) Uani 1 1 d U
C24 C -0.2194(7) 0.6135(4) -0.4382(5) 0.074(4) Uani 1 1 d U
H24A H -0.2583 0.6128 -0.4549 0.089 Uiso 1 1 calc R
C25 C -0.0861(7) 0.4366(4) -0.4184(5) 0.085(5) Uani 1 1 d U
H25A H -0.0937 0.4300 -0.4468 0.127 Uiso 1 1 calc R
H25B H -0.0690 0.4180 -0.4003 0.127 Uiso 1 1 calc R
H25C H -0.0600 0.4556 -0.4118 0.127 Uiso 1 1 calc R
C26 C -0.1857(6) 0.4232(4) -0.4278(4) 0.062(4) Uani 1 1 d U
C27 C -0.1766(7) 0.3909(4) -0.4406(4) 0.079(4) Uani 1 1 d U
H27A H -0.1404 0.3839 -0.4406 0.094 Uiso 1 1 calc R
C28 C -0.2276(6) 0.3680(4) -0.4542(5) 0.072(4) Uani 1 1 d U
H28A H -0.2245 0.3464 -0.4643 0.086 Uiso 1 1 calc R
C29 C -0.2799(7) 0.3792(4) -0.4518(4) 0.068(4) Uani 1 1 d U
H29A H -0.3117 0.3647 -0.4599 0.082 Uiso 1 1 calc R
C30 C -0.2858(6) 0.4120(4) -0.4373(4) 0.057(3) Uani 1 1 d U
C31 C -0.2391(6) 0.4361(4) -0.4253(4) 0.058(3) Uani 1 1 d U
C32 C -0.3422(6) 0.4193(4) -0.4348(4) 0.061(4) Uani 1 1 d U
H32A H -0.3705 0.4024 -0.4424 0.074 Uiso 1 1 calc R
C33 C -0.4543(7) 0.5733(4) -0.3533(5) 0.073(4) Uani 1 1 d U
H33A H -0.4899 0.5853 -0.3575 0.109 Uiso 1 1 calc R
H33B H -0.4437 0.5754 -0.3778 0.109 Uiso 1 1 calc R
H33C H -0.4242 0.5829 -0.3300 0.109 Uiso 1 1 calc R
C34 C -0.5149(6) 0.5263(4) -0.3439(4) 0.062(4) Uani 1 1 d U
C35 C -0.5608(6) 0.5489(4) -0.3490(4) 0.071(4) Uani 1 1 d U
H35A H -0.5578 0.5721 -0.3528 0.085 Uiso 1 1 calc R
C36 C -0.6131(7) 0.5330(4) -0.3479(5) 0.077(4) Uani 1 1 d U
H36A H -0.6449 0.5467 -0.3504 0.092 Uiso 1 1 calc R
C37 C -0.6183(6) 0.4995(4) -0.3435(4) 0.063(4) Uani 1 1 d U
H37A H -0.6537 0.4905 -0.3444 0.075 Uiso 1 1 calc R
C38 C -0.5709(6) 0.4781(4) -0.3375(4) 0.062(4) Uani 1 1 d U
C39 C -0.5179(6) 0.4910(4) -0.3397(4) 0.055(3) Uani 1 1 d U
C40 C -0.5808(6) 0.4443(4) -0.3295(4) 0.065(4) Uani 1 1 d U
H40A H -0.6169 0.4393 -0.3278 0.078 Uiso 1 1 calc R
C41 C -0.3791(6) 0.2897(3) -0.2841(4) 0.064(4) Uani 1 1 d U
H41A H -0.3963 0.2694 -0.2987 0.096 Uiso 1 1 calc R
H41B H -0.3409 0.2848 -0.2652 0.096 Uiso 1 1 calc R
H41C H -0.3769 0.3066 -0.3037 0.096 Uiso 1 1 calc R
C42 C -0.4338(6) 0.2775(4) -0.2413(4) 0.061(4) Uani 1 1 d U
C43 C -0.4249(6) 0.2446(4) -0.2436(4) 0.071(4) Uani 1 1 d U
H43A H -0.4049 0.2365 -0.2603 0.085 Uiso 1 1 calc R
C44 C -0.4462(6) 0.2218(4) -0.2202(4) 0.068(4) Uani 1 1 d U
H44A H -0.4386 0.1987 -0.2207 0.082 Uiso 1 1 calc R
C45 C -0.4774(7) 0.2333(4) -0.1974(4) 0.073(4) Uani 1 1 d U
H45A H -0.4908 0.2179 -0.1823 0.087 Uiso 1 1 calc R
C46 C -0.4902(6) 0.2684(4) -0.1959(4) 0.061(4) Uani 1 1 d U
C47 C -0.4691(6) 0.2922(3) -0.2193(4) 0.051(3) Uani 1 1 d U
C48 C -0.5208(6) 0.2784(4) -0.1693(4) 0.062(4) Uani 1 1 d U
H48A H -0.5305 0.2613 -0.1541 0.075 Uiso 1 1 calc R
C49 C -0.6154(6) 0.4484(4) -0.1168(4) 0.066(4) Uani 1 1 d U
H49A H -0.6557 0.4441 -0.1217 0.099 Uiso 1 1 calc R
H49B H -0.6074 0.4452 -0.1421 0.099 Uiso 1 1 calc R
H49C H -0.6063 0.4714 -0.1073 0.099 Uiso 1 1 calc R
C50 C -0.5910(6) 0.4246(3) -0.0481(4) 0.053(3) Uani 1 1 d U
C51 C -0.6244(5) 0.4477(3) -0.0376(4) 0.055(3) Uani 1 1 d U
H51A H -0.6416 0.4657 -0.0550 0.066 Uiso 1 1 calc R
C52 C -0.6317(6) 0.4428(4) 0.0017(4) 0.068(4) Uani 1 1 d U
H52A H -0.6561 0.4575 0.0093 0.081 Uiso 1 1 calc R
C53 C -0.6046(6) 0.4178(4) 0.0284(5) 0.068(4) Uani 1 1 d U
H53A H -0.6083 0.4166 0.0545 0.081 Uiso 1 1 calc R
C54 C -0.5712(6) 0.3939(4) 0.0168(4) 0.062(4) Uani 1 1 d U
C55 C -0.5646(6) 0.3962(3) -0.0240(4) 0.053(3) Uani 1 1 d U
C56 C -0.5414(6) 0.3677(4) 0.0451(4) 0.063(4) Uani 1 1 d U
H56A H -0.5447 0.3690 0.0713 0.076 Uiso 1 1 calc R
C57 C 0.4483(6) 0.5354(3) -0.0250(4) 0.065(4) Uani 1 1 d U
H57A H 0.4730 0.5227 -0.0017 0.098 Uiso 1 1 calc R
H57B H 0.4688 0.5404 -0.0437 0.098 Uiso 1 1 calc R
H57C H 0.4144 0.5222 -0.0393 0.098 Uiso 1 1 calc R
C58 C 0.4305(6) 0.5681(4) -0.0100(4) 0.063(4) Uani 1 1 d U
C59 C 0.4901(6) 0.5863(4) -0.1575(4) 0.065(4) Uani 1 1 d U
H59A H 0.5063 0.6078 -0.1610 0.098 Uiso 1 1 calc R
H59B H 0.4736 0.5754 -0.1841 0.098 Uiso 1 1 calc R
H59C H 0.5201 0.5722 -0.1394 0.098 Uiso 1 1 calc R
C60 C 0.4436(5) 0.5918(3) -0.1387(4) 0.048(3) Uani 1 1 d U
C61 C 0.5332(7) 0.7137(5) -0.1424(6) 0.102(6) Uani 1 1 d U
H61A H 0.5499 0.7187 -0.1132 0.152 Uiso 1 1 calc R
H61B H 0.5294 0.7344 -0.1580 0.152 Uiso 1 1 calc R
H61C H 0.5579 0.6982 -0.1501 0.152 Uiso 1 1 calc R
C62 C 0.4734(7) 0.6976(4) -0.1514(5) 0.073(4) Uani 1 1 d U
C63 C 0.2121(8) 0.7214(5) -0.0188(6) 0.114(6) Uani 1 1 d U
H63A H 0.1899 0.7247 -0.0008 0.171 Uiso 1 1 calc R
H63B H 0.1932 0.7049 -0.0397 0.171 Uiso 1 1 calc R
H63C H 0.2152 0.7425 -0.0319 0.171 Uiso 1 1 calc R
C64 C 0.2702(8) 0.7092(5) 0.0057(5) 0.088(5) Uani 1 1 d U
C65 C 0.2695(7) 0.5023(4) -0.1685(5) 0.088(5) Uani 1 1 d U
H65A H 0.2907 0.4899 -0.1826 0.131 Uiso 1 1 calc R
H65B H 0.2325 0.5089 -0.1881 0.131 Uiso 1 1 calc R
H65C H 0.2638 0.4883 -0.1473 0.131 Uiso 1 1 calc R
C66 C 0.3045(6) 0.5350(4) -0.1482(5) 0.071(4) Uani 1 1 d U
C67 C 0.2065(6) 0.6234(4) -0.0643(4) 0.073(4) Uani 1 1 d U
H67A H 0.2124 0.6153 -0.0368 0.109 Uiso 1 1 calc R
H67B H 0.1708 0.6146 -0.0832 0.109 Uiso 1 1 calc R
H67C H 0.2049 0.6478 -0.0645 0.109 Uiso 1 1 calc R
C68 C 0.2571(6) 0.6117(4) -0.0780(4) 0.061(4) Uani 1 1 d U
C69 C 0.1569(7) 0.7269(4) -0.1385(5) 0.083(5) Uani 1 1 d U
H69A H 0.1700 0.7419 -0.1149 0.124 Uiso 1 1 calc R
H69B H 0.1191 0.7183 -0.1412 0.124 Uiso 1 1 calc R
H69C H 0.1548 0.7391 -0.1632 0.124 Uiso 1 1 calc R
C70 C 0.1980(6) 0.6982(4) -0.1324(4) 0.056(3) Uani 1 1 d U
C71 C 0.2777(10) 0.7040(6) -0.3462(7) 0.145(8) Uani 1 1 d U
H71A H 0.2713 0.7281 -0.3467 0.217 Uiso 1 1 calc R
H71B H 0.2780 0.6967 -0.3729 0.217 Uiso 1 1 calc R
H71C H 0.3142 0.6987 -0.3253 0.217 Uiso 1 1 calc R
C72 C 0.2269(8) 0.6848(5) -0.3358(6) 0.091(5) Uani 1 1 d U
C73 C 0.1573(6) 0.4982(3) -0.2766(4) 0.065(4) Uani 1 1 d U
H73A H 0.1971 0.4923 -0.2622 0.097 Uiso 1 1 calc R
H73B H 0.1489 0.4961 -0.3060 0.097 Uiso 1 1 calc R
H73C H 0.1325 0.4832 -0.2682 0.097 Uiso 1 1 calc R
C74 C 0.1466(5) 0.5349(3) -0.2661(4) 0.044(3) Uani 1 1 d U
C75 C 0.1163(10) 0.7518(5) -0.3005(6) 0.132(8) Uani 1 1 d U
H75A H 0.1351 0.7463 -0.3201 0.198 Uiso 1 1 calc R
H75B H 0.1375 0.7695 -0.2824 0.198 Uiso 1 1 calc R
H75C H 0.0775 0.7594 -0.3152 0.198 Uiso 1 1 calc R
C76 C 0.1145(8) 0.7204(4) -0.2751(6) 0.085(5) Uani 1 1 d U
C77 C 0.1315(7) 0.5636(4) -0.1640(4) 0.076(4) Uani 1 1 d U
H77A H 0.1505 0.5657 -0.1345 0.114 Uiso 1 1 calc R
H77B H 0.1535 0.5488 -0.1752 0.114 Uiso 1 1 calc R
H77C H 0.0934 0.5543 -0.1696 0.114 Uiso 1 1 calc R
C78 C 0.1267(6) 0.5973(4) -0.1836(4) 0.059(3) Uani 1 1 d U
C79 C 0.3496(7) 0.6249(4) -0.2927(4) 0.073(4) Uani 1 1 d U
H79A H 0.3200 0.6370 -0.3140 0.109 Uiso 1 1 calc R
H79B H 0.3390 0.6014 -0.2932 0.109 Uiso 1 1 calc R
H79C H 0.3857 0.6268 -0.2976 0.109 Uiso 1 1 calc R
C80 C 0.3561(7) 0.6398(4) -0.2512(4) 0.067(4) Uani 1 1 d U
C81 C -0.0153(8) 0.6863(4) -0.4233(5) 0.099(6) Uani 1 1 d U
H81A H -0.0162 0.7107 -0.4239 0.149 Uiso 1 1 calc R
H81B H -0.0493 0.6779 -0.4188 0.149 Uiso 1 1 calc R
H81C H -0.0142 0.6779 -0.4493 0.149 Uiso 1 1 calc R
C82 C 0.0406(8) 0.6739(4) -0.3868(5) 0.082(5) Uani 1 1 d U
C83 C -0.0558(8) 0.6887(5) -0.2286(6) 0.113(6) Uani 1 1 d U
H83A H -0.0729 0.7074 -0.2467 0.169 Uiso 1 1 calc R
H83B H -0.0526 0.6944 -0.2006 0.169 Uiso 1 1 calc R
H83C H -0.0796 0.6689 -0.2373 0.169 Uiso 1 1 calc R
C84 C 0.0033(8) 0.6817(5) -0.2302(6) 0.088(5) Uani 1 1 d U
C85 C -0.0279(11) 0.6187(6) -0.5065(7) 0.148(9) Uani 1 1 d U
H85A H -0.0059 0.6390 -0.4967 0.222 Uiso 1 1 calc R
H85B H -0.0608 0.6238 -0.5307 0.222 Uiso 1 1 calc R
H85C H -0.0040 0.6022 -0.5135 0.222 Uiso 1 1 calc R
C86 C -0.0488(10) 0.6042(5) -0.4722(6) 0.096(6) Uani 1 1 d U
C87 C 0.0238(7) 0.5038(4) -0.4412(5) 0.091(5) Uani 1 1 d U
H87A H 0.0364 0.5235 -0.4524 0.136 Uiso 1 1 calc R
H87B H -0.0129 0.4963 -0.4602 0.136 Uiso 1 1 calc R
H87C H 0.0518 0.4860 -0.4371 0.136 Uiso 1 1 calc R
C88 C 0.0177(7) 0.5128(4) -0.4004(5) 0.077(4) Uani 1 1 d U
C89 C -0.1953(7) 0.6476(4) -0.3073(5) 0.085(5) Uani 1 1 d U
H89A H -0.1770 0.6695 -0.3016 0.128 Uiso 1 1 calc R
H89B H -0.2112 0.6421 -0.2861 0.128 Uiso 1 1 calc R
H89C H -0.2258 0.6481 -0.3339 0.128 Uiso 1 1 calc R
C90 C -0.1519(6) 0.6215(4) -0.3078(4) 0.065(4) Uani 1 1 d U
C91 C -0.0421(6) 0.5764(4) -0.2206(4) 0.071(4) Uani 1 1 d U
H91A H -0.0103 0.5762 -0.1947 0.107 Uiso 1 1 calc R
H91B H -0.0740 0.5639 -0.2176 0.107 Uiso 1 1 calc R
H91C H -0.0538 0.5994 -0.2282 0.107 Uiso 1 1 calc R
C92 C -0.0231(5) 0.5600(4) -0.2543(4) 0.052(3) Uani 1 1 d U
C93 C -0.0292(7) 0.4261(4) -0.3034(5) 0.095(5) Uani 1 1 d U
H93A H -0.0115 0.4107 -0.3171 0.142 Uiso 1 1 calc R
H93B H -0.0705 0.4229 -0.3137 0.142 Uiso 1 1 calc R
H93C H -0.0146 0.4218 -0.2740 0.142 Uiso 1 1 calc R
C94 C -0.0154(7) 0.4617(4) -0.3114(5) 0.068(4) Uani 1 1 d U
C95 C -0.1906(6) 0.4918(4) -0.4990(4) 0.070(4) Uani 1 1 d U
H95A H -0.2061 0.4996 -0.5272 0.104 Uiso 1 1 calc R
H95B H -0.2218 0.4853 -0.4897 0.104 Uiso 1 1 calc R
H95C H -0.1659 0.4726 -0.4974 0.104 Uiso 1 1 calc R
C96 C -0.1571(6) 0.5192(4) -0.4725(4) 0.064(4) Uani 1 1 d U
C97 C -0.1262(6) 0.4872(3) -0.2413(4) 0.061(4) Uani 1 1 d U
H97A H -0.0899 0.4983 -0.2270 0.091 Uiso 1 1 calc R
H97B H -0.1197 0.4683 -0.2569 0.091 Uiso 1 1 calc R
H97C H -0.1429 0.4793 -0.2214 0.091 Uiso 1 1 calc R
C98 C -0.1674(6) 0.5124(4) -0.2708(4) 0.067(4) Uani 1 1 d U
C99 C -0.3752(8) 0.6069(5) -0.4326(5) 0.106(6) Uani 1 1 d U
H99A H -0.3717 0.5997 -0.4585 0.160 Uiso 1 1 calc R
H99B H -0.3673 0.6308 -0.4289 0.160 Uiso 1 1 calc R
H99C H -0.4138 0.6024 -0.4330 0.160 Uiso 1 1 calc R
C100 C -0.3322(8) 0.5875(4) -0.3973(5) 0.075(4) Uani 1 1 d U
C101 C -0.3412(9) 0.5814(5) -0.2456(6) 0.120(7) Uani 1 1 d U
H10A H -0.3716 0.5979 -0.2560 0.180 Uiso 1 1 calc R
H10B H -0.3126 0.5900 -0.2207 0.180 Uiso 1 1 calc R
H10C H -0.3571 0.5606 -0.2395 0.180 Uiso 1 1 calc R
C102 C -0.3139(7) 0.5750(4) -0.2771(5) 0.068(4) Uani 1 1 d U
C103 C -0.3399(7) 0.5250(4) -0.5465(4) 0.079(4) Uani 1 1 d U
H10D H -0.3098 0.5147 -0.5545 0.118 Uiso 1 1 calc R
H10E H -0.3393 0.5492 -0.5502 0.118 Uiso 1 1 calc R
H10F H -0.3768 0.5161 -0.5634 0.118 Uiso 1 1 calc R
C104 C -0.3298(5) 0.5172(4) -0.5019(4) 0.049(3) Uani 1 1 d U
C105 C -0.5075(6) 0.5131(4) -0.4409(4) 0.067(4) Uani 1 1 d U
H10G H -0.5195 0.4993 -0.4222 0.100 Uiso 1 1 calc R
H10H H -0.5281 0.5062 -0.4690 0.100 Uiso 1 1 calc R
H10I H -0.5156 0.5365 -0.4375 0.100 Uiso 1 1 calc R
C106 C -0.4443(6) 0.5086(3) -0.4318(4) 0.058(3) Uani 1 1 d U
C107 C -0.1787(7) 0.3875(4) -0.3241(5) 0.090(5) Uani 1 1 d U
H10J H -0.1465 0.3859 -0.3338 0.135 Uiso 1 1 calc R
H10K H -0.2114 0.3756 -0.3428 0.135 Uiso 1 1 calc R
H10L H -0.1684 0.3776 -0.2969 0.135 Uiso 1 1 calc R
C108 C -0.1945(6) 0.4246(4) -0.3221(4) 0.059(3) Uani 1 1 d U
C109 C -0.2681(6) 0.4887(3) -0.1999(4) 0.066(4) Uani 1 1 d U
H10M H -0.2301 0.4981 -0.1942 0.099 Uiso 1 1 calc R
H10N H -0.2713 0.4796 -0.1747 0.099 Uiso 1 1 calc R
H10O H -0.2967 0.5061 -0.2106 0.099 Uiso 1 1 calc R
C110 C -0.2774(5) 0.4618(3) -0.2302(4) 0.044(3) Uani 1 1 d U
C111 C -0.4738(7) 0.5254(4) -0.2355(4) 0.073(4) Uani 1 1 d U
H11D H -0.4695 0.5465 -0.2482 0.110 Uiso 1 1 calc R
H11E H -0.4633 0.5285 -0.2061 0.110 Uiso 1 1 calc R
H11F H -0.5133 0.5179 -0.2469 0.110 Uiso 1 1 calc R
C112 C -0.4359(6) 0.4998(4) -0.2438(4) 0.057(3) Uani 1 1 d U
C113 C -0.5148(9) 0.4250(5) -0.4772(5) 0.105(6) Uani 1 1 d U
H11G H -0.5303 0.4041 -0.4910 0.158 Uiso 1 1 calc R
H11H H -0.4812 0.4313 -0.4838 0.158 Uiso 1 1 calc R
H11I H -0.5435 0.4426 -0.4862 0.158 Uiso 1 1 calc R
C114 C -0.4982(7) 0.4204(4) -0.4315(4) 0.066(4) Uani 1 1 d U
C115 C -0.2392(8) 0.3277(4) -0.2004(5) 0.091(5) Uani 1 1 d U
H11J H -0.2422 0.3050 -0.2113 0.136 Uiso 1 1 calc R
H11K H -0.2589 0.3290 -0.1806 0.136 Uiso 1 1 calc R
H11L H -0.1990 0.3334 -0.1870 0.136 Uiso 1 1 calc R
C116 C -0.2664(6) 0.3521(4) -0.2353(4) 0.064(4) Uani 1 1 d U
C117 C -0.3879(7) 0.3362(4) -0.3913(5) 0.080(5) Uani 1 1 d U
H11M H -0.3807 0.3425 -0.4161 0.120 Uiso 1 1 calc R
H11N H -0.4289 0.3359 -0.3967 0.120 Uiso 1 1 calc R
H11O H -0.3721 0.3140 -0.3826 0.120 Uiso 1 1 calc R
C118 C -0.3593(6) 0.3619(4) -0.3570(4) 0.061(4) Uani 1 1 d U
C119 C -0.5362(7) 0.3099(4) -0.3365(5) 0.081(5) Uani 1 1 d U
H11P H -0.5675 0.3116 -0.3258 0.122 Uiso 1 1 calc R
H11Q H -0.5066 0.2954 -0.3188 0.122 Uiso 1 1 calc R
H11R H -0.5504 0.3007 -0.3641 0.122 Uiso 1 1 calc R
C120 C -0.5110(7) 0.3453(4) -0.3377(5) 0.069(4) Uani 1 1 d U
C121 C -0.2898(6) 0.4085(4) -0.1339(4) 0.070(4) Uani 1 1 d U
H12B H -0.2641 0.4230 -0.1420 0.106 Uiso 1 1 calc R
H12C H -0.2871 0.3857 -0.1433 0.106 Uiso 1 1 calc R
H12D H -0.2791 0.4086 -0.1042 0.106 Uiso 1 1 calc R
C122 C -0.3504(6) 0.4209(3) -0.1530(4) 0.054(3) Uani 1 1 d U
C123 C -0.6625(6) 0.4402(4) -0.2464(4) 0.076(4) Uani 1 1 d U
H12E H -0.6785 0.4617 -0.2427 0.114 Uiso 1 1 calc R
H12F H -0.6771 0.4227 -0.2331 0.114 Uiso 1 1 calc R
H12G H -0.6733 0.4353 -0.2756 0.114 Uiso 1 1 calc R
C124 C -0.5955(6) 0.4415(4) -0.2268(4) 0.061(4) Uani 1 1 d U
C125 C -0.4776(7) 0.4988(4) -0.0853(4) 0.077(4) Uani 1 1 d U
H12H H -0.5159 0.5063 -0.0879 0.115 Uiso 1 1 calc R
H12I H -0.4532 0.5183 -0.0838 0.115 Uiso 1 1 calc R
H12J H -0.4618 0.4855 -0.0605 0.115 Uiso 1 1 calc R
C126 C -0.4802(6) 0.4788(4) -0.1206(4) 0.057(3) Uani 1 1 d U
C127 C -0.3302(7) 0.2833(4) -0.1384(4) 0.076(4) Uani 1 1 d U
H12K H -0.3321 0.2749 -0.1126 0.114 Uiso 1 1 calc R
H12L H -0.2904 0.2846 -0.1368 0.114 Uiso 1 1 calc R
H12M H -0.3510 0.2682 -0.1606 0.114 Uiso 1 1 calc R
C128 C -0.3574(5) 0.3187(3) -0.1469(4) 0.048(3) Uani 1 1 d U
C129 C -0.3212(7) 0.4271(4) -0.0356(4) 0.071(4) Uani 1 1 d U
H12N H -0.2877 0.4313 -0.0432 0.107 Uiso 1 1 calc R
H12O H -0.3125 0.4322 -0.0067 0.107 Uiso 1 1 calc R
H12P H -0.3527 0.4411 -0.0520 0.107 Uiso 1 1 calc R
C130 C -0.3375(6) 0.3917(4) -0.0429(4) 0.061(4) Uani 1 1 d U
C131 C -0.6843(13) 0.3323(7) -0.3220(9) 0.190(12) Uani 1 1 d U
H13B H -0.6731 0.3369 -0.3457 0.286 Uiso 1 1 calc R
H13C H -0.7174 0.3459 -0.3234 0.286 Uiso 1 1 calc R
H13D H -0.6940 0.3086 -0.3218 0.286 Uiso 1 1 calc R
C132 C -0.6328(8) 0.3410(6) -0.2813(6) 0.090(5) Uani 1 1 d U
C133 C -0.6686(6) 0.3626(4) -0.1323(4) 0.075(4) Uani 1 1 d U
H13E H -0.6464 0.3626 -0.1031 0.112 Uiso 1 1 calc R
H13F H -0.6939 0.3432 -0.1387 0.112 Uiso 1 1 calc R
H13G H -0.6914 0.3829 -0.1393 0.112 Uiso 1 1 calc R
C134 C -0.6285(6) 0.3609(4) -0.1569(4) 0.062(4) Uani 1 1 d U
C135 C -0.6636(10) 0.2803(6) -0.0891(7) 0.149(9) Uani 1 1 d U
H13H H -0.6823 0.2946 -0.1125 0.224 Uiso 1 1 calc R
H13I H -0.6886 0.2773 -0.0731 0.224 Uiso 1 1 calc R
H13J H -0.6557 0.2585 -0.0987 0.224 Uiso 1 1 calc R
C136 C -0.6074(11) 0.2964(7) -0.0624(8) 0.126(7) Uani 1 1 d U
C137 C -0.4597(7) 0.2373(4) 0.0773(5) 0.087(5) Uani 1 1 d U
H13K H -0.4506 0.2470 0.1045 0.130 Uiso 1 1 calc R
H13L H -0.4276 0.2238 0.0763 0.130 Uiso 1 1 calc R
H13M H -0.4935 0.2232 0.0713 0.130 Uiso 1 1 calc R
C138 C -0.4714(6) 0.2656(4) 0.0454(4) 0.063(4) Uani 1 1 d U
C139 C -0.4728(9) 0.2245(5) -0.0691(6) 0.112(6) Uani 1 1 d U
H13O H -0.4469 0.2056 -0.0656 0.169 Uiso 1 1 calc R
H13P H -0.5018 0.2237 -0.0964 0.169 Uiso 1 1 calc R
H13Q H -0.4912 0.2234 -0.0485 0.169 Uiso 1 1 calc R
C140 C -0.4390(8) 0.2573(5) -0.0640(5) 0.089(5) Uani 1 1 d U

loop_
_atom_site_aniso_label
_atom_site_aniso_U_11
_atom_site_aniso_U_22
_atom_site_aniso_U_33
_atom_site_aniso_U_23
_atom_site_aniso_U_13
_atom_site_aniso_U_12
Nd1 0.0372(3) 0.0646(5) 0.0283(3) -0.0009(3) 0.0078(3) -0.0036(3)
Nd2 0.0415(4) 0.0591(4) 0.0301(3) 0.0002(3) 0.0120(3) -0.0020(3)
Nd3 0.0413(4) 0.0575(4) 0.0345(3) 0.0012(3) 0.0109(3) -0.0011(3)
Nd4 0.0461(4) 0.0559(4) 0.0293(3) 0.0068(3) 0.0065(3) -0.0064(3)
Nd5 0.0405(3) 0.0515(4) 0.0276(3) 0.0037(3) 0.0082(3) 0.0010(3)
Nd6 0.0384(3) 0.0570(4) 0.0301(3) 0.0039(3) 0.0060(3) -0.0024(3)
Nd7 0.0509(4) 0.0558(4) 0.0319(3) -0.0020(3) 0.0167(3) -0.0014(3)
Nd8 0.0368(4) 0.0647(5) 0.0374(4) 0.0009(3) 0.0073(3) -0.0056(3)
Nd9 0.0355(3) 0.0668(5) 0.0340(3) -0.0020(3) 0.0095(3) -0.0063(3)
Nd10 0.0413(4) 0.0643(5) 0.0390(4) -0.0058(3) 0.0106(3) -0.0051(3)
Nd11 0.0536(4) 0.0549(4) 0.0317(3) 0.0019(3) 0.0174(3) 0.0029(3)
Nd12 0.0446(4) 0.0529(4) 0.0269(3) 0.0029(3) 0.0114(3) 0.0042(3)
Nd13 0.0510(4) 0.0520(4) 0.0319(3) 0.0020(3) 0.0089(3) 0.0038(3)
Nd14 0.0571(4) 0.0565(5) 0.0347(4) 0.0056(3) 0.0079(3) -0.0053(4)
Nd15 0.0476(4) 0.0690(5) 0.0391(4) 0.0145(4) 0.0028(3) -0.0103(4)
Nd16 0.0399(4) 0.0633(5) 0.0475(4) 0.0078(4) 0.0019(3) -0.0041(3)
Nd17 0.0413(4) 0.0656(5) 0.0308(3) 0.0005(3) 0.0104(3) -0.0040(3)
Nd18 0.0477(4) 0.0626(5) 0.0320(3) -0.0024(3) 0.0126(3) 0.0003(3)
Nd19 0.0433(4) 0.0848(6) 0.0387(4) 0.0091(4) 0.0057(3) -0.0124(4)
Nd20 0.0423(4) 0.0617(5) 0.0460(4) 0.0036(4) 0.0051(3) 0.0019(3)
Nd21 0.0612(5) 0.0581(5) 0.0368(4) 0.0063(3) 0.0159(3) 0.0113(4)
O1 0.080(6) 0.035(4) 0.053(5) 0.003(4) 0.014(4) -0.003(4)
O2 0.060(5) 0.052(5) 0.037(4) 0.013(4) 0.013(4) 0.000(4)
O3 0.070(6) 0.064(6) 0.067(5) 0.018(5) 0.018(4) 0.013(5)
O4 0.051(5) 0.075(6) 0.058(5) -0.011(4) 0.017(4) -0.003(4)
O5 0.049(5) 0.070(5) 0.030(4) -0.001(4) 0.005(3) -0.003(4)
O6 0.072(6) 0.067(6) 0.057(5) -0.009(4) 0.017(4) -0.009(5)
O7 0.075(6) 0.066(6) 0.090(6) 0.005(5) -0.001(5) -0.008(5)
O8 0.046(5) 0.082(6) 0.059(5) 0.016(5) 0.004(4) 0.010(4)
O9 0.066(6) 0.085(6) 0.071(6) 0.010(5) 0.022(5) 0.003(5)
O10 0.040(4) 0.073(5) 0.064(5) -0.008(4) 0.024(4) -0.001(4)
O11 0.052(5) 0.056(5) 0.038(4) -0.008(4) 0.010(4) -0.002(4)
O12 0.071(5) 0.067(6) 0.056(5) -0.005(4) 0.029(4) 0.001(5)
O13 0.057(5) 0.062(5) 0.067(5) -0.013(4) 0.030(4) -0.002(4)
O14 0.060(5) 0.085(6) 0.049(5) -0.012(4) 0.021(4) 0.003(5)
O15 0.068(5) 0.082(6) 0.064(5) -0.005(5) 0.029(5) -0.004(5)
O16 0.079(6) 0.058(5) 0.064(5) -0.011(4) 0.037(5) -0.007(4)
O17 0.057(5) 0.055(5) 0.051(5) -0.001(4) 0.026(4) 0.000(4)
O18 0.070(5) 0.066(6) 0.071(5) -0.008(4) 0.038(5) 0.002(5)
O19 0.054(5) 0.070(5) 0.057(5) 0.006(4) 0.019(4) 0.020(4)
O20 0.069(5) 0.059(5) 0.048(4) 0.000(4) 0.036(4) 0.004(4)
O21 0.056(5) 0.079(6) 0.048(5) -0.003(4) 0.011(4) 0.006(5)
O22 0.061(5) 0.059(5) 0.055(5) 0.008(4) 0.016(4) -0.007(4)
O23 0.060(5) 0.056(5) 0.044(4) -0.001(4) 0.006(4) -0.003(4)
O24 0.066(5) 0.091(6) 0.036(4) -0.008(4) 0.021(4) 0.019(5)
O25 0.066(5) 0.050(5) 0.032(4) 0.006(4) 0.011(4) 0.008(4)
O26 0.054(5) 0.080(6) 0.056(5) 0.018(5) 0.006(4) -0.004(5)
O27 0.064(5) 0.074(6) 0.063(5) 0.016(5) 0.017(4) 0.010(5)
O28 0.048(5) 0.062(5) 0.049(4) 0.008(4) 0.008(4) 0.003(4)
O29 0.059(5) 0.076(6) 0.055(5) -0.002(4) 0.022(4) -0.020(5)
O30 0.050(5) 0.068(5) 0.046(4) -0.006(4) 0.010(4) -0.008(4)
O31 0.046(4) 0.052(5) 0.037(4) 0.014(4) 0.008(3) -0.001(4)
O32 0.056(5) 0.049(5) 0.052(5) -0.002(4) 0.020(4) 0.007(4)
O33 0.064(5) 0.088(6) 0.045(5) 0.013(4) 0.023(4) 0.009(5)
O34 0.061(5) 0.046(5) 0.046(4) 0.011(4) 0.010(4) 0.010(4)
O35 0.071(5) 0.052(5) 0.052(5) 0.007(4) 0.003(4) 0.000(4)
O36 0.061(5) 0.070(6) 0.065(5) 0.000(5) 0.031(4) -0.010(4)
O37 0.051(5) 0.055(5) 0.053(5) -0.001(4) 0.014(4) 0.000(4)
O38 0.057(5) 0.055(5) 0.052(5) 0.003(4) 0.009(4) 0.005(4)
O39 0.057(5) 0.069(5) 0.047(5) 0.000(4) 0.006(4) 0.002(4)
O40 0.045(4) 0.052(5) 0.044(4) 0.010(4) 0.005(4) 0.003(4)
O41 0.048(5) 0.065(5) 0.050(4) 0.006(4) 0.022(4) 0.001(4)
O42 0.065(5) 0.084(6) 0.069(5) 0.006(5) 0.031(5) 0.006(5)
O43 0.082(6) 0.084(6) 0.072(6) 0.004(5) 0.021(5) -0.012(5)
O44 0.087(6) 0.110(7) 0.081(6) 0.020(6) 0.036(5) -0.010(6)
O45 0.041(4) 0.083(6) 0.053(5) 0.011(4) 0.016(4) -0.001(4)
O46 0.068(6) 0.100(7) 0.065(5) 0.031(5) 0.009(5) -0.011(5)
O47 0.068(6) 0.083(6) 0.057(5) 0.027(5) 0.009(4) -0.013(5)
O48 0.082(6) 0.083(6) 0.085(6) 0.002(5) 0.004(5) 0.000(5)
O49 0.088(6) 0.061(6) 0.070(6) 0.005(5) 0.013(5) -0.004(5)
O50 0.061(6) 0.101(7) 0.094(6) -0.024(5) 0.020(5) 0.007(5)
O51 0.046(5) 0.062(5) 0.062(5) -0.004(4) 0.007(4) 0.008(4)
O52 0.055(5) 0.070(5) 0.057(5) 0.003(4) 0.010(4) -0.016(4)
O53 0.037(4) 0.059(5) 0.055(5) 0.003(4) 0.008(4) 0.000(4)
O54 0.107(7) 0.100(7) 0.093(7) 0.024(6) 0.035(6) -0.010(6)
O55 0.059(5) 0.109(7) 0.070(6) 0.016(5) 0.017(5) -0.020(5)
O56 0.051(5) 0.072(6) 0.059(5) 0.008(4) 0.006(4) 0.004(4)
O57 0.051(5) 0.084(6) 0.081(6) 0.011(5) 0.009(4) -0.015(5)
O58 0.055(5) 0.063(5) 0.052(5) -0.001(4) 0.016(4) -0.002(4)
O59 0.066(5) 0.079(6) 0.058(5) 0.012(5) 0.026(4) 0.007(5)
O60 0.055(5) 0.101(6) 0.059(5) -0.006(5) 0.021(4) 0.000(5)
O61 0.061(5) 0.107(7) 0.072(6) -0.007(5) 0.026(5) 0.005(5)
O62 0.070(6) 0.099(7) 0.058(5) -0.003(5) 0.017(5) -0.012(5)
O63 0.061(5) 0.079(6) 0.045(5) 0.005(4) 0.016(4) -0.005(4)
O64 0.060(5) 0.076(6) 0.059(5) -0.002(5) 0.016(4) -0.003(5)
O65 0.045(5) 0.081(6) 0.068(5) 0.003(5) 0.013(4) -0.007(4)
O66 0.058(5) 0.061(5) 0.036(4) -0.007(4) 0.015(4) -0.003(4)
O67 0.068(6) 0.098(6) 0.048(5) -0.002(5) 0.017(4) 0.017(5)
O68 0.055(5) 0.067(5) 0.052(5) 0.004(4) 0.014(4) -0.009(4)
O69 0.060(5) 0.078(6) 0.061(5) 0.004(4) 0.032(4) -0.003(4)
O70 0.060(5) 0.067(5) 0.051(5) 0.013(4) 0.016(4) -0.003(4)
O71 0.067(5) 0.069(6) 0.057(5) 0.009(5) 0.028(4) 0.000(4)
O72 0.061(5) 0.081(6) 0.049(5) -0.005(4) 0.017(4) 0.000(5)
O73 0.070(6) 0.073(6) 0.064(5) -0.001(5) 0.005(5) 0.002(5)
O74 0.046(5) 0.072(6) 0.053(5) -0.003(4) 0.013(4) -0.002(4)
O75 0.039(4) 0.087(6) 0.040(4) 0.016(4) 0.011(4) 0.012(4)
O76 0.053(5) 0.083(6) 0.037(4) 0.005(4) 0.012(4) -0.003(4)
O77 0.075(6) 0.080(6) 0.086(6) -0.028(5) 0.039(5) -0.014(5)
O78 0.051(5) 0.061(5) 0.057(5) -0.008(4) 0.016(4) -0.001(4)
O79 0.048(5) 0.063(5) 0.051(4) 0.006(4) 0.012(4) -0.001(4)
O80 0.071(6) 0.071(6) 0.081(6) -0.007(5) 0.037(5) -0.012(5)
O81 0.060(5) 0.071(6) 0.050(5) -0.001(4) 0.021(4) 0.001(4)
O82 0.061(5) 0.095(7) 0.067(5) 0.005(5) 0.000(5) 0.018(5)
O83 0.064(5) 0.091(6) 0.045(5) 0.006(4) 0.011(4) 0.003(5)
O84 0.055(5) 0.066(5) 0.035(4) -0.002(4) 0.006(4) -0.003(4)
O85 0.061(5) 0.065(5) 0.047(5) -0.003(4) 0.009(4) -0.012(4)
O86 0.068(5) 0.069(5) 0.045(4) -0.004(4) 0.031(4) -0.003(4)
O87 0.061(5) 0.068(6) 0.055(5) -0.004(4) 0.026(4) 0.006(4)
O88 0.073(6) 0.081(6) 0.071(5) 0.018(5) 0.037(5) 0.018(5)
O89 0.045(5) 0.065(5) 0.062(5) 0.015(4) 0.013(4) 0.001(4)
O90 0.053(5) 0.066(5) 0.046(4) 0.006(4) 0.017(4) -0.005(4)
O91 0.044(4) 0.071(5) 0.032(4) -0.006(4) 0.012(3) -0.012(4)
O92 0.068(5) 0.063(5) 0.049(5) -0.007(4) 0.018(4) -0.012(4)
O93 0.073(6) 0.077(6) 0.052(5) -0.007(5) 0.008(4) -0.016(5)
O94 0.062(5) 0.061(5) 0.041(4) -0.002(4) 0.014(4) 0.000(4)
O95 0.055(5) 0.063(5) 0.032(4) -0.001(4) 0.009(4) -0.003(4)
O96 0.087(6) 0.070(6) 0.056(5) 0.007(4) 0.039(5) 0.001(5)
O97 0.060(5) 0.064(5) 0.032(4) -0.010(4) 0.018(4) 0.001(4)
O98 0.078(6) 0.083(6) 0.057(5) 0.011(5) 0.021(5) 0.003(5)
O99 0.068(5) 0.082(6) 0.050(5) 0.007(4) 0.025(4) 0.013(5)
O100 0.067(5) 0.062(5) 0.037(4) 0.000(4) 0.018(4) -0.004(4)
O101 0.080(6) 0.094(7) 0.062(5) 0.000(5) 0.027(5) 0.007(5)
O102 0.093(7) 0.087(7) 0.081(6) -0.027(5) 0.014(5) -0.007(6)
O103 0.066(5) 0.054(5) 0.051(5) 0.004(4) 0.019(4) 0.012(4)
O104 0.087(6) 0.067(5) 0.044(5) 0.007(4) 0.026(4) 0.018(5)
O105 0.046(4) 0.060(5) 0.046(4) -0.007(4) 0.019(4) -0.002(4)
O106 0.061(5) 0.051(5) 0.045(4) -0.005(4) 0.019(4) -0.010(4)
O107 0.046(5) 0.070(5) 0.046(4) -0.006(4) 0.014(4) 0.000(4)
O108 0.058(5) 0.087(6) 0.045(5) 0.001(4) 0.007(4) 0.000(5)
O109 0.120(7) 0.069(6) 0.082(6) -0.009(5) 0.041(6) 0.011(5)
O110 0.090(6) 0.070(6) 0.066(5) -0.001(5) 0.027(5) -0.002(5)
O111 0.101(7) 0.135(8) 0.075(6) 0.002(6) 0.046(5) 0.036(6)
O112 0.052(5) 0.065(5) 0.045(4) 0.000(4) 0.016(4) -0.003(4)
O113 0.072(6) 0.093(6) 0.070(6) 0.011(5) 0.018(5) 0.000(5)
O114 0.058(5) 0.057(5) 0.031(4) -0.007(4) 0.009(4) 0.005(4)
O115 0.067(6) 0.074(6) 0.069(5) 0.020(5) 0.006(5) -0.015(5)
O116 0.106(7) 0.088(7) 0.067(6) 0.006(5) 0.019(5) -0.015(6)
O117 0.102(8) 0.130(8) 0.153(9) 0.022(7) 0.025(7) -0.011(7)
O118 0.042(4) 0.055(5) 0.046(4) -0.005(4) 0.008(4) -0.002(4)
O119 0.044(5) 0.074(6) 0.051(5) 0.015(4) 0.001(4) -0.001(4)
C1 0.100(9) 0.068(8) 0.068(7) -0.003(6) 0.026(7) 0.005(7)
C2 0.067(7) 0.073(8) 0.062(7) 0.003(6) 0.018(6) 0.012(6)
C3 0.085(8) 0.072(8) 0.075(8) 0.001(7) 0.019(7) 0.003(7)
C4 0.095(9) 0.085(9) 0.089(8) 0.007(7) 0.011(7) 0.011(7)
C5 0.098(9) 0.095(9) 0.080(8) 0.030(7) 0.023(7) 0.002(7)
C6 0.057(7) 0.049(7) 0.049(6) 0.005(6) 0.004(5) 0.007(6)
C7 0.063(7) 0.059(7) 0.055(7) 0.003(6) 0.022(6) 0.001(6)
C8 0.079(8) 0.058(7) 0.070(7) 0.025(6) 0.021(6) -0.007(6)
C9 0.091(9) 0.099(9) 0.094(9) -0.019(7) 0.023(7) 0.010(7)
C10 0.060(7) 0.068(7) 0.043(6) -0.004(6) 0.015(5) -0.004(6)
C11 0.074(8) 0.093(8) 0.064(7) -0.020(7) 0.027(6) -0.002(7)
C12 0.078(8) 0.107(9) 0.088(8) -0.003(7) 0.038(7) 0.004(7)
C13 0.072(8) 0.092(8) 0.068(7) -0.010(7) 0.021(6) 0.006(7)
C14 0.059(7) 0.085(8) 0.052(7) -0.017(6) 0.018(6) -0.012(6)
C15 0.053(6) 0.082(8) 0.040(6) -0.004(6) 0.020(5) -0.006(6)
C16 0.061(7) 0.080(8) 0.052(7) -0.001(6) 0.027(6) -0.005(6)
C17 0.107(10) 0.096(9) 0.116(10) 0.009(8) 0.020(8) -0.002(8)
C18 0.085(9) 0.091(9) 0.099(9) 0.017(7) 0.016(7) 0.006(7)
C19 0.079(8) 0.083(8) 0.100(9) 0.015(7) 0.012(7) -0.004(7)
C20 0.111(10) 0.106(10) 0.120(10) 0.002(8) 0.031(8) 0.008(8)
C21 0.102(9) 0.089(9) 0.107(9) 0.007(8) 0.017(7) 0.012(8)
C22 0.066(8) 0.092(9) 0.096(8) 0.011(7) 0.027(7) 0.008(7)
C23 0.080(8) 0.076(8) 0.072(8) 0.002(7) 0.006(6) -0.002(7)
C24 0.067(7) 0.073(8) 0.071(7) 0.004(7) 0.008(6) 0.011(7)
C25 0.078(8) 0.087(8) 0.087(8) -0.011(7) 0.025(7) 0.006(7)
C26 0.058(7) 0.067(7) 0.058(7) -0.007(6) 0.015(6) -0.004(6)
C27 0.083(8) 0.089(8) 0.065(7) -0.017(7) 0.028(6) -0.009(7)
C28 0.067(7) 0.070(8) 0.080(8) -0.009(6) 0.028(6) -0.012(6)
C29 0.075(8) 0.071(8) 0.060(7) -0.005(6) 0.024(6) -0.002(6)
C30 0.059(7) 0.063(7) 0.056(6) -0.005(6) 0.027(6) -0.002(6)
C31 0.057(7) 0.073(7) 0.051(6) -0.012(6) 0.028(5) 0.000(6)
C32 0.054(7) 0.070(7) 0.055(7) -0.011(6) 0.012(5) 0.004(6)
C33 0.069(7) 0.076(8) 0.077(8) 0.007(6) 0.031(6) 0.007(6)
C34 0.068(7) 0.072(8) 0.051(6) 0.001(6) 0.026(6) 0.009(6)
C35 0.068(7) 0.085(8) 0.061(7) 0.009(6) 0.024(6) 0.008(7)
C36 0.067(7) 0.091(9) 0.078(8) 0.004(7) 0.031(6) 0.013(7)
C37 0.064(7) 0.076(8) 0.050(6) 0.007(6) 0.022(6) -0.010(6)
C38 0.053(7) 0.077(8) 0.060(7) 0.002(6) 0.026(6) -0.001(6)
C39 0.051(6) 0.060(7) 0.052(6) -0.001(6) 0.015(5) 0.000(6)
C40 0.058(7) 0.085(8) 0.047(6) -0.008(6) 0.013(6) 0.006(6)
C41 0.080(8) 0.058(7) 0.062(7) -0.013(6) 0.036(6) 0.002(6)
C42 0.066(7) 0.061(7) 0.056(7) 0.007(6) 0.021(6) -0.004(6)
C43 0.071(7) 0.078(8) 0.066(7) -0.012(6) 0.026(6) -0.005(6)
C44 0.080(8) 0.064(7) 0.067(7) -0.003(6) 0.031(6) 0.012(6)
C45 0.081(8) 0.074(8) 0.072(7) 0.003(6) 0.038(6) -0.006(6)
C46 0.062(7) 0.064(7) 0.057(7) -0.010(6) 0.019(6) -0.002(6)
C47 0.060(7) 0.045(6) 0.046(6) -0.008(5) 0.015(5) 0.000(5)
C48 0.071(7) 0.060(7) 0.056(7) -0.005(6) 0.022(6) -0.002(6)
C49 0.060(7) 0.070(7) 0.066(7) 0.002(6) 0.018(6) 0.007(6)
C50 0.057(6) 0.069(7) 0.033(6) -0.001(5) 0.018(5) -0.001(6)
C51 0.053(6) 0.062(7) 0.052(6) 0.003(6) 0.021(5) 0.017(6)
C52 0.062(7) 0.075(8) 0.061(7) 0.000(6) 0.015(6) 0.003(6)
C53 0.063(7) 0.075(8) 0.066(7) -0.002(6) 0.023(6) 0.012(6)
C54 0.064(7) 0.077(8) 0.049(6) -0.001(6) 0.023(6) 0.004(6)
C55 0.049(6) 0.057(7) 0.052(6) -0.008(6) 0.015(5) -0.008(5)
C56 0.060(7) 0.068(7) 0.067(7) 0.011(6) 0.030(6) 0.010(6)
C57 0.062(7) 0.070(7) 0.061(7) -0.006(6) 0.017(6) 0.016(6)
C58 0.067(7) 0.060(7) 0.061(7) 0.004(6) 0.020(6) -0.002(6)
C59 0.062(7) 0.074(8) 0.059(7) 0.013(6) 0.020(6) 0.010(6)
C60 0.044(6) 0.036(6) 0.058(7) -0.002(5) 0.010(5) 0.000(5)
C61 0.087(9) 0.101(9) 0.116(9) -0.001(7) 0.035(7) -0.024(7)
C62 0.071(8) 0.075(8) 0.072(8) -0.008(7) 0.025(6) -0.007(7)
C63 0.102(10) 0.127(10) 0.117(10) -0.001(8) 0.042(8) 0.018(8)
C64 0.088(9) 0.103(9) 0.075(8) 0.004(7) 0.029(7) 0.023(7)
C65 0.082(8) 0.078(8) 0.083(8) 0.012(7) 0.003(7) -0.022(7)
C66 0.053(7) 0.066(8) 0.074(7) 0.000(7) -0.002(6) -0.005(6)
C67 0.068(7) 0.094(8) 0.065(7) 0.002(6) 0.035(6) 0.013(6)
C68 0.058(7) 0.067(7) 0.053(7) 0.000(6) 0.011(6) -0.008(6)
C69 0.077(8) 0.081(8) 0.078(8) -0.007(7) 0.011(6) 0.009(7)
C70 0.056(7) 0.057(7) 0.052(6) -0.011(6) 0.012(5) -0.003(6)
C71 0.143(11) 0.145(12) 0.156(11) 0.013(9) 0.063(9) -0.025(9)
C72 0.092(9) 0.089(9) 0.096(9) 0.013(7) 0.039(7) -0.016(7)
C73 0.054(7) 0.064(7) 0.076(7) -0.013(6) 0.022(6) 0.003(6)
C74 0.040(6) 0.050(6) 0.042(6) 0.004(5) 0.015(5) -0.001(5)
C75 0.135(11) 0.127(11) 0.128(10) 0.016(8) 0.038(8) 0.005(8)
C76 0.088(8) 0.068(8) 0.083(8) 0.011(7) 0.009(7) 0.003(7)
C77 0.074(8) 0.086(8) 0.072(7) 0.004(7) 0.028(6) -0.001(7)
C78 0.058(7) 0.073(8) 0.047(6) -0.010(6) 0.021(6) 0.002(6)
C79 0.077(8) 0.085(8) 0.063(7) -0.013(6) 0.032(6) -0.013(6)
C80 0.063(7) 0.073(8) 0.063(7) 0.014(6) 0.020(6) -0.015(6)
C81 0.096(9) 0.102(9) 0.084(8) 0.029(7) 0.010(7) -0.009(7)
C82 0.077(8) 0.089(8) 0.076(8) 0.021(7) 0.020(7) -0.014(7)
C83 0.092(9) 0.119(10) 0.125(10) -0.003(8) 0.034(8) 0.002(8)
C84 0.080(8) 0.082(9) 0.099(9) -0.005(7) 0.026(7) -0.007(7)
C85 0.151(12) 0.162(12) 0.141(11) 0.014(9) 0.062(9) -0.019(9)
C86 0.103(9) 0.107(10) 0.083(9) 0.009(7) 0.037(8) -0.012(8)
C87 0.082(8) 0.109(9) 0.086(8) -0.005(7) 0.035(7) -0.005(7)
C88 0.070(8) 0.094(9) 0.069(8) -0.004(7) 0.026(6) 0.001(7)
C89 0.080(8) 0.080(8) 0.086(8) -0.005(7) 0.015(7) 0.009(7)
C90 0.059(7) 0.068(8) 0.066(7) -0.004(6) 0.019(6) -0.003(6)
C91 0.070(7) 0.075(8) 0.071(7) -0.001(6) 0.028(6) -0.001(6)
C92 0.043(6) 0.058(7) 0.044(6) 0.008(6) 0.004(5) 0.002(6)
C93 0.077(8) 0.086(9) 0.109(9) 0.010(7) 0.017(7) 0.002(7)
C94 0.058(7) 0.064(7) 0.077(8) -0.008(6) 0.018(6) 0.001(6)
C95 0.067(7) 0.082(8) 0.068(7) 0.001(6) 0.032(6) -0.002(6)
C96 0.060(7) 0.078(8) 0.050(7) 0.000(6) 0.015(6) 0.000(6)
C97 0.065(7) 0.060(7) 0.051(6) 0.013(6) 0.012(6) -0.006(6)
C98 0.065(7) 0.075(8) 0.052(7) -0.019(6) 0.011(6) -0.005(6)
C99 0.103(9) 0.108(10) 0.106(9) 0.005(8) 0.032(8) 0.004(8)
C100 0.088(8) 0.073(8) 0.073(8) 0.011(7) 0.036(7) 0.009(7)
C101 0.118(10) 0.136(11) 0.121(10) -0.013(8) 0.061(8) 0.005(8)
C102 0.071(7) 0.073(8) 0.065(7) -0.002(6) 0.029(6) -0.019(6)
C103 0.084(8) 0.094(8) 0.065(7) 0.000(6) 0.034(6) 0.019(7)
C104 0.034(6) 0.062(7) 0.050(6) 0.010(6) 0.016(5) 0.004(5)
C105 0.055(7) 0.092(8) 0.054(7) 0.001(6) 0.018(6) 0.000(6)
C106 0.047(6) 0.065(7) 0.053(7) 0.009(6) 0.006(5) -0.012(6)
C107 0.083(8) 0.092(9) 0.099(9) 0.004(7) 0.038(7) -0.008(7)
C108 0.053(7) 0.063(7) 0.059(7) -0.013(6) 0.017(6) -0.009(6)
C109 0.076(8) 0.064(7) 0.052(6) -0.009(6) 0.014(6) 0.003(6)
C110 0.041(6) 0.050(6) 0.043(6) 0.005(5) 0.016(5) -0.004(5)
C111 0.080(8) 0.082(8) 0.070(7) -0.004(6) 0.041(6) 0.005(6)
C112 0.063(7) 0.065(7) 0.048(6) -0.004(6) 0.026(6) -0.011(6)
C113 0.121(10) 0.119(10) 0.077(8) -0.007(7) 0.036(7) 0.010(8)
C114 0.078(8) 0.067(7) 0.048(7) -0.002(6) 0.016(6) 0.007(6)
C115 0.089(9) 0.096(9) 0.088(8) 0.007(7) 0.031(7) 0.001(7)
C116 0.054(7) 0.085(8) 0.057(7) -0.004(6) 0.022(6) 0.008(6)
C117 0.085(8) 0.075(8) 0.080(8) -0.003(7) 0.028(7) -0.002(7)
C118 0.060(7) 0.061(7) 0.060(7) -0.008(6) 0.019(6) -0.002(6)
C119 0.091(8) 0.091(9) 0.065(7) 0.000(7) 0.032(7) -0.001(7)
C120 0.069(7) 0.073(8) 0.061(7) -0.004(6) 0.016(6) -0.005(6)
C121 0.059(7) 0.079(8) 0.067(7) 0.005(6) 0.015(6) 0.004(6)
C122 0.054(6) 0.056(7) 0.051(6) 0.015(6) 0.017(5) -0.001(6)
C123 0.074(8) 0.090(8) 0.063(7) 0.017(6) 0.023(6) 0.019(7)
C124 0.053(7) 0.080(8) 0.045(6) 0.008(6) 0.011(5) 0.006(6)
C125 0.095(8) 0.073(8) 0.057(7) -0.004(6) 0.020(6) -0.002(7)
C126 0.069(7) 0.054(7) 0.053(6) 0.009(6) 0.027(6) 0.011(6)
C127 0.084(8) 0.078(8) 0.067(7) -0.005(6) 0.027(6) 0.009(7)
C128 0.047(6) 0.047(6) 0.046(6) 0.007(5) 0.011(5) 0.008(5)
C129 0.073(8) 0.077(8) 0.063(7) -0.002(6) 0.022(6) -0.016(6)
C130 0.059(7) 0.066(7) 0.058(7) -0.003(6) 0.021(6) 0.004(6)
C131 0.186(15) 0.185(14) 0.185(14) -0.009(9) 0.045(10) 0.000(9)
C132 0.090(9) 0.104(9) 0.072(8) -0.008(7) 0.022(7) 0.002(8)
C133 0.060(7) 0.085(8) 0.074(7) 0.002(7) 0.017(6) -0.004(6)
C134 0.057(7) 0.076(8) 0.052(7) 0.006(6) 0.015(6) 0.007(6)
C135 0.146(12) 0.132(11) 0.143(11) 0.002(9) 0.016(8) -0.011(9)
C136 0.118(11) 0.134(11) 0.125(11) 0.029(8) 0.041(9) -0.017(8)
C137 0.091(9) 0.085(8) 0.082(8) 0.012(7) 0.026(7) -0.005(7)
C138 0.055(7) 0.066(7) 0.062(7) 0.013(6) 0.015(6) 0.001(6)
C139 0.125(10) 0.092(9) 0.117(10) -0.003(8) 0.038(8) -0.008(8)
C140 0.103(9) 0.088(9) 0.076(8) -0.006(7) 0.029(7) 0.004(7)

loop_
_atom_type_symbol
_atom_type_description
_atom_type_scat_dispersion_real
_atom_type_scat_dispersion_imag
_atom_type_scat_source
C C 0.0033 0.0016 'International Tables Vol C Tables 4.2.6.8 and 6.1.1.4'
H H 0.0000 0.0000 'International Tables Vol C Tables 4.2.6.8 and 6.1.1.4'
Nd Nd -0.1943 3.0179 'International Tables Vol C Tables 4.2.6.8 and 6.1.1.4'
O O 0.0106 0.0060 'International Tables Vol C Tables 4.2.6.8 and 6.1.1.4'

loop_
_geom_angle_atom_site_label_1
_geom_angle_atom_site_label_2
_geom_angle_atom_site_label_3
_geom_angle
_geom_angle_site_symmetry_1
_geom_angle_site_symmetry_3
O12 Nd1 O79 87.9(3) . .
O12 Nd1 O76 82.0(3) . .
O79 Nd1 O76 120.3(3) . .
O12 Nd1 O68 135.7(3) . .
O79 Nd1 O68 70.0(3) . .
O76 Nd1 O68 142.3(3) . .
O12 Nd1 O71 128.4(3) . .
O79 Nd1 O71 143.2(3) . .
O76 Nd1 O71 76.7(3) . .
O68 Nd1 O71 77.6(3) . .
O12 Nd1 O11 70.6(3) . .
O79 Nd1 O11 85.5(3) . .
O76 Nd1 O11 141.9(3) . .
O68 Nd1 O11 69.8(3) . .
O71 Nd1 O11 99.7(3) . .
O12 Nd1 O74 138.0(3) . .
O79 Nd1 O74 70.2(3) . .
O76 Nd1 O74 79.3(3) . .
O68 Nd1 O74 70.5(3) . .
O71 Nd1 O74 83.0(3) . .
O11 Nd1 O74 138.5(3) . .
O12 Nd1 O72 77.0(3) . .
O79 Nd1 O72 157.8(3) . .
O76 Nd1 O72 74.1(3) . .
O68 Nd1 O72 110.0(3) . .
O71 Nd1 O72 52.1(3) . .
O11 Nd1 O72 74.3(3) . .
O74 Nd1 O72 131.6(3) . .
O12 Nd1 O75 70.9(3) . .
O79 Nd1 O75 68.8(3) . .
O76 Nd1 O75 52.2(3) . .
O68 Nd1 O75 128.8(3) . .
O71 Nd1 O75 123.9(3) . .
O11 Nd1 O75 134.0(3) . .
O74 Nd1 O75 67.9(3) . .
O72 Nd1 O75 119.6(3) . .
O12 Nd1 C104 102.7(4) . .
O79 Nd1 C104 165.4(3) . .
O76 Nd1 C104 71.7(3) . .
O68 Nd1 C104 95.4(3) . .
O71 Nd1 C104 25.8(3) . .
O11 Nd1 C104 88.6(3) . .
O74 Nd1 C104 106.6(4) . .
O72 Nd1 C104 26.4(3) . .
O75 Nd1 C104 123.9(3) . .
O12 Nd1 C106 75.4(4) . .
O79 Nd1 C106 94.4(3) . .
O76 Nd1 C106 26.2(3) . .
O68 Nd1 C106 141.7(3) . .
O71 Nd1 C106 100.4(3) . .
O11 Nd1 C106 146.0(3) . .
O74 Nd1 C106 71.3(3) . .
O72 Nd1 C106 97.3(3) . .
O75 Nd1 C106 26.0(3) . .
C104 Nd1 C106 97.9(4) . .
O12 Nd1 Nd10 128.8(2) . .
O79 Nd1 Nd10 41.1(2) . .
O76 Nd1 Nd10 122.0(2) . .
O68 Nd1 Nd10 39.9(2) . .
O71 Nd1 Nd10 102.2(2) . .
O11 Nd1 Nd10 95.95(18) . .
O74 Nd1 Nd10 43.96(19) . .
O72 Nd1 Nd10 148.5(2) . .
O75 Nd1 Nd10 89.0(2) . .
C104 Nd1 Nd10 126.8(3) . .
C106 Nd1 Nd10 106.2(3) . .
O90 Nd2 O75 77.4(3) . .
O90 Nd2 O78 149.6(3) . .
O75 Nd2 O78 103.7(3) . .
O90 Nd2 O86 117.9(3) . .
O75 Nd2 O86 144.0(3) . .
O78 Nd2 O86 79.4(3) . .
O90 Nd2 O84 71.4(3) . .
O75 Nd2 O84 138.2(3) . .
O78 Nd2 O84 90.5(3) . .
O86 Nd2 O84 76.7(3) . .
O90 Nd2 O14 70.5(3) . .
O75 Nd2 O14 83.4(3) . .
O78 Nd2 O14 139.8(3) . .
O86 Nd2 O14 73.2(3) . .
O84 Nd2 O14 110.5(3) . .
O90 Nd2 O79 80.9(3) . .
O75 Nd2 O79 70.9(3) . .
O78 Nd2 O79 71.2(3) . .
O86 Nd2 O79 140.1(3) . .
O84 Nd2 O79 77.2(3) . .
O14 Nd2 O79 145.1(3) . .
O90 Nd2 O13 128.2(3) . .
O75 Nd2 O13 72.4(3) . .
O78 Nd2 O13 79.3(3) . .
O86 Nd2 O13 73.0(3) . .
O84 Nd2 O13 149.3(3) . .
O14 Nd2 O13 65.1(3) . .
O79 Nd2 O13 124.8(3) . .
O90 Nd2 Nd3 34.0(2) . .
O75 Nd2 Nd3 108.1(2) . .
O78 Nd2 Nd3 124.6(2) . .
O86 Nd2 Nd3 98.4(2) . .
O84 Nd2 Nd3 37.4(2) . .
O14 Nd2 Nd3 88.5(2) . .
O79 Nd2 Nd3 78.0(2) . .
O13 Nd2 Nd3 153.5(2) . .
O90 Nd2 Nd17 34.9(2) . .
O75 Nd2 Nd17 83.2(2) . .
O78 Nd2 Nd17 172.2(2) . .
O86 Nd2 Nd17 92.9(2) . .
O84 Nd2 Nd17 86.6(2) . .
O14 Nd2 Nd17 36.2(2) . .
O79 Nd2 Nd17 115.1(2) . .
O13 Nd2 Nd17 99.6(2) . .
Nd3 Nd2 Nd17 55.06(2) . .
O90 Nd2 Nd10 115.7(2) . .
O75 Nd2 Nd10 83.9(2) . .
O78 Nd2 Nd10 36.3(2) . .
O86 Nd2 Nd10 112.9(2) . .
O84 Nd2 Nd10 85.3(2) . .
O14 Nd2 Nd10 164.2(2) . .
O79 Nd2 Nd10 35.1(2) . .
O13 Nd2 Nd10 101.9(2) . .
Nd3 Nd2 Nd10 104.49(3) . .
Nd17 Nd2 Nd10 150.18(2) . .
O90 Nd2 Nd1 76.91(19) . .
O75 Nd2 Nd1 36.70(19) . .
O78 Nd2 Nd1 86.2(2) . .
O86 Nd2 Nd1 165.0(2) . .
O84 Nd2 Nd1 107.8(2) . .
O14 Nd2 Nd1 116.89(19) . .
O79 Nd2 Nd1 34.21(19) . .
O13 Nd2 Nd1 100.34(19) . .
Nd3 Nd2 Nd1 93.24(2) . .
Nd17 Nd2 Nd1 101.58(2) . .
Nd10 Nd2 Nd1 54.38(2) . .
O90 Nd3 O69 87.6(3) . .
O90 Nd3 O91 70.9(3) . .
O69 Nd3 O91 148.8(3) . .
O90 Nd3 O85 121.3(3) . .
O69 Nd3 O85 86.0(3) . .
O91 Nd3 O85 86.4(3) . .
O90 Nd3 O88 160.7(3) . .
O69 Nd3 O88 86.9(3) . .
O91 Nd3 O88 120.5(3) . .
O85 Nd3 O88 76.7(3) . .
O90 Nd3 O84 69.1(3) . .
O69 Nd3 O84 73.6(3) . .
O91 Nd3 O84 77.6(3) . .
O85 Nd3 O84 53.2(3) . .
O88 Nd3 O84 126.6(3) . .
O90 Nd3 O89 134.0(3) . .
O69 Nd3 O89 137.8(3) . .
O91 Nd3 O89 69.1(3) . .
O85 Nd3 O89 77.6(3) . .
O88 Nd3 O89 51.7(3) . .
O84 Nd3 O89 121.6(3) . .
O90 Nd3 O81 72.2(3) . .
O69 Nd3 O81 128.4(3) . .
O91 Nd3 O81 67.0(3) . .
O85 Nd3 O81 145.1(3) . .
O88 Nd3 O81 97.0(3) . .
O84 Nd3 O81 134.1(3) . .
O89 Nd3 O81 72.1(3) . .
O90 Nd3 O80 80.5(3) . .
O69 Nd3 O80 77.4(3) . .
O91 Nd3 O80 119.1(3) . .
O85 Nd3 O80 152.2(3) . .
O88 Nd3 O80 80.2(3) . .
O84 Nd3 O80 138.3(3) . .
O89 Nd3 O80 100.0(3) . .
O81 Nd3 O80 53.2(3) . .
O90 Nd3 C118 75.0(4) . .
O69 Nd3 C118 103.0(4) . .
O91 Nd3 C118 93.1(3) . .
O85 Nd3 C118 162.1(4) . .
O88 Nd3 C118 88.3(4) . .
O84 Nd3 C118 144.0(3) . .
O89 Nd3 C118 85.5(4) . .
O81 Nd3 C118 26.6(3) . .
O80 Nd3 C118 26.5(3) . .
O90 Nd3 C116 157.9(4) . .
O69 Nd3 C116 111.8(4) . .
O91 Nd3 C116 94.5(3) . .
O85 Nd3 C116 72.4(4) . .
O88 Nd3 C116 26.0(3) . .
O84 Nd3 C116 125.2(3) . .
O89 Nd3 C116 26.1(3) . .
O81 Nd3 C116 86.9(4) . .
O80 Nd3 C116 93.1(4) . .
C118 Nd3 C116 89.8(4) . .
O90 Nd3 C110 95.3(3) . .
O69 Nd3 C110 79.9(3) . .
O91 Nd3 C110 80.0(3) . .
O85 Nd3 C110 26.3(3) . .
O88 Nd3 C110 101.9(3) . .
O84 Nd3 C110 26.9(3) . .
O89 Nd3 C110 99.1(3) . .
O81 Nd3 C110 146.9(3) . .
O80 Nd3 C110 157.0(3) . .
C118 Nd3 C110 169.6(4) . .
C116 Nd3 C110 98.4(4) . .
O28 Nd4 O3 136.2(3) . .
O28 Nd4 O31 70.4(3) . .
O3 Nd4 O31 89.0(3) . .
O28 Nd4 O32 71.6(3) . .
O3 Nd4 O32 138.0(3) . .
O31 Nd4 O32 70.5(3) . .
O28 Nd4 O27 102.1(3) . .
O3 Nd4 O27 82.6(3) . .
O31 Nd4 O27 157.8(3) . .
O32 Nd4 O27 128.1(3) . .
O28 Nd4 O26 76.1(3) . .
O3 Nd4 O26 132.8(3) . .
O31 Nd4 O26 138.3(3) . .
O32 Nd4 O26 76.0(3) . .
O27 Nd4 O26 53.3(3) . .
O28 Nd4 O2 69.8(3) . .
O3 Nd4 O2 69.4(3) . .
O31 Nd4 O2 82.2(3) . .
O32 Nd4 O2 138.3(2) . .
O27 Nd4 O2 75.6(3) . .
O26 Nd4 O2 108.8(3) . .
O28 Nd4 O29 146.5(3) . .
O3 Nd4 O29 77.3(3) . .
O31 Nd4 O29 120.1(3) . .
O32 Nd4 O29 82.1(3) . .
O27 Nd4 O29 78.0(3) . .
O26 Nd4 O29 77.7(3) . .
O2 Nd4 O29 139.6(3) . .
O28 Nd4 O30 130.2(3) . .
O3 Nd4 O30 69.8(3) . .
O31 Nd4 O30 69.0(3) . .
O32 Nd4 O30 68.7(3) . .
O27 Nd4 O30 125.9(3) . .
O26 Nd4 O30 120.3(3) . .
O2 Nd4 O30 129.7(3) . .
O29 Nd4 O30 51.5(3) . .
O28 Nd4 C62 90.7(4) . .
O3 Nd4 C62 106.8(5) . .
O31 Nd4 C62 160.9(4) . .
O32 Nd4 C62 102.4(4) . .
O27 Nd4 C62 26.0(4) . .
O26 Nd4 C62 27.3(4) . .
O2 Nd4 C62 93.1(4) . .
O29 Nd4 C62 74.9(4) . .
O30 Nd4 C62 126.1(4) . .
O28 Nd4 C80 144.4(3) . .
O3 Nd4 C80 73.1(4) . .
O31 Nd4 C80 95.4(3) . .
O32 Nd4 C80 73.0(3) . .
O27 Nd4 C80 101.6(4) . .
O26 Nd4 C80 97.8(4) . .
O2 Nd4 C80 142.4(3) . .
O29 Nd4 C80 24.8(3) . .
O30 Nd4 C80 26.8(3) . .
C62 Nd4 C80 99.4(4) . .
O28 Nd4 Nd5 39.8(2) . .
O3 Nd4 Nd5 131.0(2) . .
O31 Nd4 Nd5 42.19(17) . .
O32 Nd4 Nd5 44.02(18) . .
O27 Nd4 Nd5 139.9(2) . .
O26 Nd4 Nd5 96.1(2) . .
O2 Nd4 Nd5 94.86(17) . .
O29 Nd4 Nd5 124.7(2) . .
O30 Nd4 Nd5 90.3(2) . .
C62 Nd4 Nd5 120.6(4) . .
C80 Nd4 Nd5 108.4(3) . .
O28 Nd5 O25 86.6(3) . .
O28 Nd5 O31 71.1(3) . .
O25 Nd5 O31 147.2(3) . .
O28 Nd5 O33 81.4(3) . .
O25 Nd5 O33 77.6(3) . .
O31 Nd5 O33 120.6(3) . .
O28 Nd5 O36 122.4(3) . .
O25 Nd5 O36 86.8(3) . .
O31 Nd5 O36 85.4(3) . .
O33 Nd5 O36 150.9(3) . .
O28 Nd5 O37 70.0(3) . .
O25 Nd5 O37 73.8(3) . .
O31 Nd5 O37 76.0(3) . .
O33 Nd5 O37 140.2(3) . .
O36 Nd5 O37 53.3(3) . .
O28 Nd5 O34 133.2(3) . .
O25 Nd5 O34 139.5(3) . .
O31 Nd5 O34 69.0(3) . .
O33 Nd5 O34 98.6(3) . .
O36 Nd5 O34 77.6(3) . .
O37 Nd5 O34 121.1(3) . .
O28 Nd5 O35 161.1(3) . .
O25 Nd5 O35 87.6(3) . .
O31 Nd5 O35 120.8(3) . .
O33 Nd5 O35 79.7(3) . .
O36 Nd5 O35 75.2(3) . .
O37 Nd5 O35 125.3(3) . .
O34 Nd5 O35 52.4(3) . .
O28 Nd5 O32 70.9(3) . .
O25 Nd5 O32 126.5(3) . .
O31 Nd5 O32 69.1(3) . .
O33 Nd5 O32 52.1(3) . .
O36 Nd5 O32 146.2(3) . .
O37 Nd5 O32 134.0(3) . .
O34 Nd5 O32 72.9(3) . .
O35 Nd5 O32 98.5(3) . .
O28 Nd5 C68 97.4(4) . .
O25 Nd5 C68 81.5(3) . .
O31 Nd5 C68 78.0(3) . .
O33 Nd5 C68 159.1(3) . .
O36 Nd5 C68 25.1(3) . .
O37 Nd5 C68 28.3(3) . .
O34 Nd5 C68 97.2(4) . .
O35 Nd5 C68 99.5(4) . .
O32 Nd5 C68 147.1(3) . .
O28 Nd5 C66 156.7(4) . .
O25 Nd5 C66 113.4(4) . .
O31 Nd5 C66 94.6(4) . .
O33 Nd5 C66 91.0(4) . .
O36 Nd5 C66 72.8(4) . .
O37 Nd5 C66 125.5(4) . .
O34 Nd5 C66 26.2(3) . .
O35 Nd5 C66 26.3(3) . .
O32 Nd5 C66 87.0(4) . .
C68 Nd5 C66 97.3(4) . .
O28 Nd5 C60 75.2(3) . .
O25 Nd5 C60 101.8(3) . .
O31 Nd5 C60 95.5(3) . .
O33 Nd5 C60 25.5(3) . .
O36 Nd5 C60 161.3(3) . .
O37 Nd5 C60 145.1(3) . .
O34 Nd5 C60 85.3(3) . .
O35 Nd5 C60 88.4(3) . .
O32 Nd5 C60 26.7(3) . .
C68 Nd5 C60 171.6(4) . .
C66 Nd5 C60 88.5(4) . .
O118 Nd6 O41 76.2(3) . .
O118 Nd6 O40 119.4(3) . .
O41 Nd6 O40 72.2(3) . .
O118 Nd6 O30 144.6(3) . .
O41 Nd6 O30 138.3(3) . .
O40 Nd6 O30 76.6(3) . .
O118 Nd6 O34 77.5(3) . .
O41 Nd6 O34 91.5(3) . .
O40 Nd6 O34 151.0(3) . .
O30 Nd6 O34 103.5(3) . .
O118 Nd6 O5 74.0(3) . .
O41 Nd6 O5 109.2(3) . .
O40 Nd6 O5 69.9(3) . .
O30 Nd6 O5 84.4(3) . .
O34 Nd6 O5 139.1(3) . .
O118 Nd6 O31 137.4(2) . .
O41 Nd6 O31 77.1(3) . .
O40 Nd6 O31 82.3(3) . .
O30 Nd6 O31 72.0(3) . .
O34 Nd6 O31 70.6(3) . .
O5 Nd6 O31 147.1(3) . .
O118 Nd6 O4 72.8(3) . .
O41 Nd6 O4 148.9(3) . .
O40 Nd6 O4 127.0(3) . .
O30 Nd6 O4 72.8(3) . .
O34 Nd6 O4 78.9(3) . .
O5 Nd6 O4 65.0(3) . .
O31 Nd6 O4 125.5(3) . .
O118 Nd6 Nd20 98.5(2) . .
O41 Nd6 Nd20 37.1(2) . .
O40 Nd6 Nd20 35.08(19) . .
O30 Nd6 Nd20 108.4(2) . .
O34 Nd6 Nd20 125.5(2) . .
O5 Nd6 Nd20 87.6(2) . .
O31 Nd6 Nd20 78.79(19) . .
O4 Nd6 Nd20 152.6(2) . .
O118 Nd6 Nd15 93.06(19) . .
O41 Nd6 Nd15 85.8(2) . .
O40 Nd6 Nd15 35.42(19) . .
O30 Nd6 Nd15 84.4(2) . .
O34 Nd6 Nd15 170.5(2) . .
O5 Nd6 Nd15 35.4(2) . .
O31 Nd6 Nd15 117.41(18) . .
O4 Nd6 Nd15 98.8(2) . .
Nd20 Nd6 Nd15 54.90(2) . .
O118 Nd6 Nd4 162.18(19) . .
O41 Nd6 Nd4 108.7(2) . .
O40 Nd6 Nd4 78.1(2) . .
O30 Nd6 Nd4 36.82(19) . .
O34 Nd6 Nd4 85.2(2) . .
O5 Nd6 Nd4 118.5(2) . .
O31 Nd6 Nd4 35.16(17) . .
O4 Nd6 Nd4 100.1(2) . .
Nd20 Nd6 Nd4 94.86(3) . .
Nd15 Nd6 Nd4 104.27(3) . .
O118 Nd6 Nd5 110.58(19) . .
O41 Nd6 Nd5 86.3(2) . .
O40 Nd6 Nd5 117.21(19) . .
O30 Nd6 Nd5 84.12(19) . .
O34 Nd6 Nd5 35.9(2) . .
O5 Nd6 Nd5 164.5(2) . .
O31 Nd6 Nd5 35.01(18) . .
O4 Nd6 Nd5 101.5(2) . .
Nd20 Nd6 Nd5 105.85(3) . .
Nd15 Nd6 Nd5 152.42(3) . .
Nd4 Nd6 Nd5 53.97(2) . .
O103 Nd7 O92 146.6(3) . .
O103 Nd7 O95 78.7(3) . .
O92 Nd7 O95 133.6(3) . .
O103 Nd7 O97 119.8(3) . .
O92 Nd7 O97 73.7(3) . .
O95 Nd7 O97 70.9(3) . .
O103 Nd7 O89 76.4(3) . .
O92 Nd7 O89 105.8(3) . .
O95 Nd7 O89 92.6(3) . .
O97 Nd7 O89 152.2(3) . .
O103 Nd7 O91 136.1(3) . .
O92 Nd7 O91 72.1(3) . .
O95 Nd7 O91 74.6(3) . .
O97 Nd7 O91 83.2(3) . .
O89 Nd7 O91 70.7(3) . .
O103 Nd7 O17 73.2(3) . .
O92 Nd7 O17 85.3(3) . .
O95 Nd7 O17 109.1(3) . .
O97 Nd7 O17 69.9(3) . .
O89 Nd7 O17 137.8(3) . .
O91 Nd7 O17 148.9(3) . .
O103 Nd7 O16 74.2(3) . .
O92 Nd7 O16 73.3(3) . .
O95 Nd7 O16 152.9(3) . .
O97 Nd7 O16 124.2(3) . .
O89 Nd7 O16 80.4(3) . .
O91 Nd7 O16 125.9(3) . .
O17 Nd7 O16 63.7(3) . .
O103 Nd7 Nd11 101.4(2) . .
O92 Nd7 Nd11 103.4(2) . .
O95 Nd7 Nd11 36.9(2) . .
O97 Nd7 Nd11 34.04(19) . .
O89 Nd7 Nd11 126.1(2) . .
O91 Nd7 Nd11 76.74(19) . .
O17 Nd7 Nd11 88.41(19) . .
O16 Nd7 Nd11 152.0(2) . .
O103 Nd7 Nd18 92.6(2) . .
O92 Nd7 Nd18 83.7(2) . .
O95 Nd7 Nd18 84.4(2) . .
O97 Nd7 Nd18 35.3(2) . .
O89 Nd7 Nd18 168.9(2) . .
O91 Nd7 Nd18 118.38(19) . .
O17 Nd7 Nd18 35.65(19) . .
O16 Nd7 Nd18 97.4(2) . .
Nd11 Nd7 Nd18 54.73(2) . .
O103 Nd7 Nd17 162.2(2) . .
O92 Nd7 Nd17 37.2(2) . .
O95 Nd7 Nd17 105.14(19) . .
O97 Nd7 Nd17 77.38(19) . .
O89 Nd7 Nd17 86.1(2) . .
O91 Nd7 Nd17 35.01(17) . .
O17 Nd7 Nd17 120.3(2) . .
O16 Nd7 Nd17 100.5(2) . .
Nd11 Nd7 Nd17 91.08(2) . .
Nd18 Nd7 Nd17 105.00(3) . .
O103 Nd7 Nd3 109.6(2) . .
O92 Nd7 Nd3 85.0(2) . .
O95 Nd7 Nd3 86.18(19) . .
O97 Nd7 Nd3 118.3(2) . .
O89 Nd7 Nd3 35.9(2) . .
O91 Nd7 Nd3 35.23(19) . .
O17 Nd7 Nd3 164.68(19) . .
O16 Nd7 Nd3 102.08(19) . .
Nd11 Nd7 Nd3 105.36(3) . .
Nd18 Nd7 Nd3 153.60(3) . .
Nd17 Nd7 Nd3 54.15(2) . .
O119 Nd8 O52 87.2(3) . .
O119 Nd8 O53 148.6(3) . .
O52 Nd8 O53 71.7(3) . .
O119 Nd8 O56 136.6(3) . .
O52 Nd8 O56 135.1(3) . .
O53 Nd8 O56 70.9(3) . .
O119 Nd8 O59 86.2(3) . .
O52 Nd8 O59 120.6(3) . .
O53 Nd8 O59 85.2(3) . .
O56 Nd8 O59 79.6(3) . .
O119 Nd8 O61 78.7(3) . .
O52 Nd8 O61 83.1(3) . .
O53 Nd8 O61 119.8(3) . .
O56 Nd8 O61 94.8(3) . .
O59 Nd8 O61 151.4(3) . .
O119 Nd8 O58 75.1(3) . .
O52 Nd8 O58 69.2(3) . .
O53 Nd8 O58 75.8(3) . .
O56 Nd8 O58 122.8(3) . .
O59 Nd8 O58 52.1(3) . .
O61 Nd8 O58 142.4(3) . .
O119 Nd8 O57 85.0(3) . .
O52 Nd8 O57 160.9(3) . .
O53 Nd8 O57 121.8(3) . .
O56 Nd8 O57 51.9(3) . .
O59 Nd8 O57 76.2(3) . .
O61 Nd8 O57 78.3(3) . .
O58 Nd8 O57 125.0(3) . .
O119 Nd8 O60 126.5(3) . .
O52 Nd8 O60 70.0(3) . .
O53 Nd8 O60 68.3(3) . .
O56 Nd8 O60 73.8(3) . .
O59 Nd8 O60 147.2(3) . .
O61 Nd8 O60 51.7(3) . .
O58 Nd8 O60 132.1(3) . .
O57 Nd8 O60 101.1(3) . .
O119 Nd8 C92 81.5(3) . .
O52 Nd8 C92 95.9(4) . .
O53 Nd8 C92 78.1(3) . .
O56 Nd8 C92 99.7(4) . .
O59 Nd8 C92 24.9(3) . .
O61 Nd8 C92 160.2(4) . .
O58 Nd8 C92 27.3(3) . .
O57 Nd8 C92 100.1(4) . .
O60 Nd8 C92 146.1(3) . .
O119 Nd8 C94 110.3(4) . .
O52 Nd8 C94 157.7(4) . .
O53 Nd8 C94 96.6(4) . .
O56 Nd8 C94 26.3(3) . .
O59 Nd8 C94 75.8(4) . .
O61 Nd8 C94 86.8(4) . .
O58 Nd8 C94 127.5(4) . .
O57 Nd8 C94 25.6(3) . .
O60 Nd8 C94 88.1(4) . .
C92 Nd8 C94 100.3(4) . .
O119 Nd8 C88 102.3(4) . .
O52 Nd8 C88 75.5(4) . .
O53 Nd8 C88 94.7(4) . .
O56 Nd8 C88 83.8(4) . .
O59 Nd8 C88 162.5(4) . .
O61 Nd8 C88 25.1(4) . .
O58 Nd8 C88 144.7(4) . .
O57 Nd8 C88 89.1(4) . .
O60 Nd8 C88 26.5(4) . .
C92 Nd8 C88 170.4(4) . .
C94 Nd8 C88 86.9(4) . .
O70 Nd9 O68 117.3(3) . .
O70 Nd9 O66 75.7(3) . .
O68 Nd9 O66 71.3(3) . .
O70 Nd9 O63 148.6(3) . .
O68 Nd9 O63 76.3(3) . .
O66 Nd9 O63 135.0(3) . .
O70 Nd9 O56 78.4(3) . .
O68 Nd9 O56 151.3(3) . .
O66 Nd9 O56 91.5(3) . .
O63 Nd9 O56 103.2(3) . .
O70 Nd9 O11 73.7(3) . .
O68 Nd9 O11 71.1(3) . .
O66 Nd9 O11 111.3(3) . .
O63 Nd9 O11 85.8(3) . .
O56 Nd9 O11 137.5(3) . .
O70 Nd9 O53 137.1(3) . .
O68 Nd9 O53 81.3(3) . .
O66 Nd9 O53 74.9(3) . .
O63 Nd9 O53 70.0(3) . .
O56 Nd9 O53 71.9(3) . .
O11 Nd9 O53 147.0(3) . .
O70 Nd9 O10 75.7(3) . .
O68 Nd9 O10 127.8(3) . .
O66 Nd9 O10 150.9(3) . .
O63 Nd9 O10 74.1(3) . .
O56 Nd9 O10 77.8(3) . .
O11 Nd9 O10 64.8(3) . .
O53 Nd9 O10 125.2(3) . .
O70 Nd9 Nd1 91.8(2) . .
O68 Nd9 Nd1 35.6(2) . .
O66 Nd9 Nd1 86.3(2) . .
O63 Nd9 Nd1 85.0(2) . .
O56 Nd9 Nd1 170.2(2) . .
O11 Nd9 Nd1 36.4(2) . .
O53 Nd9 Nd1 116.56(19) . .
O10 Nd9 Nd1 99.63(19) . .
O70 Nd9 Nd10 97.5(2) . .
O68 Nd9 Nd10 34.2(2) . .
O66 Nd9 Nd10 37.1(2) . .
O63 Nd9 Nd10 106.1(2) . .
O56 Nd9 Nd10 125.5(2) . .
O11 Nd9 Nd10 89.77(19) . .
O53 Nd9 Nd10 76.47(19) . .
O10 Nd9 Nd10 154.56(19) . .
Nd1 Nd9 Nd10 55.60(2) . .
O70 Nd9 Nd8 110.3(2) . .
O68 Nd9 Nd8 117.1(2) . .
O66 Nd9 Nd8 83.9(2) . .
O63 Nd9 Nd8 84.0(2) . .
O56 Nd9 Nd8 36.0(2) . .
O11 Nd9 Nd8 164.66(19) . .
O53 Nd9 Nd8 36.09(18) . .
O10 Nd9 Nd8 101.28(19) . .
Nd1 Nd9 Nd8 152.63(3) . .
Nd10 Nd9 Nd8 104.04(3) . .
O70 Nd9 Nd19 163.7(2) . .
O68 Nd9 Nd19 77.8(2) . .
O66 Nd9 Nd19 105.5(2) . .
O63 Nd9 Nd19 36.2(2) . .
O56 Nd9 Nd19 85.3(2) . .
O11 Nd9 Nd19 119.52(19) . .
O53 Nd9 Nd19 33.85(19) . .
O10 Nd9 Nd19 100.56(19) . .
Nd1 Nd9 Nd19 104.47(3) . .
Nd10 Nd9 Nd19 92.24(3) . .
Nd8 Nd9 Nd19 54.32(2) . .
O64 Nd10 O68 89.2(3) . .
O64 Nd10 O79 150.1(3) . .
O68 Nd10 O79 70.7(3) . .
O64 Nd10 O73 76.6(3) . .
O68 Nd10 O73 82.4(3) . .
O79 Nd10 O73 120.4(3) . .
O64 Nd10 O67 86.5(3) . .
O68 Nd10 O67 121.3(3) . .
O79 Nd10 O67 85.6(3) . .
O73 Nd10 O67 151.0(3) . .
O64 Nd10 O66 75.7(3) . .
O68 Nd10 O66 69.0(3) . .
O79 Nd10 O66 76.5(3) . .
O73 Nd10 O66 139.9(3) . .
O67 Nd10 O66 53.2(3) . .
O64 Nd10 O77 84.4(3) . .
O68 Nd10 O77 161.6(3) . .
O79 Nd10 O77 121.1(3) . .
O73 Nd10 O77 79.4(3) . .
O67 Nd10 O77 75.6(3) . .
O66 Nd10 O77 125.4(3) . .
O64 Nd10 O78 136.3(3) . .
O68 Nd10 O78 133.5(3) . .
O79 Nd10 O78 69.6(3) . .
O73 Nd10 O78 97.7(3) . .
O67 Nd10 O78 78.5(3) . .
O66 Nd10 O78 122.4(3) . .
O77 Nd10 O78 52.3(3) . .
O64 Nd10 O74 126.0(3) . .
O68 Nd10 O74 69.5(3) . .
O79 Nd10 O74 68.2(3) . .
O73 Nd10 O74 52.5(3) . .
O67 Nd10 O74 147.1(3) . .
O66 Nd10 O74 132.2(3) . .
O77 Nd10 O74 100.6(3) . .
O78 Nd10 O74 74.1(3) . .
O64 Nd10 C98 82.6(4) . .
O68 Nd10 C98 95.6(4) . .
O79 Nd10 C98 77.8(3) . .
O73 Nd10 C98 159.1(4) . .
O67 Nd10 C98 25.8(3) . .
O66 Nd10 C98 27.6(3) . .
O77 Nd10 C98 100.6(4) . .
O78 Nd10 C98 98.8(4) . .
O74 Nd10 C98 145.8(4) . .
O64 Nd10 C100 102.1(4) . .
O68 Nd10 C100 74.4(4) . .
O79 Nd10 C100 93.7(4) . .
O73 Nd10 C100 26.9(4) . .
O67 Nd10 C100 162.6(4) . .
O66 Nd10 C100 143.4(4) . .
O77 Nd10 C100 90.1(4) . .
O78 Nd10 C100 85.0(4) . .
O74 Nd10 C100 25.6(4) . .
C98 Nd10 C100 168.8(4) . .
O64 Nd10 C102 110.0(4) . .
O68 Nd10 C102 157.4(4) . .
O79 Nd10 C102 95.2(4) . .
O73 Nd10 C102 90.4(4) . .
O67 Nd10 C102 73.3(4) . .
O66 Nd10 C102 126.1(4) . .
O77 Nd10 C102 26.0(3) . .
O78 Nd10 C102 26.4(3) . .
O74 Nd10 C102 89.1(4) . .
C98 Nd10 C102 98.6(4) . .
C100 Nd10 C102 89.5(4) . .
O87 Nd11 O97 89.5(3) . .
O87 Nd11 O105 148.8(3) . .
O97 Nd11 O105 71.3(3) . .
O87 Nd11 O94 84.1(3) . .
O97 Nd11 O94 121.2(3) . .
O105 Nd11 O94 85.2(3) . .
O87 Nd11 O100 135.9(3) . .
O97 Nd11 O100 134.3(3) . .
O105 Nd11 O100 68.9(3) . .
O94 Nd11 O100 77.0(3) . .
O87 Nd11 O95 75.5(3) . .
O97 Nd11 O95 69.1(3) . .
O105 Nd11 O95 74.7(3) . .
O94 Nd11 O95 52.7(3) . .
O100 Nd11 O95 119.3(3) . .
O87 Nd11 O96 85.3(3) . .
O97 Nd11 O96 159.6(3) . .
O105 Nd11 O96 120.9(3) . .
O94 Nd11 O96 77.9(3) . .
O100 Nd11 O96 52.1(3) . .
O95 Nd11 O96 128.0(3) . .
O87 Nd11 O99 129.1(3) . .
O97 Nd11 O99 70.8(3) . .
O105 Nd11 O99 68.5(3) . .
O94 Nd11 O99 146.4(3) . .
O100 Nd11 O99 74.3(3) . .
O95 Nd11 O99 132.1(3) . .
O96 Nd11 O99 97.4(3) . .
O87 Nd11 O98 78.9(3) . .
O97 Nd11 O98 81.2(3) . .
O105 Nd11 O98 120.3(3) . .
O94 Nd11 O98 151.8(3) . .
O100 Nd11 O98 100.1(3) . .
O95 Nd11 O98 140.5(3) . .
O96 Nd11 O98 78.4(3) . .
O99 Nd11 O98 52.5(3) . .
O87 Nd11 C126 110.0(3) . .
O97 Nd11 C126 157.4(3) . .
O105 Nd11 C126 94.8(3) . .
O94 Nd11 C126 73.5(3) . .
O100 Nd11 C126 26.3(3) . .
O95 Nd11 C126 125.5(3) . .
O96 Nd11 C126 26.1(3) . .
O99 Nd11 C126 87.7(3) . .
O98 Nd11 C126 91.4(4) . .
O87 Nd11 C124 102.8(4) . .
O97 Nd11 C124 74.7(3) . .
O105 Nd11 C124 95.8(4) . .
O94 Nd11 C124 163.1(3) . .
O100 Nd11 C124 87.6(3) . .
O95 Nd11 C124 143.7(3) . .
O96 Nd11 C124 87.2(4) . .
O99 Nd11 C124 27.7(3) . .
O98 Nd11 C124 24.9(3) . .
C126 Nd11 C124 89.6(4) . .
O87 Nd11 C122 80.2(3) . .
O97 Nd11 C122 95.4(4) . .
O105 Nd11 C122 77.4(3) . .
O94 Nd11 C122 25.9(3) . .
O100 Nd11 C122 97.2(3) . .
O95 Nd11 C122 26.9(3) . .
O96 Nd11 C122 103.1(4) . .
O99 Nd11 C122 145.7(3) . .
O98 Nd11 C122 158.8(3) . .
C126 Nd11 C122 98.8(4) . .
C124 Nd11 C122 169.5(4) . .
O114 Nd12 O112 74.5(3) . .
O114 Nd12 O107 149.2(3) . .
O112 Nd12 O107 135.1(3) . .
O114 Nd12 O100 81.0(3) . .
O112 Nd12 O100 94.9(3) . .
O107 Nd12 O100 100.9(3) . .
O114 Nd12 O106 115.6(3) . .
O112 Nd12 O106 72.0(3) . .
O107 Nd12 O106 75.6(3) . .
O100 Nd12 O106 153.8(3) . .
O114 Nd12 O20 72.8(3) . .
O112 Nd12 O20 110.7(3) . .
O107 Nd12 O20 85.8(3) . .
O100 Nd12 O20 136.0(3) . .
O106 Nd12 O20 70.2(3) . .
O114 Nd12 O105 136.8(3) . .
O112 Nd12 O105 76.0(3) . .
O107 Nd12 O105 70.3(3) . .
O100 Nd12 O105 70.8(3) . .
O106 Nd12 O105 83.8(3) . .
O20 Nd12 O105 148.4(3) . .
O114 Nd12 O19 78.1(3) . .
O112 Nd12 O19 152.3(3) . .
O107 Nd12 O19 72.5(3) . .
O100 Nd12 O19 76.9(3) . .
O106 Nd12 O19 124.7(3) . .
O20 Nd12 O19 63.6(3) . .
O105 Nd12 O19 123.9(3) . .
O114 Nd12 Nd21 96.3(2) . .
O112 Nd12 Nd21 37.2(2) . .
O107 Nd12 Nd21 105.7(2) . .
O100 Nd12 Nd21 128.7(2) . .
O106 Nd12 Nd21 34.8(2) . .
O20 Nd12 Nd21 89.4(2) . .
O105 Nd12 Nd21 78.1(2) . .
O19 Nd12 Nd21 153.0(2) . .
O114 Nd12 Nd14 89.8(2) . .
O112 Nd12 Nd14 86.2(2) . .
O107 Nd12 Nd14 85.0(2) . .
O100 Nd12 Nd14 170.01(19) . .
O106 Nd12 Nd14 35.51(18) . .
O20 Nd12 Nd14 35.7(2) . .
O105 Nd12 Nd14 119.0(2) . .
O19 Nd12 Nd14 97.5(2) . .
Nd21 Nd12 Nd14 55.83(2) . .
O114 Nd12 Nd11 111.7(2) . .
O112 Nd12 Nd11 86.33(19) . .
O107 Nd12 Nd11 83.0(2) . .
O100 Nd12 Nd11 35.56(19) . .
O106 Nd12 Nd11 119.03(18) . .
O20 Nd12 Nd11 162.8(2) . .
O105 Nd12 Nd11 35.32(19) . .
O19 Nd12 Nd11 100.5(2) . .
Nd21 Nd12 Nd11 106.07(3) . .
Nd14 Nd12 Nd11 154.32(2) . .
O114 Nd12 Nd18 165.1(2) . .
O112 Nd12 Nd18 104.92(19) . .
O107 Nd12 Nd18 37.07(19) . .
O100 Nd12 Nd18 84.26(19) . .
O106 Nd12 Nd18 77.58(19) . .
O20 Nd12 Nd18 120.2(2) . .
O105 Nd12 Nd18 33.20(19) . .
O19 Nd12 Nd18 100.6(2) . .
Nd21 Nd12 Nd18 91.40(3) . .
Nd14 Nd12 Nd18 105.06(3) . .
Nd11 Nd12 Nd18 53.65(2) . .
O39 Nd13 O37 75.9(3) . .
O39 Nd13 O22 146.4(3) . .
O37 Nd13 O22 136.5(3) . .
O39 Nd13 O28 118.0(3) . .
O37 Nd13 O28 71.9(3) . .
O22 Nd13 O28 75.4(3) . .
O39 Nd13 O24 77.7(3) . .
O37 Nd13 O24 91.6(3) . .
O22 Nd13 O24 104.8(3) . .
O28 Nd13 O24 151.9(3) . .
O39 Nd13 O2 73.3(3) . .
O37 Nd13 O2 110.7(3) . .
O22 Nd13 O2 84.0(3) . .
O28 Nd13 O2 70.8(3) . .
O24 Nd13 O2 137.2(3) . .
O39 Nd13 O23 138.3(3) . .
O37 Nd13 O23 76.2(3) . .
O22 Nd13 O23 71.0(3) . .
O28 Nd13 O23 81.1(3) . .
O24 Nd13 O23 72.8(3) . .
O2 Nd13 O23 146.4(3) . .
O39 Nd13 O1 73.2(3) . .
O37 Nd13 O1 148.5(3) . .
O22 Nd13 O1 75.0(3) . .
O28 Nd13 O1 129.0(3) . .
O24 Nd13 O1 76.3(3) . .
O2 Nd13 O1 65.6(3) . .
O23 Nd13 O1 125.3(3) . .
O39 Nd13 Nd5 98.0(2) . .
O37 Nd13 Nd5 37.4(2) . .
O22 Nd13 Nd5 106.3(2) . .
O28 Nd13 Nd5 34.6(2) . .
O24 Nd13 Nd5 125.9(2) . .
O2 Nd13 Nd5 89.2(2) . .
O23 Nd13 Nd5 77.13(19) . .
O1 Nd13 Nd5 154.69(19) . .
O39 Nd13 Nd21 111.3(2) . 3_565
O37 Nd13 Nd21 85.1(2) . 3_565
O22 Nd13 Nd21 84.8(2) . 3_565
O28 Nd13 Nd21 116.89(19) . 3_565
O24 Nd13 Nd21 37.0(2) . 3_565
O2 Nd13 Nd21 164.2(2) . 3_565
O23 Nd13 Nd21 35.9(2) . 3_565
O1 Nd13 Nd21 100.56(19) . 3_565
Nd5 Nd13 Nd21 104.73(2) . 3_565
O39 Nd13 Nd4 93.0(2) . .
O37 Nd13 Nd4 86.5(2) . .
O22 Nd13 Nd4 82.6(2) . .
O28 Nd13 Nd4 34.82(19) . .
O24 Nd13 Nd4 170.7(2) . .
O2 Nd13 Nd4 36.7(2) . .
O23 Nd13 Nd4 115.5(2) . .
O1 Nd13 Nd4 100.8(2) . .
Nd5 Nd13 Nd4 55.245(16) . .
Nd21 Nd13 Nd4 151.43(3) 3_565 .
O39 Nd13 Nd14 164.3(2) . 3_565
O37 Nd13 Nd14 107.2(2) . 3_565
O22 Nd13 Nd14 36.6(2) . 3_565
O28 Nd13 Nd14 77.1(2) . 3_565
O24 Nd13 Nd14 86.8(2) . 3_565
O2 Nd13 Nd14 118.2(2) . 3_565
O23 Nd13 Nd14 34.5(2) . 3_565
O1 Nd13 Nd14 101.0(2) . 3_565
Nd5 Nd13 Nd14 92.95(2) . 3_565
Nd21 Nd13 Nd14 54.62(3) 3_565 3_565
Nd4 Nd13 Nd14 102.52(3) . 3_565
O21 Nd14 O20 71.9(3) . .
O21 Nd14 O106 136.2(3) . .
O20 Nd14 O106 70.0(3) . .
O21 Nd14 O110 136.3(3) . .
O20 Nd14 O110 138.0(3) . .
O106 Nd14 O110 69.8(3) . .
O21 Nd14 O23 86.1(3) . 3_565
O20 Nd14 O23 85.6(3) . 3_565
O106 Nd14 O23 70.3(3) . 3_565
O110 Nd14 O23 70.1(3) . 3_565
O21 Nd14 O116 133.5(4) . .
O20 Nd14 O116 100.1(3) . .
O106 Nd14 O116 74.5(3) . .
O110 Nd14 O116 80.3(4) . .
O23 Nd14 O116 139.9(4) 3_565 .
O21 Nd14 O115 81.1(3) . .
O20 Nd14 O115 142.0(3) . .
O106 Nd14 O115 142.6(3) . .
O110 Nd14 O115 79.8(3) . .
O23 Nd14 O115 119.3(3) 3_565 .
O116 Nd14 O115 79.5(3) . .
O21 Nd14 O117 74.4(5) . .
O20 Nd14 O117 73.8(4) . .
O106 Nd14 O117 113.7(4) . .
O110 Nd14 O117 134.8(5) . .
O23 Nd14 O117 155.1(4) 3_565 .
O116 Nd14 O117 59.7(5) . .
O115 Nd14 O117 73.5(4) . .
O21 Nd14 O22 69.6(3) . 3_565
O20 Nd14 O22 134.1(3) . 3_565
O106 Nd14 O22 127.9(3) . 3_565
O110 Nd14 O22 67.6(3) . 3_565
O23 Nd14 O22 68.0(3) 3_565 3_565
O116 Nd14 O22 124.5(3) . 3_565
O115 Nd14 O22 51.9(3) . 3_565
O117 Nd14 O22 117.4(4) . 3_565
O21 Nd14 C136 104.2(7) . .
O20 Nd14 C136 88.1(6) . .
O106 Nd14 C136 95.3(5) . .
O110 Nd14 C136 107.0(7) . .
O23 Nd14 C136 165.6(5) 3_565 .
O116 Nd14 C136 29.5(6) . .
O115 Nd14 C136 72.9(5) . .
O117 Nd14 C136 30.3(6) . .
O22 Nd14 C136 124.8(5) 3_565 .
O21 Nd14 C138 74.9(4) . .
O20 Nd14 C138 146.8(3) . .
O106 Nd14 C138 140.3(3) . .
O110 Nd14 C138 70.6(4) . .
O23 Nd14 C138 93.2(3) 3_565 .
O116 Nd14 C138 102.0(4) . .
O115 Nd14 C138 26.3(3) . .
O117 Nd14 C138 96.5(4) . .
O22 Nd14 C138 25.7(3) 3_565 .
C136 Nd14 C138 99.2(5) . .
O21 Nd14 Nd21 127.1(2) . .
O20 Nd14 Nd21 95.56(19) . .
O106 Nd14 Nd21 39.7(2) . .
O110 Nd14 Nd21 44.0(2) . .
O23 Nd14 Nd21 41.04(19) 3_565 .
O116 Nd14 Nd21 98.9(3) . .
O115 Nd14 Nd21 122.2(2) . .
O117 Nd14 Nd21 152.6(4) . .
O22 Nd14 Nd21 88.3(2) 3_565 .
C136 Nd14 Nd21 127.2(6) . .
C138 Nd14 Nd21 105.1(3) . .
O6 Nd15 O49 136.0(4) . .
O6 Nd15 O45 88.7(3) . .
O49 Nd15 O45 69.9(3) . .
O6 Nd15 O5 72.6(3) . .
O49 Nd15 O5 137.7(3) . .
O45 Nd15 O5 83.6(3) . .
O6 Nd15 O43 134.3(4) . .
O49 Nd15 O43 76.1(4) . .
O45 Nd15 O43 137.0(3) . .
O5 Nd15 O43 106.1(3) . .
O6 Nd15 O40 137.8(3) . .
O49 Nd15 O40 72.0(3) . .
O45 Nd15 O40 71.4(3) . .
O5 Nd15 O40 68.6(3) . .
O43 Nd15 O40 73.7(3) . .
O6 Nd15 O44 83.6(4) . .
O49 Nd15 O44 127.7(4) . .
O45 Nd15 O44 159.5(4) . .
O5 Nd15 O44 76.0(3) . .
O43 Nd15 O44 53.3(4) . .
O40 Nd15 O44 102.2(3) . .
O6 Nd15 O46 77.1(3) . .
O49 Nd15 O46 81.3(4) . .
O45 Nd15 O46 120.1(3) . .
O5 Nd15 O46 140.9(3) . .
O43 Nd15 O46 78.4(3) . .
O40 Nd15 O46 145.1(3) . .
O44 Nd15 O46 76.6(4) . .
O6 Nd15 O47 68.5(3) . .
O49 Nd15 O47 67.9(3) . .
O45 Nd15 O47 68.3(3) . .
O5 Nd15 O47 131.7(3) . .
O43 Nd15 O47 121.4(3) . .
O40 Nd15 O47 130.4(3) . .
O44 Nd15 O47 125.1(3) . .
O46 Nd15 O47 52.2(3) . .
O6 Nd15 C72 111.0(5) . .
O49 Nd15 C72 100.0(5) . .
O45 Nd15 C72 157.8(5) . .
O5 Nd15 C72 92.5(5) . .
O43 Nd15 C72 24.7(4) . .
O40 Nd15 C72 86.8(5) . .
O44 Nd15 C72 28.7(5) . .
O46 Nd15 C72 75.9(5) . .
O47 Nd15 C72 127.5(4) . .
O6 Nd15 C82 71.0(4) . .
O49 Nd15 C82 72.9(4) . .
O45 Nd15 C82 94.3(4) . .
O5 Nd15 C82 143.5(4) . .
O43 Nd15 C82 100.1(4) . .
O40 Nd15 C82 144.8(4) . .
O44 Nd15 C82 101.0(4) . .
O46 Nd15 C82 26.0(4) . .
O47 Nd15 C82 26.2(3) . .
C72 Nd15 C82 101.6(5) . .
O6 Nd15 Nd20 130.1(2) . .
O49 Nd15 Nd20 44.0(2) . .
O45 Nd15 Nd20 41.4(2) . .
O5 Nd15 Nd20 94.66(18) . .
O43 Nd15 Nd20 95.6(3) . .
O40 Nd15 Nd20 41.14(19) . .
O44 Nd15 Nd20 141.2(3) . .
O46 Nd15 Nd20 123.9(3) . .
O47 Nd15 Nd20 89.3(2) . .
C72 Nd15 Nd20 117.7(5) . .
C82 Nd15 Nd20 107.7(4) . .
O65 Nd16 O58 76.4(3) . .
O65 Nd16 O51 78.0(3) . .
O58 Nd16 O51 92.5(3) . .
O65 Nd16 O47 147.2(3) . .
O58 Nd16 O47 135.8(3) . .
O51 Nd16 O47 102.1(3) . .
O65 Nd16 O52 119.3(3) . .
O58 Nd16 O52 71.8(3) . .
O51 Nd16 O52 151.3(3) . .
O47 Nd16 O52 75.9(3) . .
O65 Nd16 O8 74.1(3) . .
O58 Nd16 O8 109.8(3) . .
O51 Nd16 O8 138.4(3) . .
O47 Nd16 O8 86.0(3) . .
O52 Nd16 O8 70.3(3) . .
O65 Nd16 O45 136.7(3) . .
O58 Nd16 O45 75.9(3) . .
O51 Nd16 O45 70.7(3) . .
O47 Nd16 O45 70.4(3) . .
O52 Nd16 O45 81.9(3) . .
O8 Nd16 O45 147.4(3) . .
O65 Nd16 O7 74.5(4) . .
O58 Nd16 O7 150.7(3) . .
O51 Nd16 O7 78.2(3) . .
O47 Nd16 O7 73.5(4) . .
O52 Nd16 O7 126.7(3) . .
O8 Nd16 O7 65.0(3) . .
O45 Nd16 O7 125.1(3) . .
O65 Nd16 Nd8 99.1(2) . .
O58 Nd16 Nd8 37.1(2) . .
O51 Nd16 Nd8 126.1(2) . .
O47 Nd16 Nd8 106.4(3) . .
O52 Nd16 Nd8 34.8(2) . .
O8 Nd16 Nd8 88.7(2) . .
O45 Nd16 Nd8 77.3(2) . .
O7 Nd16 Nd8 153.7(2) . .
O65 Nd16 Nd19 92.7(2) . .
O58 Nd16 Nd19 85.4(2) . .
O51 Nd16 Nd19 170.7(2) . .
O47 Nd16 Nd19 85.5(2) . .
O52 Nd16 Nd19 35.6(2) . .
O8 Nd16 Nd19 35.8(2) . .
O45 Nd16 Nd19 117.3(2) . .
O7 Nd16 Nd19 99.2(2) . .
Nd8 Nd16 Nd19 55.08(2) . .
O65 Nd16 Nd20 110.1(2) . .
O58 Nd16 Nd20 84.9(2) . .
O51 Nd16 Nd20 35.9(2) . .
O47 Nd16 Nd20 83.5(2) . .
O52 Nd16 Nd20 116.7(2) . .
O8 Nd16 Nd20 165.3(2) . .
O45 Nd16 Nd20 34.9(2) . .
O7 Nd16 Nd20 101.9(2) . .
Nd8 Nd16 Nd20 104.21(2) . .
Nd19 Nd16 Nd20 152.27(3) . .
O65 Nd16 Nd15 162.7(2) . .
O58 Nd16 Nd15 106.2(2) . .
O51 Nd16 Nd15 84.8(2) . .
O47 Nd16 Nd15 36.3(2) . .
O52 Nd16 Nd15 77.1(2) . .
O8 Nd16 Nd15 119.5(2) . .
O45 Nd16 Nd15 34.12(19) . .
O7 Nd16 Nd15 100.7(3) . .
Nd8 Nd16 Nd15 92.24(2) . .
Nd19 Nd16 Nd15 104.52(3) . .
Nd20 Nd16 Nd15 53.99(2) . .
O91 Nd17 O15 90.8(3) . .
O91 Nd17 O90 70.6(3) . .
O15 Nd17 O90 137.7(3) . .
O91 Nd17 O83 136.2(3) . .
O15 Nd17 O83 133.0(3) . .
O90 Nd17 O83 75.0(3) . .
O91 Nd17 O81 68.8(3) . .
O15 Nd17 O81 136.6(3) . .
O90 Nd17 O81 72.5(3) . .
O83 Nd17 O81 75.6(3) . .
O91 Nd17 O82 157.8(3) . .
O15 Nd17 O82 81.8(3) . .
O90 Nd17 O82 101.1(3) . .
O83 Nd17 O82 55.1(3) . .
O81 Nd17 O82 129.6(3) . .
O91 Nd17 O14 83.0(3) . .
O15 Nd17 O14 71.6(3) . .
O90 Nd17 O14 68.6(3) . .
O83 Nd17 O14 108.9(3) . .
O81 Nd17 O14 137.7(3) . .
O82 Nd17 O14 74.9(3) . .
O91 Nd17 O93 120.6(3) . .
O15 Nd17 O93 78.5(3) . .
O90 Nd17 O93 143.8(3) . .
O83 Nd17 O93 75.6(3) . .
O81 Nd17 O93 80.1(3) . .
O82 Nd17 O93 78.5(3) . .
O14 Nd17 O93 142.2(3) . .
O91 Nd17 O92 69.5(3) . .
O15 Nd17 O92 69.1(3) . .
O90 Nd17 O92 131.3(3) . .
O83 Nd17 O92 119.3(3) . .
O81 Nd17 O92 68.0(3) . .
O82 Nd17 O92 125.8(3) . .
O14 Nd17 O92 130.8(3) . .
O93 Nd17 O92 52.0(3) . .
O91 Nd17 C114 156.4(4) . .
O15 Nd17 C114 108.6(4) . .
O90 Nd17 C114 85.9(4) . .
O83 Nd17 C114 27.5(4) . .
O81 Nd17 C114 103.0(4) . .
O82 Nd17 C114 27.7(4) . .
O14 Nd17 C114 90.4(4) . .
O93 Nd17 C114 77.6(4) . .
O92 Nd17 C114 129.4(4) . .
O91 Nd17 C120 94.8(4) . .
O15 Nd17 C120 72.4(4) . .
O90 Nd17 C120 144.3(4) . .
O83 Nd17 C120 97.6(4) . .
O81 Nd17 C120 71.8(4) . .
O82 Nd17 C120 102.7(4) . .
O14 Nd17 C120 143.8(4) . .
O93 Nd17 C120 26.2(3) . .
O92 Nd17 C120 25.9(3) . .
C114 Nd17 C120 103.6(4) . .
O91 Nd17 Nd3 42.34(18) . .
O15 Nd17 Nd3 133.1(2) . .
O90 Nd17 Nd3 40.13(19) . .
O83 Nd17 Nd3 94.0(2) . .
O81 Nd17 Nd3 43.3(2) . .
O82 Nd17 Nd3 139.1(3) . .
O14 Nd17 Nd3 94.7(2) . .
O93 Nd17 Nd3 122.8(2) . .
O92 Nd17 Nd3 91.2(2) . .
C114 Nd17 Nd3 116.4(3) . .
C120 Nd17 Nd3 107.8(3) . .
O18 Nd18 O105 87.8(3) . .
O18 Nd18 O101 132.5(4) . .
O105 Nd18 O101 139.5(3) . .
O18 Nd18 O99 137.4(3) . .
O105 Nd18 O99 70.8(3) . .
O101 Nd18 O99 78.3(3) . .
O18 Nd18 O17 71.7(3) . .
O105 Nd18 O17 84.8(3) . .
O101 Nd18 O17 102.5(3) . .
O99 Nd18 O17 138.4(3) . .
O18 Nd18 O97 136.4(3) . .
O105 Nd18 O97 70.8(3) . .
O101 Nd18 O97 74.9(3) . .
O99 Nd18 O97 71.4(3) . .
O17 Nd18 O97 68.9(3) . .
O18 Nd18 O108 79.9(3) . .
O105 Nd18 O108 118.4(3) . .
O101 Nd18 O108 79.2(3) . .
O99 Nd18 O108 78.9(3) . .
O17 Nd18 O108 142.6(3) . .
O97 Nd18 O108 143.7(3) . .
O18 Nd18 O102 79.6(4) . .
O105 Nd18 O102 160.0(3) . .
O101 Nd18 O102 53.9(4) . .
O99 Nd18 O102 128.6(4) . .
O17 Nd18 O102 76.5(3) . .
O97 Nd18 O102 108.1(3) . .
O108 Nd18 O102 74.9(3) . .
O18 Nd18 O107 69.9(3) . .
O105 Nd18 O107 67.2(3) . .
O101 Nd18 O107 123.8(3) . .
O99 Nd18 O107 67.9(3) . .
O17 Nd18 O107 132.6(3) . .
O97 Nd18 O107 128.7(3) . .
O108 Nd18 O107 51.8(3) . .
O102 Nd18 O107 121.4(3) . .
O18 Nd18 C132 105.4(5) . .
O105 Nd18 C132 164.3(5) . .
O101 Nd18 C132 27.4(4) . .
O99 Nd18 C132 103.2(5) . .
O17 Nd18 C132 91.2(4) . .
O97 Nd18 C132 93.5(5) . .
O108 Nd18 C132 73.2(4) . .
O102 Nd18 C132 26.7(4) . .
O107 Nd18 C132 125.0(4) . .
O18 Nd18 C134 72.3(3) . .
O105 Nd18 C134 93.6(3) . .
O101 Nd18 C134 101.8(4) . .
O99 Nd18 C134 72.7(4) . .
O17 Nd18 C134 144.0(3) . .
O97 Nd18 C134 143.9(3) . .
O108 Nd18 C134 25.3(3) . .
O102 Nd18 C134 97.3(4) . .
O107 Nd18 C134 26.5(3) . .
C132 Nd18 C134 98.5(5) . .
O18 Nd18 Nd11 129.9(2) . .
O105 Nd18 Nd11 42.18(19) . .
O101 Nd18 Nd11 97.3(3) . .
O99 Nd18 Nd11 43.9(2) . .
O17 Nd18 Nd11 95.8(2) . .
O97 Nd18 Nd11 40.32(17) . .
O108 Nd18 Nd11 121.3(2) . .
O102 Nd18 Nd11 146.1(3) . .
O107 Nd18 Nd11 88.35(19) . .
C132 Nd18 Nd11 123.6(5) . .
C134 Nd18 Nd11 107.0(3) . .
O53 Nd19 O9 86.9(3) . .
O53 Nd19 O60 70.8(3) . .
O9 Nd19 O60 137.7(3) . .
O53 Nd19 O8 84.9(3) . .
O9 Nd19 O8 70.6(3) . .
O60 Nd19 O8 138.6(3) . .
O53 Nd19 O55 138.5(3) . .
O9 Nd19 O55 134.4(3) . .
O60 Nd19 O55 76.8(4) . .
O8 Nd19 O55 103.8(3) . .
O53 Nd19 O52 71.4(3) . .
O9 Nd19 O52 135.5(3) . .
O60 Nd19 O52 71.4(3) . .
O8 Nd19 O52 69.1(3) . .
O55 Nd19 O52 74.1(3) . .
O53 Nd19 O62 119.7(3) . .
O9 Nd19 O62 80.0(3) . .
O60 Nd19 O62 80.7(3) . .
O8 Nd19 O62 140.7(3) . .
O55 Nd19 O62 78.5(3) . .
O52 Nd19 O62 144.5(3) . .
O53 Nd19 O54 159.5(4) . .
O9 Nd19 O54 81.3(4) . .
O60 Nd19 O54 128.5(4) . .
O8 Nd19 O54 75.3(4) . .
O55 Nd19 O54 54.4(4) . .
O52 Nd19 O54 105.8(4) . .
O62 Nd19 O54 74.9(4) . .
O53 Nd19 O63 67.8(3) . .
O9 Nd19 O63 70.5(3) . .
O60 Nd19 O63 67.9(3) . .
O8 Nd19 O63 133.0(3) . .
O55 Nd19 O63 122.1(3) . .
O52 Nd19 O63 129.5(3) . .
O62 Nd19 O63 52.2(3) . .
O54 Nd19 O63 122.7(3) . .
O53 Nd19 C86 162.6(5) . .
O9 Nd19 C86 108.1(5) . .
O60 Nd19 C86 101.5(5) . .
O8 Nd19 C86 91.9(5) . .
O55 Nd19 C86 26.7(5) . .
O52 Nd19 C86 91.5(5) . .
O62 Nd19 C86 72.7(5) . .
O54 Nd19 C86 27.9(5) . .
O63 Nd19 C86 124.7(4) . .
O53 Nd19 C96 95.1(3) . .
O9 Nd19 C96 74.1(4) . .
O60 Nd19 C96 72.7(4) . .
O8 Nd19 C96 144.6(3) . .
O55 Nd19 C96 99.4(4) . .
O52 Nd19 C96 144.1(4) . .
O62 Nd19 C96 24.7(3) . .
O54 Nd19 C96 97.8(4) . .
O63 Nd19 C96 27.5(3) . .
C86 Nd19 C96 97.3(5) . .
O53 Nd19 Nd8 41.76(18) . .
O9 Nd19 Nd8 128.5(2) . .
O60 Nd19 Nd8 44.3(2) . .
O8 Nd19 Nd8 95.6(2) . .
O55 Nd19 Nd8 96.7(3) . .
O52 Nd19 Nd8 40.7(2) . .
O62 Nd19 Nd8 123.4(3) . .
O54 Nd19 Nd8 144.6(3) . .
O63 Nd19 Nd8 88.7(2) . .
C86 Nd19 Nd8 122.1(5) . .
C96 Nd19 Nd8 107.9(3) . .
O38 Nd20 O40 85.8(3) . .
O38 Nd20 O45 148.6(3) . .
O40 Nd20 O45 72.1(3) . .
O38 Nd20 O42 86.7(3) . .
O40 Nd20 O42 121.2(3) . .
O45 Nd20 O42 86.2(3) . .
O38 Nd20 O48 77.4(3) . .
O40 Nd20 O48 81.9(3) . .
O45 Nd20 O48 119.6(3) . .
O42 Nd20 O48 151.1(4) . .
O38 Nd20 O51 139.0(3) . .
O40 Nd20 O51 134.1(3) . .
O45 Nd20 O51 69.1(3) . .
O42 Nd20 O51 79.8(3) . .
O48 Nd20 O51 96.6(3) . .
O38 Nd20 O41 74.5(3) . .
O40 Nd20 O41 69.1(3) . .
O45 Nd20 O41 76.9(3) . .
O42 Nd20 O41 52.7(3) . .
O48 Nd20 O41 140.6(3) . .
O51 Nd20 O41 122.7(3) . .
O38 Nd20 O50 86.6(3) . .
O40 Nd20 O50 160.0(3) . .
O45 Nd20 O50 121.2(3) . .
O42 Nd20 O50 76.7(4) . .
O48 Nd20 O50 78.4(4) . .
O51 Nd20 O50 52.7(3) . .
O41 Nd20 O50 126.1(3) . .
O38 Nd20 O49 126.0(3) . .
O40 Nd20 O49 70.3(3) . .
O45 Nd20 O49 67.5(3) . .
O42 Nd20 O49 147.2(3) . .
O48 Nd20 O49 52.4(3) . .
O51 Nd20 O49 72.9(3) . .
O41 Nd20 O49 132.3(3) . .
O50 Nd20 O49 99.8(4) . .
O38 Nd20 C84 112.8(5) . .
O40 Nd20 C84 156.6(4) . .
O45 Nd20 C84 94.9(4) . .
O42 Nd20 C84 75.8(4) . .
O48 Nd20 C84 88.3(4) . .
O51 Nd20 C84 26.3(4) . .
O41 Nd20 C84 128.0(4) . .
O50 Nd20 C84 26.5(4) . .
O49 Nd20 C84 86.9(4) . .
O38 Nd20 C78 81.1(3) . .
O40 Nd20 C78 95.6(3) . .
O45 Nd20 C78 79.3(3) . .
O42 Nd20 C78 25.8(3) . .
O48 Nd20 C78 158.4(4) . .
O51 Nd20 C78 100.3(4) . .
O41 Nd20 C78 27.0(3) . .
O50 Nd20 C78 101.5(4) . .
O49 Nd20 C78 146.4(3) . .
C84 Nd20 C78 101.1(4) . .
O38 Nd20 C76 102.9(4) . .
O40 Nd20 C76 76.6(4) . .
O45 Nd20 C76 93.5(4) . .
O42 Nd20 C76 160.7(4) . .
O48 Nd20 C76 26.6(4) . .
O51 Nd20 C76 82.2(4) . .
O41 Nd20 C76 145.7(4) . .
O50 Nd20 C76 87.1(5) . .
O49 Nd20 C76 26.0(4) . .
C84 Nd20 C76 85.1(5) . .
C78 Nd20 C76 170.8(4) . .
O104 Nd21 O106 89.1(3) . .
O104 Nd21 O23 148.5(3) . 3_565
O106 Nd21 O23 71.5(3) . 3_565
O104 Nd21 O112 74.3(3) . .
O106 Nd21 O112 70.1(3) . .
O23 Nd21 O112 75.8(3) 3_565 .
O104 Nd21 O113 85.9(3) . .
O106 Nd21 O113 121.7(3) . .
O23 Nd21 O113 83.8(3) 3_565 .
O112 Nd21 O113 52.6(3) . .
O104 Nd21 O24 134.8(3) . 3_565
O106 Nd21 O24 134.9(3) . 3_565
O23 Nd21 O24 71.8(3) 3_565 3_565
O112 Nd21 O24 123.7(3) . 3_565
O113 Nd21 O24 78.9(3) . 3_565
O104 Nd21 O111 82.3(3) . .
O106 Nd21 O111 159.6(3) . .
O23 Nd21 O111 123.5(3) 3_565 .
O112 Nd21 O111 124.3(4) . .
O113 Nd21 O111 76.3(4) . .
O24 Nd21 O111 52.8(3) 3_565 .
O104 Nd21 O109 78.1(3) . .
O106 Nd21 O109 80.3(3) . .
O23 Nd21 O109 120.7(3) 3_565 .
O112 Nd21 O109 139.4(3) . .
O113 Nd21 O109 152.8(4) . .
O24 Nd21 O109 96.9(3) 3_565 .
O111 Nd21 O109 79.9(4) . .
O104 Nd21 O110 127.7(3) . .
O106 Nd21 O110 68.6(3) . .
O23 Nd21 O110 68.7(3) 3_565 .
O112 Nd21 O110 131.9(3) . .
O113 Nd21 O110 146.3(3) . .
O24 Nd21 O110 74.3(3) 3_565 .
O111 Nd21 O110 102.4(4) . .
O109 Nd21 O110 52.5(3) . .
O104 Nd21 C64 108.5(4) . 3_565
O106 Nd21 C64 159.0(4) . 3_565
O23 Nd21 C64 96.6(4) 3_565 3_565
O112 Nd21 C64 124.9(4) . 3_565
O113 Nd21 C64 72.4(5) . 3_565
O24 Nd21 C64 26.3(4) 3_565 3_565
O111 Nd21 C64 27.0(4) . 3_565
O109 Nd21 C64 91.9(4) . 3_565
O110 Nd21 C64 91.2(4) . 3_565
O104 Nd21 C130 81.0(4) . .
O106 Nd21 C130 96.8(4) . .
O23 Nd21 C130 77.2(3) 3_565 .
O112 Nd21 C130 27.6(3) . .
O113 Nd21 C130 25.1(3) . .
O24 Nd21 C130 99.7(4) 3_565 .
O111 Nd21 C130 100.0(4) . .
O109 Nd21 C130 158.9(4) . .
O110 Nd21 C130 145.5(3) . .
C64 Nd21 C130 97.3(5) 3_565 .
O104 Nd21 C140 102.7(4) . .
O106 Nd21 C140 73.0(4) . .
O23 Nd21 C140 95.2(4) 3_565 .
O112 Nd21 C140 143.0(4) . .
O113 Nd21 C140 163.6(4) . .
O24 Nd21 C140 85.2(4) 3_565 .
O111 Nd21 C140 90.8(5) . .
O109 Nd21 C140 25.8(4) . .
O110 Nd21 C140 26.8(4) . .
C64 Nd21 C140 91.5(5) 3_565 .
C130 Nd21 C140 169.0(5) . .
C1 O1 C2 117.1(11) . .
C1 O1 Nd13 125.7(8) . .
C2 O1 Nd13 113.7(8) . .
C7 O2 Nd13 116.6(7) . .
C7 O2 Nd4 135.8(7) . .
Nd13 O2 Nd4 107.2(3) . .
C8 O3 Nd4 139.1(10) . .
C10 O4 C9 117.7(11) . .
C10 O4 Nd6 115.5(8) . .
C9 O4 Nd6 125.9(8) . .
C15 O5 Nd15 134.6(7) . .
C15 O5 Nd6 115.8(7) . .
Nd15 O5 Nd6 109.2(3) . .
C16 O6 Nd15 134.8(10) . .
C18 O7 C17 117.7(14) . .
C18 O7 Nd16 114.0(10) . .
C17 O7 Nd16 128.3(10) . .
C23 O8 Nd16 119.7(9) . .
C23 O8 Nd19 131.6(9) . .
Nd16 O8 Nd19 108.5(3) . .
C24 O9 Nd19 135.9(11) . .
C26 O10 C25 116.8(11) . .
C26 O10 Nd9 115.3(7) . .
C25 O10 Nd9 127.1(8) . .
C31 O11 Nd9 120.0(8) . .
C31 O11 Nd1 132.5(8) . .
Nd9 O11 Nd1 107.5(3) . .
C32 O12 Nd1 137.8(9) . .
C34 O13 C33 119.9(10) . .
C34 O13 Nd2 117.2(8) . .
C33 O13 Nd2 122.0(8) . .
C39 O14 Nd2 120.4(8) . .
C39 O14 Nd17 131.2(8) . .
Nd2 O14 Nd17 108.1(3) . .
C40 O15 Nd17 132.7(10) . .
C42 O16 C41 114.7(11) . .
C42 O16 Nd7 118.1(8) . .
C41 O16 Nd7 124.1(8) . .
C47 O17 Nd18 131.5(7) . .
C47 O17 Nd7 119.8(7) . .
Nd18 O17 Nd7 108.7(3) . .
C48 O18 Nd18 133.9(9) . .
C50 O19 C49 116.9(10) . .
C50 O19 Nd12 116.6(7) . .
C49 O19 Nd12 125.7(7) . .
C55 O20 Nd14 133.2(7) . .
C55 O20 Nd12 118.2(7) . .
Nd14 O20 Nd12 108.3(3) . .
C56 O21 Nd14 134.0(9) . .
C138 O22 Nd13 153.2(9) 3_565 .
C138 O22 Nd14 92.9(8) 3_565 3_565
Nd13 O22 Nd14 110.0(3) . 3_565
Nd21 O23 Nd14 97.4(3) 3_565 3_565
Nd21 O23 Nd13 107.6(3) 3_565 .
Nd14 O23 Nd13 110.9(3) 3_565 .
Nd21 O23 H23A 113.3 3_565 .
Nd14 O23 H23A 113.3 3_565 .
Nd13 O23 H23A 113.3 . .
C64 O24 Nd13 153.3(10) . .
C64 O24 Nd21 94.4(9) . 3_565
Nd13 O24 Nd21 107.5(3) . 3_565
C58 O25 Nd5 138.2(9) . .
C62 O26 Nd4 88.5(9) . .
C62 O27 Nd4 90.4(10) . .
Nd5 O28 Nd13 110.5(3) . .
Nd5 O28 Nd4 99.4(3) . .
Nd13 O28 Nd4 110.7(3) . .
Nd5 O28 H28B 111.9 . .
Nd13 O28 H28B 111.9 . .
Nd4 O28 H28B 111.9 . .
C80 O29 Nd4 96.3(8) . .
C80 O30 Nd6 155.8(9) . .
C80 O30 Nd4 92.6(8) . .
Nd6 O30 Nd4 109.1(3) . .
Nd6 O31 Nd4 109.9(3) . .
Nd6 O31 Nd5 110.3(3) . .
Nd4 O31 Nd5 95.7(3) . .
Nd6 O31 H31A 113.2 . .
Nd4 O31 H31A 113.2 . .
Nd5 O31 H31A 113.2 . .
C60 O32 Nd4 130.6(8) . .
C60 O32 Nd5 92.6(7) . .
Nd4 O32 Nd5 93.7(3) . .
C60 O33 Nd5 96.9(8) . .
C66 O34 Nd6 155.7(9) . .
C66 O34 Nd5 93.4(8) . .
Nd6 O34 Nd5 109.5(3) . .
C66 O35 Nd5 92.4(8) . .
C68 O36 Nd5 94.5(9) . .
C68 O37 Nd13 155.5(9) . .
C68 O37 Nd5 90.6(8) . .
Nd13 O37 Nd5 107.6(3) . .
C70 O38 Nd20 139.8(8) . .
C70 O39 Nd13 152.6(8) . .
Nd6 O40 Nd20 110.6(3) . .
Nd6 O40 Nd15 110.6(3) . .
Nd20 O40 Nd15 96.8(3) . .
Nd6 O40 H40B 112.6 . .
Nd20 O40 H40B 112.6 . .
Nd15 O40 H40B 112.6 . .
C78 O41 Nd6 154.3(9) . .
C78 O41 Nd20 93.1(8) . .
Nd6 O41 Nd20 108.0(3) . .
C78 O42 Nd20 95.5(8) . .
C72 O43 Nd15 92.6(12) . .
C72 O44 Nd15 87.3(10) . .
Nd15 O45 Nd20 97.2(3) . .
Nd15 O45 Nd16 111.4(3) . .
Nd20 O45 Nd16 109.7(3) . .
Nd15 O45 H45B 112.5 . .
Nd20 O45 H45B 112.5 . .
Nd16 O45 H45B 112.5 . .
C82 O46 Nd15 94.5(9) . .
C82 O47 Nd16 156.6(11) . .
C82 O47 Nd15 91.9(9) . .
Nd16 O47 Nd15 109.9(3) . .
C76 O48 Nd20 95.1(10) . .
C76 O49 Nd15 137.0(11) . .
C76 O49 Nd20 93.1(9) . .
Nd15 O49 Nd20 95.1(3) . .
C84 O50 Nd20 92.7(10) . .
C84 O51 Nd16 155.0(10) . .
C84 O51 Nd20 93.6(10) . .
Nd16 O51 Nd20 110.2(3) . .
Nd16 O52 Nd8 110.8(3) . .
Nd16 O52 Nd19 109.9(4) . .
Nd8 O52 Nd19 97.6(3) . .
Nd16 O52 H52B 112.5 . .
Nd8 O52 H52B 112.5 . .
Nd19 O52 H52B 112.5 . .
Nd19 O53 Nd8 97.0(3) . .
Nd19 O53 Nd9 111.9(3) . .
Nd8 O53 Nd9 107.8(3) . .
Nd19 O53 H53B 113.0 . .
Nd8 O53 H53B 113.0 . .
Nd9 O53 H53B 113.0 . .
C86 O54 Nd19 88.8(11) . .
C86 O55 Nd19 92.2(11) . .
C94 O56 Nd9 154.6(10) . .
C94 O56 Nd8 94.7(9) . .
Nd9 O56 Nd8 109.2(4) . .
C94 O57 Nd8 93.2(9) . .
C92 O58 Nd16 155.6(8) . .
C92 O58 Nd8 91.8(8) . .
Nd16 O58 Nd8 108.1(3) . .
C92 O59 Nd8 95.5(8) . .
C88 O60 Nd19 135.2(10) . .
C88 O60 Nd8 92.9(9) . .
Nd19 O60 Nd8 94.0(3) . .
C88 O61 Nd8 97.6(9) . .
C96 O62 Nd19 98.4(9) . .
C96 O63 Nd9 155.0(9) . .
C96 O63 Nd19 92.7(8) . .
Nd9 O63 Nd19 110.2(3) . .
C90 O64 Nd10 141.2(9) . .
C90 O65 Nd16 149.2(10) . .
C98 O66 Nd9 153.9(9) . .
C98 O66 Nd10 91.2(8) . .
Nd9 O66 Nd10 107.8(3) . .
C98 O67 Nd10 93.4(8) . .
Nd9 O68 Nd10 111.8(3) . .
Nd9 O68 Nd1 109.8(3) . .
Nd10 O68 Nd1 99.2(3) . .
Nd9 O68 H68A 111.8 . .
Nd10 O68 H68A 111.8 . .
Nd1 O68 H68A 111.8 . .
C108 O69 Nd3 136.1(9) . .
C108 O70 Nd9 151.2(9) . .
C104 O71 Nd1 95.6(8) . .
C104 O72 Nd1 93.4(8) . .
C100 O73 Nd10 94.4(9) . .
C100 O74 Nd1 134.0(9) . .
C100 O74 Nd10 91.6(10) . .
Nd1 O74 Nd10 94.3(3) . .
C106 O75 Nd2 155.6(9) . .
C106 O75 Nd1 92.2(7) . .
Nd2 O75 Nd1 109.5(3) . .
C106 O76 Nd1 97.3(7) . .
C102 O77 Nd10 94.1(9) . .
C102 O78 Nd2 155.4(9) . .
C102 O78 Nd10 93.0(8) . .
Nd2 O78 Nd10 109.6(3) . .
Nd1 O79 Nd10 98.1(3) . .
Nd1 O79 Nd2 110.8(3) . .
Nd10 O79 Nd2 109.2(3) . .
Nd1 O79 H79D 112.6 . .
Nd10 O79 H79D 112.6 . .
Nd2 O79 H79D 112.6 . .
C118 O80 Nd3 91.8(8) . .
C118 O81 Nd17 125.9(8) . .
C118 O81 Nd3 92.4(8) . .
Nd17 O81 Nd3 94.8(3) . .
C114 O82 Nd17 91.0(8) . .
C114 O83 Nd17 92.2(8) . .
C110 O84 Nd2 154.1(8) . .
C110 O84 Nd3 93.5(7) . .
Nd2 O84 Nd3 107.1(3) . .
C110 O85 Nd3 95.2(7) . .
C112 O86 Nd2 145.6(9) . .
C112 O87 Nd11 142.2(8) . .
C116 O88 Nd3 94.4(9) . .
C116 O89 Nd7 156.0(9) . .
C116 O89 Nd3 93.7(9) . .
Nd7 O89 Nd3 109.4(3) . .
Nd2 O90 Nd3 112.3(3) . .
Nd2 O90 Nd17 111.5(3) . .
Nd3 O90 Nd17 98.5(3) . .
Nd2 O90 H90A 111.3 . .
Nd3 O90 H90A 111.3 . .
Nd17 O90 H90A 111.3 . .
Nd17 O91 Nd7 109.8(3) . .
Nd17 O91 Nd3 96.2(3) . .
Nd7 O91 Nd3 110.0(3) . .
Nd17 O91 H91D 113.2 . .
Nd7 O91 H91D 113.2 . .
Nd3 O91 H91D 113.2 . .
C120 O92 Nd7 153.7(10) . .
C120 O92 Nd17 93.6(9) . .
Nd7 O92 Nd17 108.5(3) . .
C120 O93 Nd17 95.3(8) . .
C122 O94 Nd11 95.6(8) . .
C122 O95 Nd7 154.5(8) . .
C122 O95 Nd11 94.1(7) . .
Nd7 O95 Nd11 108.3(3) . .
C126 O96 Nd11 94.0(8) . .
Nd11 O97 Nd7 111.7(3) . .
Nd11 O97 Nd18 97.9(3) . .
Nd7 O97 Nd18 110.3(3) . .
Nd11 O97 H97D 112.0 . .
Nd7 O97 H97D 112.0 . .
Nd18 O97 H97D 112.0 . .
C124 O98 Nd11 94.1(8) . .
C124 O99 Nd18 130.6(8) . .
C124 O99 Nd11 91.5(8) . .
Nd18 O99 Nd11 94.3(3) . .
C126 O100 Nd12 154.0(8) . .
C126 O100 Nd11 94.5(7) . .
Nd12 O100 Nd11 110.4(3) . .
C132 O101 Nd18 92.2(10) . .
C132 O102 Nd18 88.8(11) . .
C128 O103 Nd7 145.1(8) . .
C128 O104 Nd21 138.9(8) . .
Nd18 O105 Nd12 113.2(3) . .
Nd18 O105 Nd11 96.5(3) . .
Nd12 O105 Nd11 109.7(3) . .
Nd18 O105 H10P 112.2 . .
Nd12 O105 H10P 112.2 . .
Nd11 O105 H10P 112.2 . .
Nd21 O106 Nd12 110.2(3) . .
Nd21 O106 Nd14 99.8(3) . .
Nd12 O106 Nd14 109.4(3) . .
Nd21 O106 H10Q 112.3 . .
Nd12 O106 H10Q 112.3 . .
Nd14 O106 H10Q 112.3 . .
C134 O107 Nd12 158.1(8) . .
C134 O107 Nd18 91.6(7) . .
Nd12 O107 Nd18 109.3(3) . .
C134 O108 Nd18 97.5(8) . .
C140 O109 Nd21 96.3(10) . .
C140 O110 Nd14 132.2(10) . .
C140 O110 Nd21 93.2(10) . .
Nd14 O110 Nd21 94.4(3) . .
C64 O111 Nd21 92.8(9) 3_565 .
C130 O112 Nd12 153.2(8) . .
C130 O112 Nd21 93.9(8) . .
Nd12 O112 Nd21 107.7(3) . .
C130 O113 Nd21 96.6(9) . .
C58 O114 Nd12 154.3(9) 3_565 .
C138 O115 Nd14 95.4(8) . .
C136 O116 Nd14 82.5(13) . .
C136 O117 Nd14 81.2(14) . .
C74 O118 Nd6 147.6(8) . .
C74 O119 Nd8 138.7(9) . .
O1 C1 H1A 109.5 . .
O1 C1 H1B 109.5 . .
H1A C1 H1B 109.5 . .
O1 C1 H1C 109.5 . .
H1A C1 H1C 109.5 . .
H1B C1 H1C 109.5 . .
C3 C2 C7 124.1(14) . .
C3 C2 O1 121.8(13) . .
C7 C2 O1 113.9(12) . .
C4 C3 C2 121.1(16) . .
C4 C3 H3A 119.5 . .
C2 C3 H3A 119.5 . .
C3 C4 C5 116.6(16) . .
C3 C4 H4A 121.7 . .
C5 C4 H4A 121.7 . .
C6 C5 C4 121.3(15) . .
C6 C5 H5A 119.3 . .
C4 C5 H5A 119.3 . .
C7 C6 C5 120.7(14) . .
C7 C6 C8 123.5(13) . .
C5 C6 C8 115.7(13) . .
O2 C7 C6 123.5(12) . .
O2 C7 C2 120.8(12) . .
C6 C7 C2 115.5(13) . .
O3 C8 C6 126.0(14) . .
O3 C8 H8A 117.0 . .
C6 C8 H8A 117.0 . .
O4 C9 H9A 109.5 . .
O4 C9 H9B 109.5 . .
H9A C9 H9B 109.5 . .
O4 C9 H9C 109.5 . .
H9A C9 H9C 109.5 . .
H9B C9 H9C 109.5 . .
O4 C10 C11 122.2(13) . .
O4 C10 C15 115.7(12) . .
C11 C10 C15 121.7(13) . .
C10 C11 C12 120.6(16) . .
C10 C11 H11C 119.7 . .
C12 C11 H11C 119.7 . .
C13 C12 C11 118.0(16) . .
C13 C12 H12A 121.0 . .
C11 C12 H12A 121.0 . .
C12 C13 C14 122.7(15) . .
C12 C13 H13A 118.6 . .
C14 C13 H13A 118.6 . .
C15 C14 C16 124.7(13) . .
C15 C14 C13 117.7(14) . .
C16 C14 C13 117.2(13) . .
O5 C15 C10 119.7(12) . .
O5 C15 C14 121.2(13) . .
C10 C15 C14 118.9(13) . .
O6 C16 C14 128.0(14) . .
O6 C16 H16A 116.0 . .
C14 C16 H16A 116.0 . .
O7 C17 H17A 109.5 . .
O7 C17 H17B 109.5 . .
H17A C17 H17B 109.5 . .
O7 C17 H17C 109.5 . .
H17A C17 H17C 109.5 . .
H17B C17 H17C 109.5 . .
C23 C18 O7 118.5(16) . .
C23 C18 C19 123.6(17) . .
O7 C18 C19 117.4(16) . .
C20 C19 C18 115.0(17) . .
C20 C19 H19A 122.5 . .
C18 C19 H19A 122.5 . .
C21 C20 C19 123(2) . .
C21 C20 H20A 118.4 . .
C19 C20 H20A 118.4 . .
C20 C21 C22 118.8(19) . .
C20 C21 H21A 120.6 . .
C22 C21 H21A 120.6 . .
C23 C22 C24 122.0(16) . .
C23 C22 C21 121.5(17) . .
C24 C22 C21 116.3(16) . .
O8 C23 C18 116.6(15) . .
O8 C23 C22 126.1(16) . .
C18 C23 C22 117.2(17) . .
O9 C24 C22 126.3(16) . .
O9 C24 H24A 116.8 . .
C22 C24 H24A 116.8 . .
O10 C25 H25A 109.5 . .
O10 C25 H25B 109.5 . .
H25A C25 H25B 109.5 . .
O10 C25 H25C 109.5 . .
H25A C25 H25C 109.5 . .
H25B C25 H25C 109.5 . .
C27 C26 O10 120.3(13) . .
C27 C26 C31 126.1(14) . .
O10 C26 C31 113.4(12) . .
C26 C27 C28 116.6(15) . .
C26 C27 H27A 121.7 . .
C28 C27 H27A 121.7 . .
C29 C28 C27 119.1(14) . .
C29 C28 H28A 120.4 . .
C27 C28 H28A 120.4 . .
C28 C29 C30 121.6(14) . .
C28 C29 H29A 119.2 . .
C30 C29 H29A 119.2 . .
C29 C30 C31 122.4(13) . .
C29 C30 C32 114.9(13) . .
C31 C30 C32 122.6(13) . .
O11 C31 C30 125.6(12) . .
O11 C31 C26 120.3(13) . .
C30 C31 C26 114.0(12) . .
O12 C32 C30 122.9(14) . .
O12 C32 H32A 118.6 . .
C30 C32 H32A 118.6 . .
O13 C33 H33A 109.5 . .
O13 C33 H33B 109.5 . .
H33A C33 H33B 109.5 . .
O13 C33 H33C 109.5 . .
H33A C33 H33C 109.5 . .
H33B C33 H33C 109.5 . .
C35 C34 O13 120.8(13) . .
C35 C34 C39 125.1(14) . .
O13 C34 C39 114.0(12) . .
C34 C35 C36 114.0(15) . .
C34 C35 H35A 123.0 . .
C36 C35 H35A 123.0 . .
C37 C36 C35 123.5(15) . .
C37 C36 H36A 118.2 . .
C35 C36 H36A 118.2 . .
C36 C37 C38 120.2(14) . .
C36 C37 H37A 119.9 . .
C38 C37 H37A 119.9 . .
C40 C38 C37 114.3(13) . .
C40 C38 C39 125.1(14) . .
C37 C38 C39 120.6(14) . .
O14 C39 C34 120.3(12) . .
O14 C39 C38 123.5(13) . .
C34 C39 C38 116.1(13) . .
O15 C40 C38 126.5(14) . .
O15 C40 H40A 116.8 . .
C38 C40 H40A 116.8 . .
O16 C41 H41A 109.5 . .
O16 C41 H41B 109.5 . .
H41A C41 H41B 109.5 . .
O16 C41 H41C 109.5 . .
H41A C41 H41C 109.5 . .
H41B C41 H41C 109.5 . .
C43 C42 O16 124.4(13) . .
C43 C42 C47 124.2(13) . .
O16 C42 C47 111.3(12) . .
C42 C43 C44 119.1(14) . .
C42 C43 H43A 120.5 . .
C44 C43 H43A 120.5 . .
C45 C44 C43 120.7(14) . .
C45 C44 H44A 119.7 . .
C43 C44 H44A 119.7 . .
C44 C45 C46 121.7(14) . .
C44 C45 H45A 119.2 . .
C46 C45 H45A 119.2 . .
C45 C46 C48 117.7(13) . .
C45 C46 C47 119.0(12) . .
C48 C46 C47 123.1(13) . .
O17 C47 C46 124.3(11) . .
O17 C47 C42 120.6(12) . .
C46 C47 C42 115.0(12) . .
O18 C48 C46 126.0(13) . .
O18 C48 H48A 117.0 . .
C46 C48 H48A 117.0 . .
O19 C49 H49A 109.5 . .
O19 C49 H49B 109.5 . .
H49A C49 H49B 109.5 . .
O19 C49 H49C 109.5 . .
H49A C49 H49C 109.5 . .
H49B C49 H49C 109.5 . .
C51 C50 O19 123.1(12) . .
C51 C50 C55 125.2(11) . .
O19 C50 C55 111.6(11) . .
C50 C51 C52 116.3(12) . .
C50 C51 H51A 121.8 . .
C52 C51 H51A 121.8 . .
C53 C52 C51 122.8(14) . .
C53 C52 H52A 118.6 . .
C51 C52 H52A 118.6 . .
C52 C53 C54 120.1(14) . .
C52 C53 H53A 120.0 . .
C54 C53 H53A 120.0 . .
C53 C54 C56 120.5(12) . .
C53 C54 C55 119.9(13) . .
C56 C54 C55 119.5(12) . .
O20 C55 C50 120.4(11) . .
O20 C55 C54 124.2(12) . .
C50 C55 C54 115.4(12) . .
O21 C56 C54 130.4(13) . .
O21 C56 H56A 114.8 . .
C54 C56 H56A 114.8 . .
C58 C57 H57A 109.5 . .
C58 C57 H57B 109.5 . .
H57A C57 H57B 109.5 . .
C58 C57 H57C 109.5 . .
H57A C57 H57C 109.5 . .
H57B C57 H57C 109.5 . .
O25 C58 O114 122.9(13) . 3_565
O25 C58 C57 123.2(13) . .
O114 C58 C57 113.7(12) 3_565 .
C60 C59 H59A 109.5 . .
C60 C59 H59B 109.5 . .
H59A C59 H59B 109.5 . .
C60 C59 H59C 109.5 . .
H59A C59 H59C 109.5 . .
H59B C59 H59C 109.5 . .
O33 C60 O32 118.3(11) . .
O33 C60 C59 122.7(11) . .
O32 C60 C59 118.9(11) . .
O33 C60 Nd5 57.6(6) . .
O32 C60 Nd5 60.7(6) . .
C59 C60 Nd5 174.9(9) . .
C62 C61 H61A 109.5 . .
C62 C61 H61B 109.5 . .
H61A C61 H61B 109.5 . .
C62 C61 H61C 109.5 . .
H61A C61 H61C 109.5 . .
H61B C61 H61C 109.5 . .
O27 C62 O26 127.4(15) . .
O27 C62 C61 118.4(16) . .
O26 C62 C61 114.0(15) . .
O27 C62 Nd4 63.6(9) . .
O26 C62 Nd4 64.2(8) . .
C61 C62 Nd4 177.0(12) . .
C64 C63 H63A 109.5 . .
C64 C63 H63B 109.5 . .
H63A C63 H63B 109.5 . .
C64 C63 H63C 109.5 . .
H63A C63 H63C 109.5 . .
H63B C63 H63C 109.5 . .
O24 C64 O111 117.8(15) . 3_565
O24 C64 C63 122.9(15) . .
O111 C64 C63 118.9(16) 3_565 .
O24 C64 Nd21 59.2(8) . 3_565
O111 C64 Nd21 60.2(8) 3_565 3_565
C63 C64 Nd21 173.3(14) . 3_565
C66 C65 H65A 109.5 . .
C66 C65 H65B 109.5 . .
H65A C65 H65B 109.5 . .
C66 C65 H65C 109.5 . .
H65A C65 H65C 109.5 . .
H65B C65 H65C 109.5 . .
O34 C66 O35 121.2(13) . .
O34 C66 C65 119.3(12) . .
O35 C66 C65 119.4(13) . .
O34 C66 Nd5 60.4(7) . .
O35 C66 Nd5 61.3(7) . .
C65 C66 Nd5 169.2(11) . .
C68 C67 H67A 109.5 . .
C68 C67 H67B 109.5 . .
H67A C67 H67B 109.5 . .
C68 C67 H67C 109.5 . .
H67A C67 H67C 109.5 . .
H67B C67 H67C 109.5 . .
O36 C68 O37 121.0(13) . .
O36 C68 C67 124.1(13) . .
O37 C68 C67 114.8(13) . .
O36 C68 Nd5 60.4(8) . .
O37 C68 Nd5 61.1(7) . .
C67 C68 Nd5 174.3(10) . .
C70 C69 H69A 109.5 . .
C70 C69 H69B 109.5 . .
H69A C69 H69B 109.5 . .
C70 C69 H69C 109.5 . .
H69A C69 H69C 109.5 . .
H69B C69 H69C 109.5 . .
O38 C70 O39 121.5(12) . .
O38 C70 C69 118.9(12) . .
O39 C70 C69 119.5(12) . .
C72 C71 H71A 109.5 . .
C72 C71 H71B 109.5 . .
H71A C71 H71B 109.5 . .
C72 C71 H71C 109.5 . .
H71A C71 H71C 109.5 . .
H71B C71 H71C 109.5 . .
O43 C72 O44 126.8(17) . .
O43 C72 C71 121(2) . .
O44 C72 C71 111.9(18) . .
O43 C72 Nd15 62.7(10) . .
O44 C72 Nd15 64.0(9) . .
C71 C72 Nd15 175.9(16) . .
C74 C73 H73A 109.5 . .
C74 C73 H73B 109.5 . .
H73A C73 H73B 109.5 . .
C74 C73 H73C 109.5 . .
H73A C73 H73C 109.5 . .
H73B C73 H73C 109.5 . .
O118 C74 O119 123.3(12) . .
O118 C74 C73 116.0(11) . .
O119 C74 C73 120.6(11) . .
C76 C75 H75A 109.5 . .
C76 C75 H75B 109.5 . .
H75A C75 H75B 109.5 . .
C76 C75 H75C 109.5 . .
H75A C75 H75C 109.5 . .
H75B C75 H75C 109.5 . .
O49 C76 O48 118.6(15) . .
O49 C76 C75 120.6(16) . .
O48 C76 C75 119.8(16) . .
O49 C76 Nd20 60.9(8) . .
O48 C76 Nd20 58.3(8) . .
C75 C76 Nd20 177.1(14) . .
C78 C77 H77A 109.5 . .
C78 C77 H77B 109.5 . .
H77A C77 H77B 109.5 . .
C78 C77 H77C 109.5 . .
H77A C77 H77C 109.5 . .
H77B C77 H77C 109.5 . .
O42 C78 O41 118.3(13) . .
O42 C78 C77 122.4(13) . .
O41 C78 C77 119.2(13) . .
O42 C78 Nd20 58.7(7) . .
O41 C78 Nd20 59.9(7) . .
C77 C78 Nd20 177.7(9) . .
C80 C79 H79A 109.5 . .
C80 C79 H79B 109.5 . .
H79A C79 H79B 109.5 . .
C80 C79 H79C 109.5 . .
H79A C79 H79C 109.5 . .
H79B C79 H79C 109.5 . .
O29 C80 O30 119.4(13) . .
O29 C80 C79 122.3(13) . .
O30 C80 C79 118.2(13) . .
O29 C80 Nd4 58.9(7) . .
O30 C80 Nd4 60.7(7) . .
C79 C80 Nd4 177.9(10) . .
C82 C81 H81A 109.5 . .
C82 C81 H81B 109.5 . .
H81A C81 H81B 109.5 . .
C82 C81 H81C 109.5 . .
H81A C81 H81C 109.5 . .
H81B C81 H81C 109.5 . .
O46 C82 O47 121.4(15) . .
O46 C82 C81 121.4(14) . .
O47 C82 C81 117.1(14) . .
O46 C82 Nd15 59.5(8) . .
O47 C82 Nd15 61.9(8) . .
C81 C82 Nd15 177.7(12) . .
C84 C83 H83A 109.5 . .
C84 C83 H83B 109.5 . .
H83A C83 H83B 109.5 . .
C84 C83 H83C 109.5 . .
H83A C83 H83C 109.5 . .
H83B C83 H83C 109.5 . .
O51 C84 O50 120.8(16) . .
O51 C84 C83 122.2(17) . .
O50 C84 C83 116.9(17) . .
O51 C84 Nd20 60.1(8) . .
O50 C84 Nd20 60.8(9) . .
C83 C84 Nd20 172.0(14) . .
C86 C85 H85A 109.5 . .
C86 C85 H85B 109.5 . .
H85A C85 H85B 109.5 . .
C86 C85 H85C 109.5 . .
H85A C85 H85C 109.5 . .
H85B C85 H85C 109.5 . .
O55 C86 O54 123.7(17) . .
O55 C86 C85 118.7(19) . .
O54 C86 C85 117.6(19) . .
O55 C86 Nd19 61.1(9) . .
O54 C86 Nd19 63.3(9) . .
C85 C86 Nd19 173.6(14) . .
C88 C87 H87A 109.5 . .
C88 C87 H87B 109.5 . .
H87A C87 H87B 109.5 . .
C88 C87 H87C 109.5 . .
H87A C87 H87C 109.5 . .
H87B C87 H87C 109.5 . .
O61 C88 O60 117.8(14) . .
O61 C88 C87 124.5(15) . .
O60 C88 C87 117.7(14) . .
O61 C88 Nd8 57.2(8) . .
O60 C88 Nd8 60.5(7) . .
C87 C88 Nd8 178.0(13) . .
C90 C89 H89A 109.5 . .
C90 C89 H89B 109.5 . .
H89A C89 H89B 109.5 . .
C90 C89 H89C 109.5 . .
H89A C89 H89C 109.5 . .
H89B C89 H89C 109.5 . .
O65 C90 O64 122.6(14) . .
O65 C90 C89 117.6(14) . .
O64 C90 C89 119.8(14) . .
C92 C91 H91A 109.5 . .
C92 C91 H91B 109.5 . .
H91A C91 H91B 109.5 . .
C92 C91 H91C 109.5 . .
H91A C91 H91C 109.5 . .
H91B C91 H91C 109.5 . .
O59 C92 O58 120.2(12) . .
O59 C92 C91 122.9(12) . .
O58 C92 C91 116.9(12) . .
O59 C92 Nd8 59.6(7) . .
O58 C92 Nd8 60.9(6) . .
C91 C92 Nd8 174.7(9) . .
C94 C93 H93A 109.5 . .
C94 C93 H93B 109.5 . .
H93A C93 H93B 109.5 . .
C94 C93 H93C 109.5 . .
H93A C93 H93C 109.5 . .
H93B C93 H93C 109.5 . .
O57 C94 O56 120.1(14) . .
O57 C94 C93 121.6(15) . .
O56 C94 C93 118.2(14) . .
O57 C94 Nd8 61.3(8) . .
O56 C94 Nd8 58.9(7) . .
C93 C94 Nd8 173.8(11) . .
C96 C95 H95A 109.5 . .
C96 C95 H95B 109.5 . .
H95A C95 H95B 109.5 . .
C96 C95 H95C 109.5 . .
H95A C95 H95C 109.5 . .
H95B C95 H95C 109.5 . .
O62 C96 O63 116.7(13) . .
O62 C96 C95 125.7(13) . .
O63 C96 C95 117.6(13) . .
O62 C96 Nd19 56.9(8) . .
O63 C96 Nd19 59.8(7) . .
C95 C96 Nd19 177.4(10) . .
C98 C97 H97A 109.5 . .
C98 C97 H97B 109.5 . .
H97A C97 H97B 109.5 . .
C98 C97 H97C 109.5 . .
H97A C97 H97C 109.5 . .
H97B C97 H97C 109.5 . .
O67 C98 O66 121.2(14) . .
O67 C98 C97 120.6(13) . .
O66 C98 C97 118.0(13) . .
O67 C98 Nd10 60.7(8) . .
O66 C98 Nd10 61.2(7) . .
C97 C98 Nd10 175.9(10) . .
C100 C99 H99A 109.5 . .
C100 C99 H99B 109.5 . .
H99A C99 H99B 109.5 . .
C100 C99 H99C 109.5 . .
H99A C99 H99C 109.5 . .
H99B C99 H99C 109.5 . .
O74 C100 O73 121.4(15) . .
O74 C100 C99 120.6(17) . .
O73 C100 C99 118.0(15) . .
O74 C100 Nd10 62.7(8) . .
O73 C100 Nd10 58.7(8) . .
C99 C100 Nd10 176.4(13) . .
C102 C101 H10A 109.5 . .
C102 C101 H10B 109.5 . .
H10A C101 H10B 109.5 . .
C102 C101 H10C 109.5 . .
H10A C101 H10C 109.5 . .
H10B C101 H10C 109.5 . .
O77 C102 O78 119.8(13) . .
O77 C102 C101 121.4(15) . .
O78 C102 C101 118.8(14) . .
O77 C102 Nd10 59.8(7) . .
O78 C102 Nd10 60.6(7) . .
C101 C102 Nd10 170.4(12) . .
C104 C103 H10D 109.5 . .
C104 C103 H10E 109.5 . .
H10D C103 H10E 109.5 . .
C104 C103 H10F 109.5 . .
H10D C103 H10F 109.5 . .
H10E C103 H10F 109.5 . .
O71 C104 O72 118.3(12) . .
O71 C104 C103 121.3(13) . .
O72 C104 C103 120.4(13) . .
O71 C104 Nd1 58.6(6) . .
O72 C104 Nd1 60.2(6) . .
C103 C104 Nd1 174.2(9) . .
C106 C105 H10G 109.5 . .
C106 C105 H10H 109.5 . .
H10G C105 H10H 109.5 . .
C106 C105 H10I 109.5 . .
H10G C105 H10I 109.5 . .
H10H C105 H10I 109.5 . .
O75 C106 O76 118.3(12) . .
O75 C106 C105 122.3(12) . .
O76 C106 C105 119.4(11) . .
O75 C106 Nd1 61.8(6) . .
O76 C106 Nd1 56.5(6) . .
C105 C106 Nd1 175.3(10) . .
C108 C107 H10J 109.5 . .
C108 C107 H10K 109.5 . .
H10J C107 H10K 109.5 . .
C108 C107 H10L 109.5 . .
H10J C107 H10L 109.5 . .
H10K C107 H10L 109.5 . .
O70 C108 O69 121.1(13) . .
O70 C108 C107 115.6(13) . .
O69 C108 C107 123.2(13) . .
C110 C109 H10M 109.5 . .
C110 C109 H10N 109.5 . .
H10M C109 H10N 109.5 . .
C110 C109 H10O 109.5 . .
H10M C109 H10O 109.5 . .
H10N C109 H10O 109.5 . .
O85 C110 O84 118.0(11) . .
O85 C110 C109 123.1(11) . .
O84 C110 C109 118.9(12) . .
O85 C110 Nd3 58.5(6) . .
O84 C110 Nd3 59.6(6) . .
C109 C110 Nd3 173.4(9) . .
C112 C111 H11D 109.5 . .
C112 C111 H11E 109.5 . .
H11D C111 H11E 109.5 . .
C112 C111 H11F 109.5 . .
H11D C111 H11F 109.5 . .
H11E C111 H11F 109.5 . .
O86 C112 O87 123.3(13) . .
O86 C112 C111 118.1(13) . .
O87 C112 C111 118.6(12) . .
C114 C113 H11G 109.5 . .
C114 C113 H11H 109.5 . .
H11G C113 H11H 109.5 . .
C114 C113 H11I 109.5 . .
H11G C113 H11I 109.5 . .
H11H C113 H11I 109.5 . .
O83 C114 O82 120.9(12) . .
O83 C114 C113 118.0(14) . .
O82 C114 C113 120.6(14) . .
O83 C114 Nd17 60.3(7) . .
O82 C114 Nd17 61.2(7) . .
C113 C114 Nd17 178.2(13) . .
C116 C115 H11J 109.5 . .
C116 C115 H11K 109.5 . .
H11J C115 H11K 109.5 . .
C116 C115 H11L 109.5 . .
H11J C115 H11L 109.5 . .
H11K C115 H11L 109.5 . .
O88 C116 O89 118.5(13) . .
O88 C116 C115 120.3(13) . .
O89 C116 C115 121.2(13) . .
O88 C116 Nd3 59.6(7) . .
O89 C116 Nd3 60.2(7) . .
C115 C116 Nd3 169.4(11) . .
C118 C117 H11M 109.5 . .
C118 C117 H11N 109.5 . .
H11M C117 H11N 109.5 . .
C118 C117 H11O 109.5 . .
H11M C117 H11O 109.5 . .
H11N C117 H11O 109.5 . .
O80 C118 O81 122.6(13) . .
O80 C118 C117 121.1(13) . .
O81 C118 C117 116.2(13) . .
O80 C118 Nd3 61.7(7) . .
O81 C118 Nd3 60.9(7) . .
C117 C118 Nd3 176.8(10) . .
C120 C119 H11P 109.5 . .
C120 C119 H11Q 109.5 . .
H11P C119 H11Q 109.5 . .
C120 C119 H11R 109.5 . .
H11P C119 H11R 109.5 . .
H11Q C119 H11R 109.5 . .
O92 C120 O93 119.1(14) . .
O92 C120 C119 123.2(14) . .
O93 C120 C119 117.7(13) . .
O92 C120 Nd17 60.6(7) . .
O93 C120 Nd17 58.5(7) . .
C119 C120 Nd17 175.8(10) . .
C122 C121 H12B 109.5 . .
C122 C121 H12C 109.5 . .
H12B C121 H12C 109.5 . .
C122 C121 H12D 109.5 . .
H12B C121 H12D 109.5 . .
H12C C121 H12D 109.5 . .
O94 C122 O95 117.2(12) . .
O94 C122 C121 123.8(13) . .
O95 C122 C121 119.0(13) . .
O94 C122 Nd11 58.5(7) . .
O95 C122 Nd11 59.0(6) . .
C121 C122 Nd11 173.2(9) . .
C124 C123 H12E 109.5 . .
C124 C123 H12F 109.5 . .
H12E C123 H12F 109.5 . .
C124 C123 H12G 109.5 . .
H12E C123 H12G 109.5 . .
H12F C123 H12G 109.5 . .
O98 C124 O99 121.9(13) . .
O98 C124 C123 124.5(13) . .
O99 C124 C123 113.6(13) . .
O98 C124 Nd11 61.1(8) . .
O99 C124 Nd11 60.9(7) . .
C123 C124 Nd11 174.3(11) . .
C126 C125 H12H 109.5 . .
C126 C125 H12I 109.5 . .
H12H C125 H12I 109.5 . .
C126 C125 H12J 109.5 . .
H12H C125 H12J 109.5 . .
H12I C125 H12J 109.5 . .
O96 C126 O100 118.4(12) . .
O96 C126 C125 120.9(13) . .
O100 C126 C125 120.6(12) . .
O96 C126 Nd11 59.9(7) . .
O100 C126 Nd11 59.3(6) . .
C125 C126 Nd11 173.6(11) . .
C128 C127 H12K 109.5 . .
C128 C127 H12L 109.5 . .
H12K C127 H12L 109.5 . .
C128 C127 H12M 109.5 . .
H12K C127 H12M 109.5 . .
H12L C127 H12M 109.5 . .
O103 C128 O104 122.8(11) . .
O103 C128 C127 117.2(11) . .
O104 C128 C127 119.9(11) . .
C130 C129 H12N 109.5 . .
C130 C129 H12O 109.5 . .
H12N C129 H12O 109.5 . .
C130 C129 H12P 109.5 . .
H12N C129 H12P 109.5 . .
H12O C129 H12P 109.5 . .
O113 C130 O112 116.4(13) . .
O113 C130 C129 124.8(14) . .
O112 C130 C129 118.7(13) . .
O113 C130 Nd21 58.3(8) . .
O112 C130 Nd21 58.5(7) . .
C129 C130 Nd21 174.8(10) . .
C132 C131 H13B 109.5 . .
C132 C131 H13C 109.5 . .
H13B C131 H13C 109.5 . .
C132 C131 H13D 109.5 . .
H13B C131 H13D 109.5 . .
H13C C131 H13D 109.5 . .
O102 C132 O101 124.4(17) . .
O102 C132 C131 117(2) . .
O101 C132 C131 119(2) . .
O102 C132 Nd18 64.5(9) . .
O101 C132 Nd18 60.5(9) . .
C131 C132 Nd18 173.1(16) . .
C134 C133 H13E 109.5 . .
C134 C133 H13F 109.5 . .
H13E C133 H13F 109.5 . .
C134 C133 H13G 109.5 . .
H13E C133 H13G 109.5 . .
H13F C133 H13G 109.5 . .
O108 C134 O107 119.0(12) . .
O108 C134 C133 122.2(13) . .
O107 C134 C133 118.6(12) . .
O108 C134 Nd18 57.2(7) . .
O107 C134 Nd18 61.9(7) . .
C133 C134 Nd18 179.0(11) . .
C136 C135 H13H 109.5 . .
C136 C135 H13I 109.5 . .
H13H C135 H13I 109.5 . .
C136 C135 H13J 109.5 . .
H13H C135 H13J 109.5 . .
H13I C135 H13J 109.5 . .
O116 C136 O117 136(2) . .
O116 C136 C135 105(2) . .
O117 C136 C135 119(2) . .
O116 C136 Nd14 68.0(12) . .
O117 C136 Nd14 68.6(13) . .
C135 C136 Nd14 172(2) . .
C138 C137 H13K 109.5 . .
C138 C137 H13L 109.5 . .
H13K C137 H13L 109.5 . .
C138 C137 H13M 109.5 . .
H13K C137 H13M 109.5 . .
H13L C137 H13M 109.5 . .
O22 C138 O115 119.5(12) 3_565 .
O22 C138 C137 122.8(13) 3_565 .
O115 C138 C137 117.5(13) . .
O22 C138 Nd14 61.4(7) 3_565 .
O115 C138 Nd14 58.3(7) . .
C137 C138 Nd14 175.7(11) . .
C140 C139 H13O 109.5 . .
C140 C139 H13P 109.5 . .
H13O C139 H13P 109.5 . .
C140 C139 H13Q 109.5 . .
H13O C139 H13Q 109.5 . .
H13P C139 H13Q 109.5 . .
O109 C140 O110 118.0(16) . .
O109 C140 C139 123.3(16) . .
O110 C140 C139 118.6(16) . .
O109 C140 Nd21 58.0(9) . .
O110 C140 Nd21 60.0(9) . .
C139 C140 Nd21 177.6(13) . .

loop_
_geom_bond_atom_site_label_1
_geom_bond_atom_site_label_2
_geom_bond_distance
_geom_bond_site_symmetry_2
Nd1 O12 2.371(9) .
Nd1 O79 2.401(8) .
Nd1 O76 2.413(8) .
Nd1 O68 2.413(8) .
Nd1 O71 2.414(8) .
Nd1 O11 2.426(8) .
Nd1 O74 2.427(9) .
Nd1 O72 2.448(8) .
Nd1 O75 2.532(8) .
Nd1 C104 2.816(12) .
Nd1 C106 2.870(13) .
Nd1 Nd10 3.6372(13) .
Nd2 O90 2.333(9) .
Nd2 O75 2.358(8) .
Nd2 O78 2.359(9) .
Nd2 O86 2.361(7) .
Nd2 O84 2.365(8) .
Nd2 O14 2.409(9) .
Nd2 O79 2.452(8) .
Nd2 O13 2.497(9) .
Nd2 Nd3 3.8945(12) .
Nd2 Nd17 3.9254(12) .
Nd2 Nd10 3.9653(11) .
Nd3 O90 2.356(8) .
Nd3 O69 2.376(8) .
Nd3 O91 2.449(8) .
Nd3 O85 2.454(8) .
Nd3 O88 2.469(9) .
Nd3 O84 2.477(8) .
Nd3 O89 2.481(8) .
Nd3 O81 2.490(9) .
Nd3 O80 2.506(9) .
Nd3 C118 2.845(14) .
Nd3 C116 2.854(15) .
Nd3 C110 2.865(12) .
Nd4 O28 2.395(8) .
Nd4 O3 2.402(9) .
Nd4 O31 2.438(7) .
Nd4 O32 2.439(8) .
Nd4 O27 2.442(10) .
Nd4 O26 2.455(9) .
Nd4 O2 2.456(8) .
Nd4 O29 2.493(8) .
Nd4 O30 2.525(8) .
Nd4 C62 2.727(16) .
Nd4 C80 2.894(15) .
Nd4 Nd5 3.6176(10) .
Nd5 O28 2.349(8) .
Nd5 O25 2.378(8) .
Nd5 O31 2.442(7) .
Nd5 O33 2.455(9) .
Nd5 O36 2.462(8) .
Nd5 O37 2.470(8) .
Nd5 O34 2.481(8) .
Nd5 O35 2.502(9) .
Nd5 O32 2.519(8) .
Nd5 C68 2.822(15) .
Nd5 C66 2.849(15) .
Nd5 C60 2.886(13) .
Nd6 O118 2.342(8) .
Nd6 O41 2.344(8) .
Nd6 O40 2.351(8) .
Nd6 O30 2.360(9) .
Nd6 O34 2.405(8) .
Nd6 O5 2.422(7) .
Nd6 O31 2.424(8) .
Nd6 O4 2.488(9) .
Nd6 Nd20 3.9021(11) .
Nd6 Nd15 3.9403(15) .
Nd7 O103 2.309(8) .
Nd7 O92 2.347(9) .
Nd7 O95 2.355(8) .
Nd7 O97 2.370(8) .
Nd7 O89 2.407(8) .
Nd7 O91 2.423(8) .
Nd7 O17 2.424(8) .
Nd7 O16 2.549(9) .
Nd7 Nd11 3.9133(11) .
Nd7 Nd18 3.9397(12) .
Nd7 Nd17 3.9516(12) .
Nd8 O119 2.348(8) .
Nd8 O52 2.389(9) .
Nd8 O53 2.435(8) .
Nd8 O56 2.446(9) .
Nd8 O59 2.465(8) .
Nd8 O61 2.473(9) .
Nd8 O58 2.486(8) .
Nd8 O57 2.499(10) .
Nd8 O60 2.541(9) .
Nd8 C92 2.843(13) .
Nd8 C94 2.845(15) .
Nd8 C88 2.915(15) .
Nd9 O70 2.340(9) .
Nd9 O68 2.349(9) .
Nd9 O66 2.353(7) .
Nd9 O63 2.366(8) .
Nd9 O56 2.383(9) .
Nd9 O11 2.408(8) .
Nd9 O53 2.435(8) .
Nd9 O10 2.525(8) .
Nd9 Nd10 3.9019(11) .
Nd9 Nd19 4.0117(12) .
Nd10 O64 2.352(10) .
Nd10 O68 2.362(8) .
Nd10 O79 2.414(8) .
Nd10 O73 2.440(10) .
Nd10 O67 2.468(9) .
Nd10 O66 2.474(8) .
Nd10 O77 2.476(9) .
Nd10 O78 2.491(8) .
Nd10 O74 2.532(8) .
Nd10 C98 2.824(15) .
Nd10 C100 2.848(17) .
Nd10 C102 2.856(15) .
Nd11 O87 2.340(9) .
Nd11 O97 2.358(7) .
Nd11 O105 2.440(8) .
Nd11 O94 2.466(9) .
Nd11 O100 2.466(7) .
Nd11 O95 2.474(8) .
Nd11 O96 2.482(9) .
Nd11 O99 2.512(9) .
Nd11 O98 2.522(10) .
Nd11 C126 2.861(13) .
Nd11 C124 2.875(14) .
Nd11 C122 2.879(13) .
Nd12 O114 2.313(7) .
Nd12 O112 2.342(8) .
Nd12 O107 2.363(8) .
Nd12 O100 2.372(9) .
Nd12 O106 2.376(8) .
Nd12 O20 2.414(7) .
Nd12 O105 2.422(7) .
Nd12 O19 2.516(8) .
Nd12 Nd21 3.8843(12) .
Nd12 Nd14 3.9017(11) .
Nd12 Nd18 4.0248(13) .
Nd13 O39 2.319(9) .
Nd13 O37 2.335(8) .
Nd13 O22 2.359(9) .
Nd13 O28 2.373(8) .
Nd13 O24 2.385(8) .
Nd13 O2 2.417(7) .
Nd13 O23 2.445(8) .
Nd13 O1 2.489(8) .
Nd13 Nd21 3.9191(13) 3_565
Nd13 Nd14 4.0226(18) 3_565
Nd14 O21 2.388(9) .
Nd14 O20 2.399(8) .
Nd14 O106 2.404(7) .
Nd14 O110 2.428(10) .
Nd14 O23 2.439(8) 3_565
Nd14 O116 2.461(11) .
Nd14 O115 2.479(9) .
Nd14 O117 2.480(15) .
Nd14 O22 2.551(8) 3_565
Nd14 C136 2.63(3) .
Nd14 C138 2.901(14) .
Nd14 Nd21 3.6451(13) .
Nd15 O6 2.368(9) .
Nd15 O49 2.377(11) .
Nd15 O45 2.410(8) .
Nd15 O5 2.414(9) .
Nd15 O43 2.422(10) .
Nd15 O40 2.440(7) .
Nd15 O44 2.450(10) .
Nd15 O46 2.465(9) .
Nd15 O47 2.519(10) .
Nd15 C72 2.722(18) .
Nd15 C82 2.853(17) .
Nd15 Nd20 3.6155(12) .
Nd16 O65 2.316(9) .
Nd16 O58 2.353(9) .
Nd16 O51 2.357(9) .
Nd16 O47 2.368(9) .
Nd16 O52 2.368(9) .
Nd16 O8 2.417(9) .
Nd16 O45 2.435(8) .
Nd16 O7 2.491(10) .
Nd16 Nd19 3.9299(14) .
Nd16 Nd20 3.9636(17) .
Nd17 O91 2.409(7) .
Nd17 O15 2.409(9) .
Nd17 O90 2.415(8) .
Nd17 O83 2.417(9) .
Nd17 O81 2.419(9) .
Nd17 O82 2.438(9) .
Nd17 O14 2.441(9) .
Nd17 O93 2.473(9) .
Nd17 O92 2.519(9) .
Nd17 C114 2.781(14) .
Nd17 C120 2.887(16) .
Nd18 O18 2.393(10) .
Nd18 O105 2.398(8) .
Nd18 O101 2.404(10) .
Nd18 O99 2.411(9) .
Nd18 O17 2.424(8) .
Nd18 O97 2.429(8) .
Nd18 O108 2.469(9) .
Nd18 O102 2.493(10) .
Nd18 O107 2.570(8) .
Nd18 C132 2.761(19) .
Nd18 C134 2.912(14) .
Nd19 O53 2.408(8) .
Nd19 O9 2.415(10) .
Nd19 O60 2.417(10) .
Nd19 O8 2.424(10) .
Nd19 O55 2.428(9) .
Nd19 O52 2.433(8) .
Nd19 O62 2.471(9) .
Nd19 O54 2.476(11) .
Nd19 O63 2.525(9) .
Nd19 C86 2.771(18) .
Nd19 C96 2.918(15) .
Nd20 O38 2.370(9) .
Nd20 O40 2.395(8) .
Nd20 O45 2.411(9) .
Nd20 O42 2.455(9) .
Nd20 O48 2.461(11) .
Nd20 O51 2.477(8) .
Nd20 O41 2.477(8) .
Nd20 O50 2.492(10) .
Nd20 O49 2.520(9) .
Nd20 C84 2.851(19) .
Nd20 C78 2.860(15) .
Nd20 C76 2.881(17) .
Nd21 O104 2.327(8) .
Nd21 O106 2.361(8) .
Nd21 O23 2.413(8) 3_565
Nd21 O112 2.468(9) .
Nd21 O113 2.472(10) .
Nd21 O24 2.474(8) 3_565
Nd21 O111 2.493(11) .
Nd21 O109 2.496(10) .
Nd21 O110 2.539(10) .
Nd21 C64 2.870(17) 3_565
Nd21 C130 2.887(15) .
Nd21 C140 2.927(19) .
O1 C1 1.387(15) .
O1 C2 1.408(15) .
O2 C7 1.322(15) .
O3 C8 1.235(16) .
O4 C10 1.361(14) .
O4 C9 1.415(18) .
O5 C15 1.336(15) .
O6 C16 1.212(15) .
O7 C18 1.403(19) .
O7 C17 1.408(19) .
O8 C23 1.315(18) .
O9 C24 1.194(16) .
O10 C26 1.402(15) .
O10 C25 1.430(16) .
O11 C31 1.273(14) .
O12 C32 1.225(15) .
O13 C34 1.399(16) .
O13 C33 1.448(15) .
O14 C39 1.319(15) .
O15 C40 1.246(16) .
O16 C42 1.377(15) .
O16 C41 1.415(14) .
O17 C47 1.319(14) .
O18 C48 1.255(15) .
O19 C50 1.397(13) .
O19 C49 1.430(15) .
O20 C55 1.330(14) .
O21 C56 1.210(15) .
O22 C138 1.258(15) 3_565
O22 Nd14 2.551(8) 3_565
O23 Nd21 2.413(8) 3_565
O23 Nd14 2.439(8) 3_565
O23 H23A 0.9800 .
O24 C64 1.276(17) .
O24 Nd21 2.474(8) 3_565
O25 C58 1.236(15) .
O26 C62 1.252(17) .
O27 C62 1.196(17) .
O28 H28B 0.9800 .
O29 C80 1.220(15) .
O30 C80 1.305(15) .
O31 H31A 0.9800 .
O32 C60 1.296(14) .
O33 C60 1.250(14) .
O34 C66 1.260(16) .
O35 C66 1.265(15) .
O36 C68 1.201(15) .
O37 C68 1.338(15) .
O38 C70 1.249(14) .
O39 C70 1.275(14) .
O40 H40B 0.9800 .
O41 C78 1.302(15) .
O42 C78 1.250(15) .
O43 C72 1.14(2) .
O44 C72 1.31(2) .
O45 H45B 0.9800 .
O46 C82 1.254(18) .
O47 C82 1.260(16) .
O48 C76 1.294(18) .
O49 C76 1.265(18) .
O50 C84 1.273(19) .
O51 C84 1.264(18) .
O52 H52B 0.9800 .
O53 H53B 0.9800 .
O54 C86 1.30(2) .
O55 C86 1.25(2) .
O56 C94 1.266(16) .
O57 C94 1.230(16) .
O58 C92 1.306(14) .
O59 C92 1.201(14) .
O60 C88 1.303(17) .
O61 C88 1.249(17) .
O62 C96 1.234(16) .
O63 C96 1.349(15) .
O64 C90 1.281(16) .
O65 C90 1.250(16) .
O66 C98 1.309(15) .
O67 C98 1.232(16) .
O68 H68A 0.9800 .
O69 C108 1.277(15) .
O70 C108 1.264(15) .
O71 C104 1.232(15) .
O72 C104 1.256(14) .
O73 C100 1.292(19) .
O74 C100 1.233(17) .
O75 C106 1.259(14) .
O76 C106 1.277(14) .
O77 C102 1.257(16) .
O78 C102 1.271(16) .
O79 H79D 0.9800 .
O80 C118 1.272(16) .
O81 C118 1.276(15) .
O82 C114 1.295(16) .
O83 C114 1.284(16) .
O84 C110 1.299(13) .
O85 C110 1.276(14) .
O86 C112 1.243(14) .
O87 C112 1.267(15) .
O88 C116 1.255(15) .
O89 C116 1.259(15) .
O90 H90A 0.9800 .
O91 H91D 0.9800 .
O92 C120 1.262(16) .
O93 C120 1.280(16) .
O94 C122 1.264(15) .
O95 C122 1.305(15) .
O96 C126 1.261(14) .
O97 H97D 0.9800 .
O98 C124 1.213(16) .
O99 C124 1.335(15) .
O100 C126 1.271(15) .
O101 C132 1.27(2) .
O102 C132 1.24(2) .
O103 C128 1.266(13) .
O104 C128 1.269(14) .
O105 H10P 0.9800 .
O106 H10Q 0.9800 .
O107 C134 1.300(15) .
O108 C134 1.255(15) .
O109 C140 1.280(19) .
O110 C140 1.321(18) .
O111 C64 1.306(17) 3_565
O112 C130 1.341(16) .
O113 C130 1.234(16) .
O114 C58 1.282(15) 3_565
O115 C138 1.291(15) .
O116 C136 1.31(3) .
O117 C136 1.34(3) .
O118 C74 1.234(13) .
O119 C74 1.264(14) .
C1 H1A 0.9600 .
C1 H1B 0.9600 .
C1 H1C 0.9600 .
C2 C3 1.381(19) .
C2 C7 1.406(18) .
C3 C4 1.36(2) .
C3 H3A 0.9300 .
C4 C5 1.43(2) .
C4 H4A 0.9300 .
C5 C6 1.42(2) .
C5 H5A 0.9300 .
C6 C7 1.387(17) .
C6 C8 1.420(19) .
C8 H8A 0.9300 .
C9 H9A 0.9600 .
C9 H9B 0.9600 .
C9 H9C 0.9600 .
C10 C11 1.361(19) .
C10 C15 1.384(18) .
C11 C12 1.44(2) .
C11 H11C 0.9300 .
C12 C13 1.33(2) .
C12 H12A 0.9300 .
C13 C14 1.44(2) .
C13 H13A 0.9300 .
C14 C15 1.418(17) .
C14 C16 1.426(19) .
C16 H16A 0.9300 .
C17 H17A 0.9600 .
C17 H17B 0.9600 .
C17 H17C 0.9600 .
C18 C23 1.38(2) .
C18 C19 1.47(2) .
C19 C20 1.42(2) .
C19 H19A 0.9300 .
C20 C21 1.34(2) .
C20 H20A 0.9300 .
C21 C22 1.46(2) .
C21 H21A 0.9300 .
C22 C23 1.40(2) .
C22 C24 1.43(2) .
C24 H24A 0.9300 .
C25 H25A 0.9600 .
C25 H25B 0.9600 .
C25 H25C 0.9600 .
C26 C27 1.389(19) .
C26 C31 1.436(18) .
C27 C28 1.48(2) .
C27 H27A 0.9300 .
C28 C29 1.387(19) .
C28 H28A 0.9300 .
C29 C30 1.407(18) .
C29 H29A 0.9300 .
C30 C31 1.436(18) .
C30 C32 1.446(18) .
C32 H32A 0.9300 .
C33 H33A 0.9600 .
C33 H33B 0.9600 .
C33 H33C 0.9600 .
C34 C35 1.397(19) .
C34 C39 1.402(18) .
C35 C36 1.44(2) .
C35 H35A 0.9300 .
C36 C37 1.337(19) .
C36 H36A 0.9300 .
C37 C38 1.396(19) .
C37 H37A 0.9300 .
C38 C40 1.395(19) .
C38 C39 1.421(18) .
C40 H40A 0.9300 .
C41 H41A 0.9600 .
C41 H41B 0.9600 .
C41 H41C 0.9600 .
C42 C43 1.320(18) .
C42 C47 1.449(17) .
C43 C44 1.416(19) .
C43 H43A 0.9300 .
C44 C45 1.345(18) .
C44 H44A 0.9300 .
C45 C46 1.420(19) .
C45 H45A 0.9300 .
C46 C48 1.421(18) .
C46 C47 1.441(18) .
C48 H48A 0.9300 .
C49 H49A 0.9600 .
C49 H49B 0.9600 .
C49 H49C 0.9600 .
C50 C51 1.351(16) .
C50 C55 1.409(17) .
C51 C52 1.431(17) .
C51 H51A 0.9300 .
C52 C53 1.351(18) .
C52 H52A 0.9300 .
C53 C54 1.393(18) .
C53 H53A 0.9300 .
C54 C56 1.431(18) .
C54 C55 1.463(17) .
C56 H56A 0.9300 .
C57 C58 1.504(18) .
C57 H57A 0.9600 .
C57 H57B 0.9600 .
C57 H57C 0.9600 .
C58 O114 1.282(15) 3_565
C59 C60 1.508(17) .
C59 H59A 0.9600 .
C59 H59B 0.9600 .
C59 H59C 0.9600 .
C61 C62 1.53(2) .
C61 H61A 0.9600 .
C61 H61B 0.9600 .
C61 H61C 0.9600 .
C63 C64 1.47(2) .
C63 H63A 0.9600 .
C63 H63B 0.9600 .
C63 H63C 0.9600 .
C64 O111 1.306(17) 3_565
C64 Nd21 2.870(17) 3_565
C65 C66 1.570(19) .
C65 H65A 0.9600 .
C65 H65B 0.9600 .
C65 H65C 0.9600 .
C67 C68 1.542(19) .
C67 H67A 0.9600 .
C67 H67B 0.9600 .
C67 H67C 0.9600 .
C69 C70 1.482(19) .
C69 H69A 0.9600 .
C69 H69B 0.9600 .
C69 H69C 0.9600 .
C71 C72 1.60(3) .
C71 H71A 0.9600 .
C71 H71B 0.9600 .
C71 H71C 0.9600 .
C73 C74 1.531(17) .
C73 H73A 0.9600 .
C73 H73B 0.9600 .
C73 H73C 0.9600 .
C75 C76 1.52(2) .
C75 H75A 0.9600 .
C75 H75B 0.9600 .
C75 H75C 0.9600 .
C77 C78 1.473(19) .
C77 H77A 0.9600 .
C77 H77B 0.9600 .
C77 H77C 0.9600 .
C79 C80 1.495(18) .
C79 H79A 0.9600 .
C79 H79B 0.9600 .
C79 H79C 0.9600 .
C81 C82 1.58(2) .
C81 H81A 0.9600 .
C81 H81B 0.9600 .
C81 H81C 0.9600 .
C83 C84 1.50(2) .
C83 H83A 0.9600 .
C83 H83B 0.9600 .
C83 H83C 0.9600 .
C85 C86 1.54(2) .
C85 H85A 0.9600 .
C85 H85B 0.9600 .
C85 H85C 0.9600 .
C87 C88 1.496(19) .
C87 H87A 0.9600 .
C87 H87B 0.9600 .
C87 H87C 0.9600 .
C89 C90 1.48(2) .
C89 H89A 0.9600 .
C89 H89B 0.9600 .
C89 H89C 0.9600 .
C91 C92 1.530(18) .
C91 H91A 0.9600 .
C91 H91B 0.9600 .
C91 H91C 0.9600 .
C93 C94 1.49(2) .
C93 H93A 0.9600 .
C93 H93B 0.9600 .
C93 H93C 0.9600 .
C95 C96 1.465(19) .
C95 H95A 0.9600 .
C95 H95B 0.9600 .
C95 H95C 0.9600 .
C97 C98 1.524(19) .
C97 H97A 0.9600 .
C97 H97B 0.9600 .
C97 H97C 0.9600 .
C99 C100 1.51(2) .
C99 H99A 0.9600 .
C99 H99B 0.9600 .
C99 H99C 0.9600 .
C101 C102 1.47(2) .
C101 H10A 0.9600 .
C101 H10B 0.9600 .
C101 H10C 0.9600 .
C103 C104 1.494(17) .
C103 H10D 0.9600 .
C103 H10E 0.9600 .
C103 H10F 0.9600 .
C105 C106 1.484(18) .
C105 H10G 0.9600 .
C105 H10H 0.9600 .
C105 H10I 0.9600 .
C107 C108 1.52(2) .
C107 H10J 0.9600 .
C107 H10K 0.9600 .
C107 H10L 0.9600 .
C109 C110 1.445(16) .
C109 H10M 0.9600 .
C109 H10N 0.9600 .
C109 H10O 0.9600 .
C111 C112 1.462(18) .
C111 H11D 0.9600 .
C111 H11E 0.9600 .
C111 H11F 0.9600 .
C113 C114 1.487(19) .
C113 H11G 0.9600 .
C113 H11H 0.9600 .
C113 H11I 0.9600 .
C115 C116 1.50(2) .
C115 H11J 0.9600 .
C115 H11K 0.9600 .
C115 H11L 0.9600 .
C117 C118 1.526(19) .
C117 H11M 0.9600 .
C117 H11N 0.9600 .
C117 H11O 0.9600 .
C119 C120 1.53(2) .
C119 H11P 0.9600 .
C119 H11Q 0.9600 .
C119 H11R 0.9600 .
C121 C122 1.488(18) .
C121 H12B 0.9600 .
C121 H12C 0.9600 .
C121 H12D 0.9600 .
C123 C124 1.549(19) .
C123 H12E 0.9600 .
C123 H12F 0.9600 .
C123 H12G 0.9600 .
C125 C126 1.425(17) .
C125 H12H 0.9600 .
C125 H12I 0.9600 .
C125 H12J 0.9600 .
C127 C128 1.527(17) .
C127 H12K 0.9600 .
C127 H12L 0.9600 .
C127 H12M 0.9600 .
C129 C130 1.446(18) .
C129 H12N 0.9600 .
C129 H12O 0.9600 .
C129 H12P 0.9600 .
C131 C132 1.56(3) .
C131 H13B 0.9600 .
C131 H13C 0.9600 .
C131 H13D 0.9600 .
C133 C134 1.500(18) .
C133 H13E 0.9600 .
C133 H13F 0.9600 .
C133 H13G 0.9600 .
C135 C136 1.51(3) .
C135 H13H 0.9600 .
C135 H13I 0.9600 .
C135 H13J 0.9600 .
C137 C138 1.517(19) .
C137 H13K 0.9600 .
C137 H13L 0.9600 .
C137 H13M 0.9600 .
C138 O22 1.258(15) 3_565
C139 C140 1.51(2) .
C139 H13O 0.9600 .
C139 H13P 0.9600 .
C139 H13Q 0.9600 .

loop_
_platon_squeeze_void_nr
_platon_squeeze_void_average_x
_platon_squeeze_void_average_y
_platon_squeeze_void_average_z
_platon_squeeze_void_volume
_platon_squeeze_void_count_electrons
_platon_squeeze_void_content
1 0.859 0.265 0.099 13842 4200 ' '
